data_7128229
loop_
_publ_author_name
'Thum, Katharina'
'Pahl, J\"urgen'
'Eyselein, Jonathan'
'Elsen, Holger'
'Langer, Jens'
'Harder, Sjoerd'

_publ_section_title
;
 Retro-Diels-Alder decomposition of norbornadiene mediated by a cationic
 magnesium complex.
;
_journal_issue 43
_journal_name_full 'Chemical communications (Cambridge, England)'
_journal_page_first 5278
_journal_page_last 5281
_journal_paper_doi 10.1039/d1cc01691a
_journal_volume 57
_journal_year 2021
_chemical_formula_moiety 'C174 H174 B2 F40 Mg4 N8'
_chemical_formula_sum 'C174 H174 B2 F40 Mg4 N8'
_chemical_formula_weight 3256.06
_space_group_crystal_system triclinic
_space_group_IT_number 2
_space_group_name_Hall '-P 1'
_space_group_name_H-M_alt 'P -1'
_atom_sites_solution_hydrogens geom
_atom_sites_solution_primary dual
_audit_creation_date 2018-09-25
_audit_creation_method
;
Olex2 1.2
(compiled 2018.05.29 svn.r3508 for OlexSys, GUI svn.r5506)
;
_audit_update_record
;
2021-03-29 deposited with the CCDC.	2021-04-26 downloaded from the CCDC.
;
_cell_angle_alpha 111.8037(19)
_cell_angle_beta 101.0099(17)
_cell_angle_gamma 100.4072(16)
_cell_formula_units_Z 2
_cell_length_a 14.1185(3)
_cell_length_b 25.0351(5)
_cell_length_c 25.6684(5)
_cell_measurement_reflns_used 20049
_cell_measurement_temperature 100.0(1)
_cell_measurement_theta_max 73.6790
_cell_measurement_theta_min 3.2800
_cell_volume 7947.3(3)
_computing_cell_refinement 'CrysAlisPro 1.171.39.46 (Rigaku OD, 2018)'
_computing_data_collection 'CrysAlisPro 1.171.39.46 (Rigaku OD, 2018)'
_computing_data_reduction 'CrysAlisPro 1.171.39.46 (Rigaku OD, 2018)'
_computing_molecular_graphics 'Olex2 (Dolomanov et al., 2009)'
_computing_publication_material 'Olex2 (Dolomanov et al., 2009)'
_computing_structure_refinement 'ShelXL (Sheldrick, 2015)'
_computing_structure_solution 'ShelXT (Sheldrick, 2015)'
_diffrn_ambient_environment N~2~
_diffrn_ambient_temperature 100.0(1)
_diffrn_detector 'CCD plate'
_diffrn_detector_area_resol_mean 5.2903
_diffrn_detector_type AtlasS2
_diffrn_measured_fraction_theta_full 0.991
_diffrn_measured_fraction_theta_max 0.956
_diffrn_measurement_details
;
List of Runs (angles in degrees, time in seconds):

  # Type    Start    End  Width  t~exp~   \w     \q     \k     \f   Frames
#--------------------------------------------------------------------------
  1  \w    -81.00  11.00   1.00    1.50    --  -40.61  19.00-120.00   92
  2  \w    -64.00  34.00   1.00    1.50    --  -40.61  38.00 -60.00   98
  3  \w    -57.00  33.00   1.00    1.50    --  -40.61  57.00  60.00   90
  4  \w     26.00  85.00   1.00    1.50    --   40.61-125.00-180.00   59
  5  \w     13.00  64.00   1.00    1.50    --   40.61 -99.00 -30.00   51
  6  \w     60.00 110.00   1.00    6.00    --  107.07 -94.00  90.00   50
  7  \w     94.00 141.00   1.00    6.00    --  107.07 125.00   0.00   47
  8  \w     34.00  75.00   1.00    6.00    --  107.07 -45.00  90.00   41
  9  \w     53.00 140.00   1.00    6.00    --  107.07 -77.00 150.00   87
 10  \w     42.00 118.00   1.00    6.00    --  107.07-125.00   0.00   76
 11  \w     35.00 133.00   1.00    6.00    --  107.07 -61.00 -30.00   98
 12  \w     90.00 178.00   1.00    6.00    --  107.07  45.00 120.00   88
 13  \w     93.00 178.00   1.00    6.00    --  107.07  45.00-180.00   85
 14  \w     93.00 130.00   1.00    6.00    --  107.07 -45.00  90.00   37
 15  \w     85.00 175.00   1.00    6.00    --  107.07  77.00  60.00   90
;
_diffrn_measurement_device 'four-circle diffractometer'
_diffrn_measurement_device_type 'SuperNova, Dual, Cu at home/near, AtlasS2'
_diffrn_measurement_method '\w scans'
_diffrn_orient_matrix_type 'CrysAlisPro convention (1999,Acta A55,543-557)'
_diffrn_orient_matrix_UB_11 0.0471009000
_diffrn_orient_matrix_UB_12 -0.0491421000
_diffrn_orient_matrix_UB_13 -0.0315721000
_diffrn_orient_matrix_UB_21 0.0974203000
_diffrn_orient_matrix_UB_22 0.0306827000
_diffrn_orient_matrix_UB_23 0.0508514000
_diffrn_orient_matrix_UB_31 -0.0408314000
_diffrn_orient_matrix_UB_32 -0.0373985000
_diffrn_orient_matrix_UB_33 0.0309624000
_diffrn_radiation_monochromator mirror
_diffrn_radiation_probe x-ray
_diffrn_radiation_type CuK\a
_diffrn_radiation_wavelength 1.54184
_diffrn_reflns_av_R_equivalents 0.0297
_diffrn_reflns_av_unetI/netI 0.0413
_diffrn_reflns_Laue_measured_fraction_full 0.991
_diffrn_reflns_Laue_measured_fraction_max 0.956
_diffrn_reflns_limit_h_max 16
_diffrn_reflns_limit_h_min -17
_diffrn_reflns_limit_k_max 24
_diffrn_reflns_limit_k_min -31
_diffrn_reflns_limit_l_max 31
_diffrn_reflns_limit_l_min -28
_diffrn_reflns_number 51180
_diffrn_reflns_point_group_measured_fraction_full 0.991
_diffrn_reflns_point_group_measured_fraction_max 0.956
_diffrn_reflns_theta_full 67.684
_diffrn_reflns_theta_max 73.735
_diffrn_reflns_theta_min 3.296
_diffrn_source 'micro-focus sealed X-ray tube'
_diffrn_source_type 'SuperNova (Cu) X-ray Source'
_exptl_absorpt_coefficient_mu 1.097
_exptl_absorpt_correction_T_max 1.00000
_exptl_absorpt_correction_T_min 0.75834
_exptl_absorpt_correction_type multi-scan
_exptl_absorpt_process_details
;
CrysAlisPro 1.171.39.46 (Rigaku Oxford Diffraction, 2018)
Empirical absorption correction using spherical harmonics,
 implemented in SCALE3 ABSPACK scaling algorithm.
;
_exptl_crystal_colour 'clear colourless'
_exptl_crystal_colour_lustre clear
_exptl_crystal_colour_primary colourless
_exptl_crystal_density_diffrn 1.361
_exptl_crystal_description block
_exptl_crystal_F_000 3384
_exptl_crystal_size_max 0.42
_exptl_crystal_size_mid 0.33
_exptl_crystal_size_min 0.193
_refine_diff_density_max 0.393
_refine_diff_density_min -0.344
_refine_diff_density_rms 0.051
_refine_ls_extinction_method none
_refine_ls_goodness_of_fit_ref 1.020
_refine_ls_hydrogen_treatment constr
_refine_ls_matrix_type full
_refine_ls_number_parameters 2430
_refine_ls_number_reflns 30713
_refine_ls_number_restraints 739
_refine_ls_restrained_S_all 1.010
_refine_ls_R_factor_all 0.0676
_refine_ls_R_factor_gt 0.0485
_refine_ls_shift/su_max 0.002
_refine_ls_shift/su_mean 0.000
_refine_ls_structure_factor_coef Fsqd
_refine_ls_weighting_details 'w=1/[\s^2^(Fo^2^)+(0.0581P)^2^+4.8698P] where P=(Fo^2^+2Fc^2^)/3'
_refine_ls_weighting_scheme calc
_refine_ls_wR_factor_gt 0.1300
_refine_ls_wR_factor_ref 0.1433
_reflns_Friedel_coverage 0.000
_reflns_number_gt 23496
_reflns_number_total 30713
_reflns_threshold_expression 'I > 2\s(I)'
_cod_data_source_file d1cc01691a2.cif
_cod_data_source_block hasj180918a
_cod_depositor_comments 'Adding full bibliography for 7128228--7128235.cif.'
_cod_database_code 7128229
_shelx_shelxl_version_number 2016/6
_chemical_oxdiff_formula 'C H N Mg B F '
_shelx_space_group_comment
;
The symmetry employed for this shelxl refinement is uniquely defined
by the following loop, which should always be used as a source of
symmetry information in preference to the above space-group names.
They are only intended as comments.
;
_reflns_odcompleteness_completeness 99.49
_reflns_odcompleteness_iscentric 1
_reflns_odcompleteness_theta 66.97
_olex2_refinement_description
;
1. Fixed Uiso
 At 1.2 times of:
  All C(H) groups, All C(H,H) groups
 At 1.5 times of:
  All C(H,H,H) groups, All C(H,H,H,H,H,H) groups
2. Restrained distances
 C194-C195 \\sim C88-C87 \\sim C89-C87 \\sim C194-C196
 with sigma of 0.02
 C86-C194 \\sim C87-C86
 with sigma of 0.02
 C206-C208 \\sim C171-C169 \\sim C170-C169 \\sim C206-C207
 with sigma of 0.02
 C169-C168 \\sim C168-C206
 with sigma of 0.02
 C183-C182 \\sim C21-C20 \\sim C22-C20 \\sim C184-C182
 with sigma of 0.02
 C12-C182 \\sim C20-C12
 with sigma of 0.02
 C109-C107 \\sim C203-C205 \\sim C108-C107 \\sim C203-C204
 with sigma of 0.02
 C92-C90 \\sim C197-C199 \\sim C91-C90 \\sim C198-C197
 with sigma of 0.02
 C202-C200 \\sim C106-C104 \\sim C105-C104 \\sim C201-C200
 with sigma of 0.02
 C103-C200 \\sim C104-C103
 with sigma of 0.02
3. Uiso/Uaniso restraints and constraints
C1 \\sim C2 \\sim C3 \\sim C4 \\sim C5 \\sim C175 \\sim C176 \\sim C177 \\sim
C178 \\sim C179: within 2A with sigma of 0.04 and sigma for terminal atoms of
0.08
C59 \\sim C60 \\sim C61 \\sim C62 \\sim C63 \\sim C185 \\sim C186 \\sim C187
\\sim C188 \\sim C189: within 2A with sigma of 0.04 and sigma for terminal
atoms of 0.08
C172 \\sim C174 \\sim C210: within 2A with sigma of 0.01 and sigma for terminal
atoms of 0.02
C82 \\sim C83 \\sim C84 \\sim C85 \\sim C90 \\sim C91 \\sim C92 \\sim C190
\\sim C191 \\sim C192 \\sim C193 \\sim C197 \\sim C198 \\sim C199: within 2A
with sigma of 0.04 and sigma for terminal atoms of 0.08
C109 \\sim C205: within 2A with sigma of 0.01 and sigma for terminal atoms of
0.02
C107 \\sim C108 \\sim C109 \\sim C203 \\sim C204 \\sim C205: within 2A with
sigma of 0.04 and sigma for terminal atoms of 0.08
C104 \\sim C105 \\sim C106 \\sim C200 \\sim C201 \\sim C202: within 4A with
sigma of 0.02 and sigma for terminal atoms of 0.4
C181 \\sim C18: within 2A with sigma of 0.01 and sigma for terminal atoms of
0.02
4. Rigid body (RIGU) restrains
 C168, C169, C206
 with sigma for 1-2 distances of 0.004 and sigma for 1-3 distances of 0.004
 C175, C176, C177, C178, C179
 with sigma for 1-2 distances of 0.004 and sigma for 1-3 distances of 0.004
 C172, C210
 with sigma for 1-2 distances of 0.004 and sigma for 1-3 distances of 0.004
 C200, C201
 with sigma for 1-2 distances of 0.004 and sigma for 1-3 distances of 0.004
 C17, C181
 with sigma for 1-2 distances of 0.004 and sigma for 1-3 distances of 0.004
5. Others
 Sof(C192)=Sof(H192)=Sof(C191)=Sof(H191)=Sof(C190)=Sof(C193)=Sof(H193)=
 Sof(C194)=Sof(H194)=Sof(C195)=Sof(H19d)=Sof(H19e)=Sof(H19f)=Sof(C196)=
 Sof(H19g)=Sof(H19h)=Sof(H19i)=Sof(C197)=Sof(H197)=Sof(C198)=Sof(H19j)=
 Sof(H19k)=Sof(H19l)=Sof(C199)=Sof(H19m)=Sof(H19n)=Sof(H19o)=1-FVAR(1)
 Sof(C82)=Sof(C83)=Sof(H83)=Sof(C84)=Sof(H84)=Sof(C85)=Sof(H85)=Sof(C87)=
 Sof(H87)=Sof(C88)=Sof(H88a)=Sof(H88b)=Sof(H88c)=Sof(C89)=Sof(H89a)=Sof(H89b)=
 Sof(H89c)=Sof(C90)=Sof(H90)=Sof(C91)=Sof(H91a)=Sof(H91b)=Sof(H91c)=Sof(C92)=
 Sof(H92a)=Sof(H92b)=Sof(H92c)=FVAR(1)
 Sof(H17a)=Sof(C180)=Sof(H18d)=Sof(H18e)=Sof(H18f)=Sof(C181)=Sof(H18g)=
 Sof(H18h)=Sof(H18i)=1-FVAR(2)
 Sof(H17)=Sof(C18)=Sof(H18a)=Sof(H18b)=Sof(H18c)=Sof(C19)=Sof(H19a)=Sof(H19b)=
 Sof(H19c)=FVAR(2)
 Sof(H15d)=Sof(H15e)=Sof(H15f)=Sof(H17b)=Sof(C209)=Sof(H20s)=Sof(H20t)=
 Sof(H20u)=Sof(C210)=Sof(H21d)=Sof(H21e)=Sof(H21f)=1-FVAR(3)
 Sof(H15a)=Sof(H15b)=Sof(H15c)=Sof(H172)=Sof(C173)=Sof(H17i)=Sof(H17j)=
 Sof(H17k)=Sof(C174)=Sof(H17l)=Sof(H17m)=Sof(H17n)=FVAR(3)
 Sof(C206)=Sof(H206)=Sof(C207)=Sof(H20m)=Sof(H20n)=Sof(H20o)=Sof(C208)=
 Sof(H20p)=Sof(H20q)=Sof(H20r)=1-FVAR(4)
 Sof(C169)=Sof(H169)=Sof(C170)=Sof(H17c)=Sof(H17d)=Sof(H17e)=Sof(C171)=
 Sof(H17f)=Sof(H17g)=Sof(H17h)=FVAR(4)
 Sof(C175)=Sof(H175)=Sof(C176)=Sof(H176)=Sof(C177)=Sof(H177)=Sof(C178)=
 Sof(H178)=Sof(C179)=Sof(H179)=1-FVAR(5)
 Sof(C1)=Sof(H1)=Sof(C2)=Sof(H2)=Sof(C3)=Sof(H3)=Sof(C4)=Sof(H4)=Sof(C5)=
 Sof(H5)=FVAR(5)
 Sof(C185)=Sof(H185)=Sof(C186)=Sof(H186)=Sof(C187)=Sof(H187)=Sof(C188)=
 Sof(H188)=Sof(C189)=Sof(H189)=1-FVAR(6)
 Sof(C59)=Sof(H59)=Sof(C60)=Sof(H60)=Sof(C61)=Sof(H61)=Sof(C62)=Sof(H62)=
 Sof(C63)=Sof(H63)=FVAR(6)
 Sof(C182)=Sof(H182)=Sof(C183)=Sof(H18j)=Sof(H18k)=Sof(H18l)=Sof(C184)=
 Sof(H18m)=Sof(H18n)=Sof(H18o)=1-FVAR(7)
 Sof(C20)=Sof(H20)=Sof(C21)=Sof(H21a)=Sof(H21b)=Sof(H21c)=Sof(C22)=Sof(H22a)=
 Sof(H22b)=Sof(H22c)=FVAR(7)
 Sof(C203)=Sof(H203)=Sof(C204)=Sof(H20g)=Sof(H20h)=Sof(H20i)=Sof(C205)=
 Sof(H20j)=Sof(H20k)=Sof(H20l)=1-FVAR(8)
 Sof(C107)=Sof(H107)=Sof(C108)=Sof(H10j)=Sof(H10k)=Sof(H10l)=Sof(C109)=
 Sof(H10m)=Sof(H10n)=Sof(H10o)=FVAR(8)
 Sof(C200)=Sof(H200)=Sof(C201)=Sof(H20a)=Sof(H20b)=Sof(H20c)=Sof(C202)=
 Sof(H20d)=Sof(H20e)=Sof(H20f)=1-FVAR(9)
 Sof(C104)=Sof(H104)=Sof(C105)=Sof(H10d)=Sof(H10e)=Sof(H10f)=Sof(C106)=
 Sof(H10g)=Sof(H10h)=Sof(H10i)=FVAR(9)
6.a Ternary CH refined with riding coordinates:
 C17(H17), C17(H17a), C29(H29), C32(H32), C75(H75), C78(H78), C116(H116),
 C119(H119), C157(H157), C160(H160), C172(H172), C172(H17b), C20(H20), C87(H87),
  C90(H90), C104(H104), C107(H107), C169(H169), C182(H182), C194(H194),
 C197(H197), C200(H200), C203(H203), C206(H206)
6.b Aromatic/amide H refined with riding coordinates:
 C8(H8), C13(H13), C14(H14), C15(H15), C25(H25), C26(H26), C27(H27), C66(H66),
 C71(H71), C72(H72), C73(H73), C95(H95), C100(H100), C101(H101), C102(H102),
 C112(H112), C113(H113), C114(H114), C148(H148), C153(H153), C154(H154),
 C155(H155), C165(H165), C166(H166), C167(H167), C1(H1), C2(H2), C3(H3), C4(H4),
  C5(H5), C59(H59), C60(H60), C61(H61), C62(H62), C63(H63), C83(H83), C84(H84),
 C85(H85), C175(H175), C176(H176), C177(H177), C178(H178), C179(H179),
 C185(H185), C186(H186), C187(H187), C188(H188), C189(H189), C192(H192),
 C191(H191), C193(H193)
6.c Fitted hexagon refined as free rotating group:
 C192(C191,C190,C81,C86,C193)
6.d Idealised Me refined as rotating group:
 C6(H6a,H6b,H6c), C10(H10a,H10b,H10c), C30(H30a,H30b,H30c), C31(H31a,H31b,
 H31c), C33(H33a,H33b,H33c), C34(H34a,H34b,H34c), C64(H64a,H64b,H64c), C68(H68a,
 H68b,H68c), C76(H76a,H76b,H76c), C77(H77a,H77b,H77c), C79(H79a,H79b,H79c),
 C80(H80a,H80b,H80c), C93(H93a,H93b,H93c), C97(H97a,H97b,H97c), C117(H11a,H11b,
 H11c), C118(H11d,H11e,H11f), C120(H12a,H12b,H12c), C121(H12d,H12e,H12f),
 C146(H14a,H14b,H14c), C150(H15d,H15e,H15f), C150(H15a,H15b,H15c), C158(H15g,
 H15h,H15i), C159(H15j,H15k,H15l), C161(H16a,H16b,H16c), C162(H16d,H16e,H16f),
 C18(H18a,H18b,H18c), C19(H19a,H19b,H19c), C21(H21a,H21b,H21c), C22(H22a,H22b,
 H22c), C88(H88a,H88b,H88c), C89(H89a,H89b,H89c), C91(H91a,H91b,H91c), C92(H92a,
 H92b,H92c), C105(H10d,H10e,H10f), C106(H10g,H10h,H10i), C108(H10j,H10k,H10l),
 C109(H10m,H10n,H10o), C170(H17c,H17d,H17e), C171(H17f,H17g,H17h), C173(H17i,
 H17j,H17k), C174(H17l,H17m,H17n), C180(H18d,H18e,H18f), C181(H18g,H18h,H18i),
 C183(H18j,H18k,H18l), C184(H18m,H18n,H18o), C195(H19d,H19e,H19f), C196(H19g,
 H19h,H19i), C198(H19j,H19k,H19l), C199(H19m,H19n,H19o), C201(H20a,H20b,H20c),
 C202(H20d,H20e,H20f), C204(H20g,H20h,H20i), C205(H20j,H20k,H20l), C207(H20m,
 H20n,H20o), C208(H20p,H20q,H20r), C209(H20s,H20t,H20u), C210(H21d,H21e,H21f)
;
_olex2_date_sample_data_collection 2018-09-18
_olex2_submission_special_instructions 'No special instructions were received'
_oxdiff_exptl_absorpt_empirical_details
;
Empirical correction (ABSPACK) includes:
- Absorption correction using spherical harmonics
- Frame scaling
;
_oxdiff_exptl_absorpt_empirical_full_max 1.323
_oxdiff_exptl_absorpt_empirical_full_min 0.526

loop_
_space_group_symop_operation_xyz
'x, y, z'
'-x, -y, -z'

loop_
_atom_site_label
_atom_site_type_symbol
_atom_site_fract_x
_atom_site_fract_y
_atom_site_fract_z
_atom_site_U_iso_or_equiv
_atom_site_adp_type
_atom_site_occupancy
_atom_site_site_symmetry_order
_atom_site_calc_flag
_atom_site_refinement_flags_posn
_atom_site_refinement_flags_adp
_atom_site_refinement_flags_occupancy
_atom_site_disorder_assembly
_atom_site_disorder_group
Mg1 Mg 0.81874(4) 0.18011(3) -0.04633(3) 0.02060(13) Uani 1 1 d . . . . .
Mg2 Mg 0.87299(5) 0.22483(3) 0.47491(3) 0.02462(14) Uani 1 1 d . . . . .
Mg3 Mg 0.62001(5) 0.28025(3) 0.52980(3) 0.02353(14) Uani 1 1 d . . . . .
Mg4 Mg 0.68879(4) 0.31728(3) 1.04134(3) 0.01985(13) Uani 1 1 d . . . . .
F1 F 0.87352(8) 0.16180(5) 0.13160(5) 0.0237(2) Uani 1 1 d . . . . .
F2 F 0.85413(9) 0.13562(5) 0.01901(5) 0.0277(2) Uani 1 1 d . . . . .
F3 F 0.86627(10) 0.02639(6) -0.05412(5) 0.0328(3) Uani 1 1 d . . . . .
F4 F 0.89452(9) -0.05580(5) -0.01134(5) 0.0294(3) Uani 1 1 d . . . . .
F5 F 0.92193(9) -0.02892(5) 0.10064(5) 0.0267(2) Uani 1 1 d . . . . .
F6 F 0.96834(8) 0.15907(5) 0.31891(5) 0.0279(2) Uani 1 1 d . . . . .
F7 F 0.83755(9) 0.19739(6) 0.37685(5) 0.0315(3) Uani 1 1 d . . . . .
F8 F 0.64359(10) 0.17707(7) 0.31705(6) 0.0409(3) Uani 1 1 d . . . . .
F9 F 0.58201(9) 0.11479(7) 0.19908(6) 0.0376(3) Uani 1 1 d . . . . .
F10 F 0.71053(8) 0.07811(5) 0.14014(5) 0.0269(2) Uani 1 1 d . . . . .
F11 F 1.11821(9) 0.09299(5) 0.28213(5) 0.0299(3) Uani 1 1 d . . . . .
F12 F 1.12729(10) 0.01041(6) 0.32172(6) 0.0375(3) Uani 1 1 d . . . . .
F13 F 0.96667(11) -0.08662(6) 0.28596(6) 0.0419(3) Uani 1 1 d . . . . .
F14 F 0.79502(10) -0.09808(5) 0.20795(6) 0.0341(3) Uani 1 1 d . . . . .
F15 F 0.78444(8) -0.01593(5) 0.16582(5) 0.0262(2) Uani 1 1 d . . . . .
F16 F 0.98579(8) 0.23212(5) 0.26228(5) 0.0276(2) Uani 1 1 d . . . . .
F17 F 1.15683(10) 0.30815(5) 0.27876(6) 0.0376(3) Uani 1 1 d . . . . .
F18 F 1.30832(10) 0.26867(6) 0.23968(7) 0.0429(3) Uani 1 1 d . . . . .
F19 F 1.28230(9) 0.14831(6) 0.18192(6) 0.0410(3) Uani 1 1 d . . . . .
F20 F 1.10964(9) 0.07080(5) 0.16313(5) 0.0288(3) Uani 1 1 d . . . . .
F21 F 0.51844(8) 0.33854(5) 0.68287(5) 0.0281(2) Uani 1 1 d . . . . .
F22 F 0.64998(9) 0.30363(6) 0.62445(5) 0.0303(3) Uani 1 1 d . . . . .
F23 F 0.84798(9) 0.33346(7) 0.68278(6) 0.0396(3) Uani 1 1 d . . . . .
F24 F 0.91012(9) 0.39661(6) 0.80055(5) 0.0358(3) Uani 1 1 d . . . . .
F25 F 0.78040(8) 0.42635(5) 0.86064(5) 0.0272(2) Uani 1 1 d . . . . .
F26 F 0.62043(9) 0.33890(5) 0.86935(5) 0.0257(2) Uani 1 1 d . . . . .
F27 F 0.65428(9) 0.36723(5) 0.98296(5) 0.0269(2) Uani 1 1 d . . . . .
F28 F 0.64789(10) 0.47789(6) 1.05760(5) 0.0329(3) Uani 1 1 d . . . . .
F29 F 0.60606(9) 0.55733(5) 1.01414(5) 0.0289(3) Uani 1 1 d . . . . .
F30 F 0.56394(9) 0.52823(5) 0.90121(5) 0.0274(2) Uani 1 1 d . . . . .
F31 F 0.37637(9) 0.42611(5) 0.83729(5) 0.0321(3) Uani 1 1 d . . . . .
F32 F 0.20539(10) 0.34640(7) 0.81773(7) 0.0452(3) Uani 1 1 d . . . . .
F33 F 0.18424(10) 0.22660(7) 0.76009(7) 0.0456(3) Uani 1 1 d . . . . .
F34 F 0.33861(10) 0.18973(5) 0.72256(6) 0.0387(3) Uani 1 1 d . . . . .
F35 F 0.50879(9) 0.26768(5) 0.74133(5) 0.0286(2) Uani 1 1 d . . . . .
F36 F 0.70088(9) 0.51670(5) 0.83614(5) 0.0277(2) Uani 1 1 d . . . . .
F37 F 0.68846(10) 0.59846(6) 0.79375(6) 0.0364(3) Uani 1 1 d . . . . .
F38 F 0.51546(12) 0.58606(7) 0.71595(6) 0.0449(3) Uani 1 1 d . . . . .
F39 F 0.35658(11) 0.48807(7) 0.68020(6) 0.0408(3) Uani 1 1 d . . . . .
F40 F 0.36816(9) 0.40552(6) 0.71951(5) 0.0333(3) Uani 1 1 d . . . . .
N1 N 0.95476(11) 0.19230(7) -0.05930(7) 0.0200(3) Uani 1 1 d . . . . .
N2 N 0.75138(12) 0.10454(7) -0.11943(7) 0.0204(3) Uani 1 1 d . . . . .
N3 N 1.00683(12) 0.27833(7) 0.48588(7) 0.0232(3) Uani 1 1 d . . . . .
N4 N 0.92466(13) 0.15429(8) 0.47316(8) 0.0276(4) Uani 1 1 d . . . . .
N5 N 0.56627(13) 0.35037(8) 0.53201(7) 0.0263(3) Uani 1 1 d . . . . .
N6 N 0.48644(12) 0.22461(7) 0.51586(7) 0.0232(3) Uani 1 1 d . . . . .
N7 N 0.75922(11) 0.39199(7) 1.11457(7) 0.0187(3) Uani 1 1 d . . . . .
N8 N 0.55491(11) 0.30408(7) 1.05752(7) 0.0201(3) Uani 1 1 d . . . . .
C6 C 1.08945(16) 0.15268(10) -0.09382(11) 0.0347(5) Uani 1 1 d . . . . .
H6A H 1.117373 0.190794 -0.095137 0.052 Uiso 1 1 calc GR . . . .
H6B H 1.094316 0.119616 -0.127888 0.052 Uiso 1 1 calc GR . . . .
H6C H 1.127253 0.152006 -0.057936 0.052 Uiso 1 1 calc GR . . . .
C7 C 0.98051(14) 0.14591(9) -0.09457(8) 0.0227(4) Uani 1 1 d . . . . .
C8 C 0.91195(15) 0.09016(8) -0.13262(8) 0.0226(4) Uani 1 1 d . . . . .
H8 H 0.941502 0.059872 -0.151499 0.027 Uiso 1 1 calc R . . . .
C9 C 0.80679(15) 0.07219(8) -0.14712(8) 0.0217(4) Uani 1 1 d . . . . .
C10 C 0.75672(16) 0.01172(9) -0.19805(10) 0.0332(5) Uani 1 1 d . . . . .
H10A H 0.775140 -0.019623 -0.187538 0.050 Uiso 1 1 calc GR . . . .
H10B H 0.778919 0.010939 -0.232177 0.050 Uiso 1 1 calc GR . . . .
H10C H 0.683687 0.004696 -0.207404 0.050 Uiso 1 1 calc GR . . . .
C11 C 1.02714(14) 0.25017(8) -0.03213(8) 0.0223(4) Uani 1 1 d . . . . .
C12 C 1.09234(15) 0.27013(9) 0.02443(9) 0.0265(4) Uani 1 1 d D . . . .
C13 C 1.15753(16) 0.32807(10) 0.05011(10) 0.0326(5) Uani 1 1 d . . . . .
H13 H 1.200562 0.342959 0.088678 0.039 Uiso 1 1 calc R . . . .
C14 C 1.16013(17) 0.36395(10) 0.02007(11) 0.0377(5) Uani 1 1 d . . . . .
H14 H 1.205727 0.402855 0.037763 0.045 Uiso 1 1 calc R . . . .
C15 C 1.09665(18) 0.34331(10) -0.03547(11) 0.0364(5) Uani 1 1 d . . . . .
H15 H 1.099469 0.368289 -0.055711 0.044 Uiso 1 1 calc R . . . .
C16 C 1.02806(15) 0.28633(9) -0.06275(9) 0.0274(4) Uani 1 1 d . . . . .
C17 C 0.95651(17) 0.26487(10) -0.12366(10) 0.0325(5) Uani 1 1 d . U . . .
H17 H 0.893896 0.237216 -0.125585 0.039 Uiso 0.821(9) 1 calc R . P A 1
H17A H 0.916987 0.222440 -0.136958 0.039 Uiso 0.179(9) 1 calc R . P A 2
C23 C 0.64455(14) 0.08686(8) -0.14508(8) 0.0231(4) Uani 1 1 d . . . . .
C24 C 0.58024(15) 0.05782(9) -0.12197(9) 0.0275(4) Uani 1 1 d . . . . .
C25 C 0.47668(16) 0.04345(10) -0.14646(11) 0.0363(5) Uani 1 1 d . . . . .
H25 H 0.432118 0.023990 -0.131459 0.044 Uiso 1 1 calc R . . . .
C26 C 0.43815(17) 0.05706(11) -0.19204(12) 0.0431(6) Uani 1 1 d . . . . .
H26 H 0.367560 0.046384 -0.208521 0.052 Uiso 1 1 calc R . . . .
C27 C 0.50188(18) 0.08621(11) -0.21390(11) 0.0406(6) Uani 1 1 d . . . . .
H27 H 0.474354 0.095502 -0.245197 0.049 Uiso 1 1 calc R . . . .
C28 C 0.60609(16) 0.10221(9) -0.19068(9) 0.0302(4) Uani 1 1 d . . . . .
C29 C 0.67394(19) 0.13472(11) -0.21512(10) 0.0393(5) Uani 1 1 d . . . . .
H29 H 0.744659 0.145117 -0.190893 0.047 Uiso 1 1 calc R . . . .
C30 C 0.6675(2) 0.09499(13) -0.27836(13) 0.0521(7) Uani 1 1 d . . . . .
H30A H 0.682118 0.057567 -0.280452 0.078 Uiso 1 1 calc GR . . . .
H30B H 0.716401 0.115926 -0.291649 0.078 Uiso 1 1 calc GR . . . .
H30C H 0.599711 0.086043 -0.303475 0.078 Uiso 1 1 calc GR . . . .
C31 C 0.6502(3) 0.19295(11) -0.21157(11) 0.0531(7) Uani 1 1 d . . . . .
H31A H 0.580610 0.184058 -0.234206 0.080 Uiso 1 1 calc GR . . . .
H31B H 0.695567 0.212697 -0.227595 0.080 Uiso 1 1 calc GR . . . .
H31C H 0.659360 0.219435 -0.170632 0.080 Uiso 1 1 calc GR . . . .
C32 C 0.62132(17) 0.04140(10) -0.07240(10) 0.0331(5) Uani 1 1 d . . . . .
H32 H 0.691434 0.067755 -0.051722 0.040 Uiso 1 1 calc R . . . .
C33 C 0.6269(3) -0.02266(12) -0.09473(14) 0.0610(9) Uani 1 1 d . . . . .
H33A H 0.558942 -0.049848 -0.113637 0.091 Uiso 1 1 calc GR . . . .
H33B H 0.659375 -0.030292 -0.061895 0.091 Uiso 1 1 calc GR . . . .
H33C H 0.666033 -0.029358 -0.123108 0.091 Uiso 1 1 calc GR . . . .
C34 C 0.5622(3) 0.05239(16) -0.02747(14) 0.0602(8) Uani 1 1 d . . . . .
H34A H 0.551349 0.092218 -0.016811 0.090 Uiso 1 1 calc GR . . . .
H34B H 0.599900 0.050044 0.007488 0.090 Uiso 1 1 calc GR . . . .
H34C H 0.497147 0.021995 -0.044162 0.090 Uiso 1 1 calc GR . . . .
C35 C 0.89916(13) 0.06811(8) 0.12326(8) 0.0199(4) Uani 1 1 d . . . . .
C36 C 0.87980(13) 0.10700(8) 0.09788(8) 0.0202(4) Uani 1 1 d . . . . .
C37 C 0.86889(14) 0.09407(8) 0.03975(8) 0.0217(4) Uani 1 1 d . . . . .
C38 C 0.87397(15) 0.03891(9) 0.00189(8) 0.0239(4) Uani 1 1 d . . . . .
C39 C 0.88925(14) -0.00186(8) 0.02416(8) 0.0222(4) Uani 1 1 d . . . . .
C40 C 0.90226(14) 0.01335(8) 0.08310(8) 0.0206(4) Uani 1 1 d . . . . .
C41 C 0.84833(14) 0.11869(8) 0.22626(8) 0.0210(4) Uani 1 1 d . . . . .
C42 C 0.87375(14) 0.14801(8) 0.28696(8) 0.0225(4) Uani 1 1 d . . . . .
C43 C 0.80708(15) 0.16753(9) 0.31735(8) 0.0250(4) Uani 1 1 d . . . . .
C44 C 0.70851(15) 0.15726(10) 0.28779(9) 0.0277(4) Uani 1 1 d . . . . .
C45 C 0.67848(14) 0.12653(9) 0.22808(9) 0.0262(4) Uani 1 1 d . . . . .
C46 C 0.74760(14) 0.10804(8) 0.19866(8) 0.0220(4) Uani 1 1 d . . . . .
C47 C 0.95087(14) 0.04260(8) 0.21992(8) 0.0212(4) Uani 1 1 d . . . . .
C48 C 1.03534(15) 0.04617(9) 0.26080(8) 0.0243(4) Uani 1 1 d . . . . .
C49 C 1.04190(16) 0.00383(10) 0.28281(9) 0.0283(4) Uani 1 1 d . . . . .
C50 C 0.96137(17) -0.04512(9) 0.26506(9) 0.0291(4) Uani 1 1 d . . . . .
C51 C 0.87494(16) -0.05059(9) 0.22567(9) 0.0265(4) Uani 1 1 d . . . . .
C52 C 0.87182(14) -0.00744(9) 0.20454(8) 0.0229(4) Uani 1 1 d . . . . .
C53 C 1.03876(14) 0.14658(8) 0.21298(8) 0.0219(4) Uani 1 1 d . . . . .
C54 C 1.05685(14) 0.20800(9) 0.24189(8) 0.0235(4) Uani 1 1 d . . . . .
C55 C 1.14577(16) 0.24903(9) 0.25140(9) 0.0284(4) Uani 1 1 d . . . . .
C56 C 1.22248(15) 0.22951(10) 0.23158(9) 0.0304(4) Uani 1 1 d . . . . .
C57 C 1.20869(15) 0.16857(10) 0.20179(9) 0.0290(4) Uani 1 1 d . . . . .
C58 C 1.11861(15) 0.12958(9) 0.19290(9) 0.0244(4) Uani 1 1 d . . . . .
C64 C 1.16655(16) 0.29124(11) 0.45940(10) 0.0349(5) Uani 1 1 d . . . . .
H64A H 1.151443 0.291682 0.420697 0.052 Uiso 1 1 calc GR . . . .
H64B H 1.223320 0.274377 0.464403 0.052 Uiso 1 1 calc GR . . . .
H64C H 1.183783 0.332210 0.489659 0.052 Uiso 1 1 calc GR . . . .
C65 C 1.07480(14) 0.25300(9) 0.46474(8) 0.0259(4) Uani 1 1 d . . . . .
C66 C 1.06950(15) 0.19213(10) 0.44689(9) 0.0275(4) Uani 1 1 d . . . . .
H66 H 1.116072 0.179034 0.426250 0.033 Uiso 1 1 calc R . . . .
C67 C 1.00629(16) 0.14784(9) 0.45480(9) 0.0283(4) Uani 1 1 d . . . . .
C68 C 1.0353(2) 0.08967(11) 0.44148(11) 0.0396(5) Uani 1 1 d . . . . .
H68A H 1.028262 0.076193 0.472192 0.059 Uiso 1 1 calc GR . . . .
H68B H 1.105070 0.096113 0.439990 0.059 Uiso 1 1 calc GR . . . .
H68C H 0.991158 0.059143 0.403653 0.059 Uiso 1 1 calc GR . . . .
C69 C 1.02866(14) 0.34259(9) 0.51119(9) 0.0262(4) Uani 1 1 d . . . . .
C70 C 1.01347(17) 0.37288(10) 0.47556(10) 0.0320(5) Uani 1 1 d . . . . .
C71 C 1.0348(2) 0.43523(11) 0.50273(11) 0.0423(6) Uani 1 1 d . . . . .
H71 H 1.024588 0.456800 0.479504 0.051 Uiso 1 1 calc R . . . .
C72 C 1.0709(2) 0.46611(11) 0.56324(12) 0.0471(6) Uani 1 1 d . . . . .
H72 H 1.086375 0.508551 0.580891 0.057 Uiso 1 1 calc R . . . .
C73 C 1.08414(18) 0.43592(11) 0.59734(10) 0.0393(5) Uani 1 1 d . . . . .
H73 H 1.108320 0.457714 0.638634 0.047 Uiso 1 1 calc R . . . .
C74 C 1.06292(15) 0.37351(10) 0.57290(9) 0.0299(4) Uani 1 1 d . . . . .
C75 C 1.07829(16) 0.34049(10) 0.61125(9) 0.0331(5) Uani 1 1 d . . . . .
H75 H 1.020831 0.303473 0.594260 0.040 Uiso 1 1 calc R . . . .
C76 C 1.17486(19) 0.32067(13) 0.61136(10) 0.0445(6) Uani 1 1 d . . . . .
H76A H 1.169716 0.292094 0.571833 0.067 Uiso 1 1 calc GR . . . .
H76B H 1.184425 0.301580 0.638360 0.067 Uiso 1 1 calc GR . . . .
H76C H 1.232189 0.355656 0.623965 0.067 Uiso 1 1 calc GR . . . .
C77 C 1.07941(19) 0.37613(12) 0.67470(10) 0.0422(6) Uani 1 1 d . . . . .
H77A H 1.140442 0.409685 0.694428 0.063 Uiso 1 1 calc GR . . . .
H77B H 1.078157 0.349966 0.695159 0.063 Uiso 1 1 calc GR . . . .
H77C H 1.020331 0.391520 0.675022 0.063 Uiso 1 1 calc GR . . . .
C78 C 0.97794(17) 0.34082(10) 0.40908(10) 0.0324(5) Uani 1 1 d . . . . .
H78 H 0.983364 0.298953 0.397694 0.039 Uiso 1 1 calc R . . . .
C79 C 0.86819(18) 0.33727(11) 0.38479(11) 0.0390(5) Uani 1 1 d . . . . .
H79A H 0.825460 0.314373 0.399568 0.059 Uiso 1 1 calc GR . . . .
H79B H 0.848859 0.317384 0.341969 0.059 Uiso 1 1 calc GR . . . .
H79C H 0.859915 0.377775 0.397271 0.059 Uiso 1 1 calc GR . . . .
C80 C 1.04374(19) 0.37028(11) 0.38115(10) 0.0383(5) Uani 1 1 d . . . . .
H80A H 1.032370 0.409272 0.386781 0.057 Uiso 1 1 calc GR . . . .
H80B H 1.026683 0.344683 0.339209 0.057 Uiso 1 1 calc GR . . . .
H80C H 1.114484 0.375823 0.399497 0.057 Uiso 1 1 calc GR . . . .
C93 C 0.44591(19) 0.41000(10) 0.55748(10) 0.0362(5) Uani 1 1 d . . . . .
H93A H 0.503989 0.445160 0.572888 0.054 Uiso 1 1 calc GR . . . .
H93B H 0.406261 0.414852 0.585543 0.054 Uiso 1 1 calc GR . . . .
H93C H 0.404274 0.405889 0.520242 0.054 Uiso 1 1 calc GR . . . .
C94 C 0.48190(15) 0.35431(9) 0.54783(8) 0.0273(4) Uani 1 1 d . . . . .
C95 C 0.41950(15) 0.30888(9) 0.55481(8) 0.0264(4) Uani 1 1 d . . . . .
H95 H 0.371544 0.320857 0.574770 0.032 Uiso 1 1 calc R . . . .
C96 C 0.41676(14) 0.24824(9) 0.53686(8) 0.0252(4) Uani 1 1 d . . . . .
C97 C 0.32660(16) 0.20885(10) 0.54197(10) 0.0331(5) Uani 1 1 d . . . . .
H97A H 0.310836 0.168003 0.511706 0.050 Uiso 1 1 calc GR . . . .
H97B H 0.268684 0.224770 0.536827 0.050 Uiso 1 1 calc GR . . . .
H97C H 0.342227 0.208421 0.580662 0.050 Uiso 1 1 calc GR . . . .
C98 C 0.61386(17) 0.39566(10) 0.51651(10) 0.0321(5) Uani 1 1 d . . . . .
C99 C 0.5745(2) 0.39367(13) 0.46092(12) 0.0471(6) Uani 1 1 d . . . . .
C100 C 0.6230(3) 0.43773(16) 0.44651(15) 0.0618(8) Uani 1 1 d . . . . .
H100 H 0.596883 0.437131 0.409265 0.074 Uiso 1 1 calc R . . . .
C101 C 0.7076(3) 0.48195(15) 0.48501(16) 0.0621(8) Uani 1 1 d . . . . .
H101 H 0.739158 0.511753 0.474531 0.074 Uiso 1 1 calc R . . . .
C102 C 0.7465(2) 0.48281(12) 0.53911(14) 0.0505(7) Uani 1 1 d . . . . .
H102 H 0.805780 0.513025 0.565246 0.061 Uiso 1 1 calc R . . . .
C103 C 0.70057(18) 0.44016(10) 0.55625(11) 0.0358(5) Uani 1 1 d D . . . .
C110 C 0.46762(14) 0.16056(9) 0.48958(9) 0.0261(4) Uani 1 1 d . . . . .
C111 C 0.43515(16) 0.13061(10) 0.42800(9) 0.0309(5) Uani 1 1 d . . . . .
C112 C 0.4206(2) 0.06871(11) 0.40254(11) 0.0430(6) Uani 1 1 d . . . . .
H112 H 0.397843 0.047466 0.361162 0.052 Uiso 1 1 calc R . . . .
C113 C 0.4386(3) 0.03816(11) 0.43620(13) 0.0525(7) Uani 1 1 d . . . . .
H113 H 0.428554 -0.003896 0.417930 0.063 Uiso 1 1 calc R . . . .
C114 C 0.4714(2) 0.06796(11) 0.49661(12) 0.0457(6) Uani 1 1 d . . . . .
H114 H 0.483843 0.046153 0.519358 0.055 Uiso 1 1 calc R . . . .
C115 C 0.48624(17) 0.12984(10) 0.52450(10) 0.0321(5) Uani 1 1 d . . . . .
C116 C 0.52105(17) 0.16082(10) 0.59118(10) 0.0322(5) Uani 1 1 d . . . . .
H116 H 0.515587 0.202737 0.603255 0.039 Uiso 1 1 calc R . . . .
C117 C 0.63092(19) 0.16420(12) 0.61481(11) 0.0402(5) Uani 1 1 d . . . . .
H11A H 0.638688 0.123614 0.603065 0.060 Uiso 1 1 calc GR . . . .
H11B H 0.651527 0.185062 0.657588 0.060 Uiso 1 1 calc GR . . . .
H11C H 0.673001 0.186074 0.598911 0.060 Uiso 1 1 calc GR . . . .
C118 C 0.45568(18) 0.13062(10) 0.61853(10) 0.0364(5) Uani 1 1 d . . . . .
H11D H 0.385070 0.126744 0.601583 0.055 Uiso 1 1 calc GR . . . .
H11E H 0.474785 0.154823 0.660856 0.055 Uiso 1 1 calc GR . . . .
H11F H 0.464988 0.090810 0.610788 0.055 Uiso 1 1 calc GR . . . .
C119 C 0.41471(16) 0.16407(10) 0.39027(9) 0.0325(5) Uani 1 1 d . . . . .
H119 H 0.468726 0.202765 0.408121 0.039 Uiso 1 1 calc R . . . .
C120 C 0.41670(19) 0.13083(12) 0.32710(10) 0.0420(6) Uani 1 1 d . . . . .
H12A H 0.478204 0.117899 0.327091 0.063 Uiso 1 1 calc GR . . . .
H12B H 0.415046 0.157580 0.307325 0.063 Uiso 1 1 calc GR . . . .
H12C H 0.358132 0.095751 0.306478 0.063 Uiso 1 1 calc GR . . . .
C121 C 0.31450(19) 0.17913(13) 0.38989(11) 0.0462(6) Uani 1 1 d . . . . .
H12D H 0.260271 0.142128 0.375174 0.069 Uiso 1 1 calc GR . . . .
H12E H 0.302624 0.199785 0.364492 0.069 Uiso 1 1 calc GR . . . .
H12F H 0.316334 0.205138 0.429747 0.069 Uiso 1 1 calc GR . . . .
C122 C 0.64037(14) 0.38256(8) 0.77516(8) 0.0214(4) Uani 1 1 d . . . . .
C123 C 0.61418(14) 0.35229(9) 0.71436(8) 0.0229(4) Uani 1 1 d . . . . .
C124 C 0.68173(15) 0.33529(9) 0.68375(8) 0.0242(4) Uani 1 1 d . . . . .
C125 C 0.78197(15) 0.34950(9) 0.71258(9) 0.0273(4) Uani 1 1 d . . . . .
C126 C 0.81249(15) 0.38093(9) 0.77213(9) 0.0260(4) Uani 1 1 d . . . . .
C127 C 0.74259(15) 0.39616(9) 0.80208(8) 0.0233(4) Uani 1 1 d . . . . .
C128 C 0.59071(14) 0.43186(8) 0.87818(8) 0.0209(4) Uani 1 1 d . . . . .
C129 C 0.61493(13) 0.39387(8) 0.90348(8) 0.0205(4) Uani 1 1 d . . . . .
C130 C 0.63355(14) 0.40807(8) 0.96236(8) 0.0213(4) Uani 1 1 d . . . . .
C131 C 0.63119(14) 0.46351(9) 1.00072(8) 0.0229(4) Uani 1 1 d . . . . .
C132 C 0.60961(14) 0.50326(8) 0.97812(8) 0.0224(4) Uani 1 1 d . . . . .
C133 C 0.58879(14) 0.48681(8) 0.91854(8) 0.0207(4) Uani 1 1 d . . . . .
C134 C 0.45105(14) 0.35196(9) 0.78866(8) 0.0231(4) Uani 1 1 d . . . . .
C135 C 0.36974(15) 0.36745(9) 0.80777(9) 0.0269(4) Uani 1 1 d . . . . .
C136 C 0.28055(16) 0.32753(11) 0.79837(10) 0.0323(5) Uani 1 1 d . . . . .
C137 C 0.26919(16) 0.26702(10) 0.76888(10) 0.0327(5) Uani 1 1 d . . . . .
C138 C 0.34746(16) 0.24863(9) 0.74970(9) 0.0293(4) Uani 1 1 d . . . . .
C139 C 0.43543(15) 0.29062(9) 0.76013(8) 0.0249(4) Uani 1 1 d . . . . .
C140 C 0.53528(15) 0.45708(9) 0.78181(8) 0.0233(4) Uani 1 1 d . . . . .
C141 C 0.61328(15) 0.50753(9) 0.79740(8) 0.0241(4) Uani 1 1 d . . . . .
C142 C 0.60899(17) 0.55058(9) 0.77619(9) 0.0286(4) Uani 1 1 d . . . . .
C143 C 0.52178(18) 0.54444(10) 0.73672(9) 0.0319(5) Uani 1 1 d . . . . .
C144 C 0.44210(17) 0.49511(10) 0.71901(9) 0.0313(5) Uani 1 1 d . . . . .
C145 C 0.45027(15) 0.45266(9) 0.74095(8) 0.0265(4) Uani 1 1 d . . . . .
C146 C 0.75681(15) 0.48763(9) 1.18969(9) 0.0273(4) Uani 1 1 d . . . . .
H14A H 0.827997 0.491305 1.204808 0.041 Uiso 1 1 calc GR . . . .
H14B H 0.725216 0.495323 1.221600 0.041 Uiso 1 1 calc GR . . . .
H14C H 0.750561 0.516798 1.173147 0.041 Uiso 1 1 calc GR . . . .
C147 C 0.70540(14) 0.42517(8) 1.14269(8) 0.0202(4) Uani 1 1 d . . . . .
C148 C 0.60062(15) 0.40663(8) 1.13088(8) 0.0225(4) Uani 1 1 d . . . . .
H148 H 0.571335 0.436914 1.150102 0.027 Uiso 1 1 calc R . . . .
C149 C 0.53226(14) 0.35008(9) 1.09494(8) 0.0228(4) Uani 1 1 d . . . . .
C150 C 0.42815(16) 0.34220(10) 1.10233(11) 0.0354(5) Uani 1 1 d . . . . .
H15D H 0.395808 0.299549 1.089267 0.053 Uiso 0.189(11) 1 calc GR . P B 2
H15E H 0.388663 0.358072 1.078883 0.053 Uiso 0.189(11) 1 calc GR . P B 2
H15F H 0.432179 0.363837 1.143642 0.053 Uiso 0.189(11) 1 calc GR . P B 2
H15A H 0.411112 0.380350 1.112372 0.053 Uiso 0.811(11) 1 calc GR . P B 1
H15B H 0.425603 0.329117 1.133714 0.053 Uiso 0.811(11) 1 calc GR . P B 1
H15C H 0.379935 0.311990 1.065706 0.053 Uiso 0.811(11) 1 calc GR . P B 1
C151 C 0.86669(14) 0.40988(8) 1.13842(8) 0.0209(4) Uani 1 1 d . . . . .
C152 C 0.92852(15) 0.43998(9) 1.11515(9) 0.0256(4) Uani 1 1 d . . . . .
C153 C 1.03281(16) 0.45384(10) 1.13732(10) 0.0343(5) Uani 1 1 d . . . . .
H153 H 1.075485 0.474025 1.121961 0.041 Uiso 1 1 calc R . . . .
C154 C 1.07435(16) 0.43867(11) 1.18097(11) 0.0397(6) Uani 1 1 d . . . . .
H154 H 1.145256 0.448899 1.195899 0.048 Uiso 1 1 calc R . . . .
C155 C 1.01320(18) 0.40854(10) 1.20321(11) 0.0387(5) Uani 1 1 d . . . . .
H155 H 1.042721 0.398107 1.233246 0.046 Uiso 1 1 calc R . . . .
C156 C 0.90857(16) 0.39317(9) 1.18219(9) 0.0286(4) Uani 1 1 d . . . . .
C157 C 0.84341(18) 0.35993(11) 1.20698(10) 0.0380(5) Uani 1 1 d . . . . .
H157 H 0.774165 0.342724 1.179369 0.046 Uiso 1 1 calc R . . . .
C158 C 0.8367(3) 0.40197(14) 1.26658(15) 0.0576(8) Uani 1 1 d . . . . .
H15G H 0.903254 0.417775 1.295001 0.086 Uiso 1 1 calc GR . . . .
H15H H 0.789734 0.379823 1.279927 0.086 Uiso 1 1 calc GR . . . .
H15I H 0.812961 0.435191 1.262890 0.086 Uiso 1 1 calc GR . . . .
C159 C 0.8808(2) 0.30806(11) 1.21314(11) 0.0466(6) Uani 1 1 d . . . . .
H15J H 0.892542 0.283586 1.176354 0.070 Uiso 1 1 calc GR . . . .
H15K H 0.830221 0.283323 1.222241 0.070 Uiso 1 1 calc GR . . . .
H15L H 0.943672 0.324170 1.244744 0.070 Uiso 1 1 calc GR . . . .
C160 C 0.88474(16) 0.45749(10) 1.06710(10) 0.0315(5) Uani 1 1 d . . . . .
H160 H 0.810723 0.438186 1.053135 0.038 Uiso 1 1 calc R . . . .
C161 C 0.9261(3) 0.43507(13) 1.01449(13) 0.0550(7) Uani 1 1 d . . . . .
H16A H 0.997555 0.455945 1.025868 0.082 Uiso 1 1 calc GR . . . .
H16B H 0.889556 0.442958 0.982849 0.082 Uiso 1 1 calc GR . . . .
H16C H 0.917615 0.391933 1.001020 0.082 Uiso 1 1 calc GR . . . .
C162 C 0.9001(2) 0.52444(12) 1.08806(12) 0.0473(6) Uani 1 1 d . . . . .
H16D H 0.871511 0.539043 1.120854 0.071 Uiso 1 1 calc GR . . . .
H16E H 0.866746 0.532866 1.056010 0.071 Uiso 1 1 calc GR . . . .
H16F H 0.972137 0.544675 1.100870 0.071 Uiso 1 1 calc GR . . . .
C163 C 0.48327(14) 0.24586(8) 1.03140(9) 0.0227(4) Uani 1 1 d . . . . .
C164 C 0.47786(15) 0.21160(9) 1.06398(10) 0.0288(4) Uani 1 1 d . . . . .
C165 C 0.41045(17) 0.15438(10) 1.03703(12) 0.0365(5) Uani 1 1 d . . . . .
H165 H 0.404908 0.130811 1.058576 0.044 Uiso 1 1 calc R . . . .
C166 C 0.35180(17) 0.13134(10) 0.97991(12) 0.0388(5) Uani 1 1 d . . . . .
H166 H 0.306549 0.092342 0.962502 0.047 Uiso 1 1 calc R . . . .
C167 C 0.35909(17) 0.16514(10) 0.94815(10) 0.0353(5) Uani 1 1 d . . . . .
H167 H 0.319282 0.148869 0.908654 0.042 Uiso 1 1 calc R . . . .
C168 C 0.42414(16) 0.22296(9) 0.97318(9) 0.0304(4) Uani 1 1 d D U . . .
C172 C 0.54371(17) 0.23429(10) 1.12661(11) 0.0351(5) Uani 1 1 d . U . . .
H172 H 0.579099 0.277492 1.140069 0.042 Uiso 0.811(11) 1 calc R . P B 1
H17B H 0.604644 0.264152 1.129846 0.042 Uiso 0.189(11) 1 calc R . P B 2
B1 B 0.93382(16) 0.09374(9) 0.19550(9) 0.0204(4) Uani 1 1 d . . . . .
B2 B 0.55405(16) 0.40578(10) 0.80608(9) 0.0218(4) Uani 1 1 d . . . . .
C1 C 0.7717(3) 0.27398(15) -0.03515(16) 0.0229(8) Uani 0.815(8) 1 d . U P C 1
H1 H 0.785823 0.293903 -0.059031 0.028 Uiso 0.815(8) 1 calc R . P C 1
C2 C 0.8360(3) 0.28371(13) 0.01909(18) 0.0213(8) Uani 0.815(8) 1 d . U P C 1
H2 H 0.900754 0.311301 0.038092 0.026 Uiso 0.815(8) 1 calc R . P C 1
C3 C 0.7860(3) 0.24468(18) 0.03990(15) 0.0214(8) Uani 0.815(8) 1 d . U P C 1
H3 H 0.811783 0.241660 0.075389 0.026 Uiso 0.815(8) 1 calc R . P C 1
C4 C 0.6916(3) 0.21116(13) -0.00116(19) 0.0229(8) Uani 0.815(8) 1 d . U P C 1
H4 H 0.642844 0.181693 0.001853 0.028 Uiso 0.815(8) 1 calc R . P C 1
C5 C 0.6823(3) 0.22924(17) -0.04758(15) 0.0239(8) Uani 0.815(8) 1 d . U P C 1
H5 H 0.626146 0.214105 -0.081158 0.029 Uiso 0.815(8) 1 calc R . P C 1
C18 C 0.9261(3) 0.31487(15) -0.13598(16) 0.0400(9) Uani 0.821(9) 1 d . U P A 1
H18A H 0.903486 0.339302 -0.103621 0.060 Uiso 0.821(9) 1 calc GR . P A 1
H18B H 0.871348 0.297780 -0.172362 0.060 Uiso 0.821(9) 1 calc GR . P A 1
H18C H 0.983720 0.339911 -0.139955 0.060 Uiso 0.821(9) 1 calc GR . P A 1
C19 C 0.9973(3) 0.22944(19) -0.17184(14) 0.0470(11) Uani 0.821(9) 1 d . . P A 1
H19A H 1.062798 0.253613 -0.168652 0.071 Uiso 0.821(9) 1 calc GR . P A 1
H19B H 0.950686 0.219013 -0.209948 0.071 Uiso 0.821(9) 1 calc GR . P A 1
H19C H 1.004799 0.192754 -0.168120 0.071 Uiso 0.821(9) 1 calc GR . P A 1
C20 C 1.0952(3) 0.22986(18) 0.05692(15) 0.0257(9) Uani 0.881(10) 1 d D . P D 1
H20 H 1.047739 0.189610 0.030403 0.031 Uiso 0.881(10) 1 calc R . P D 1
C21 C 1.0600(3) 0.2553(2) 0.11176(17) 0.0373(9) Uani 0.881(10) 1 d D . P D 1
H21A H 1.106190 0.294546 0.138708 0.056 Uiso 0.881(10) 1 calc GR . P D 1
H21B H 1.058793 0.228052 0.131022 0.056 Uiso 0.881(10) 1 calc GR . P D 1
H21C H 0.992345 0.259625 0.100605 0.056 Uiso 0.881(10) 1 calc GR . P D 1
C22 C 1.2000(3) 0.22148(14) 0.07492(14) 0.0323(8) Uani 0.881(10) 1 d D . P D 1
H22A H 1.226437 0.209546 0.040935 0.048 Uiso 0.881(10) 1 calc GR . P D 1
H22B H 1.195092 0.190343 0.089514 0.048 Uiso 0.881(10) 1 calc GR . P D 1
H22C H 1.245207 0.259231 0.105759 0.048 Uiso 0.881(10) 1 calc GR . P D 1
C59 C 0.6948(3) 0.2297(3) 0.45609(17) 0.0307(12) Uani 0.774(10) 1 d . U P E 1
H59 H 0.652220 0.209955 0.417092 0.037 Uiso 0.774(10) 1 calc R . P E 1
C60 C 0.7518(4) 0.2909(3) 0.4847(3) 0.0327(12) Uani 0.774(10) 1 d . U P E 1
H60 H 0.754090 0.319214 0.468277 0.039 Uiso 0.774(10) 1 calc R . P E 1
C61 C 0.8041(3) 0.30182(19) 0.5417(2) 0.0295(10) Uani 0.774(10) 1 d . U P E 1
H61 H 0.848053 0.339028 0.570373 0.035 Uiso 0.774(10) 1 calc R . P E 1
C62 C 0.7806(3) 0.2486(2) 0.5491(2) 0.0257(10) Uani 0.774(10) 1 d . U P E 1
H62 H 0.805783 0.243715 0.583562 0.031 Uiso 0.774(10) 1 calc R . P E 1
C63 C 0.7125(4) 0.2033(3) 0.4958(3) 0.0289(15) Uani 0.774(10) 1 d . U P E 1
H63 H 0.684192 0.162873 0.488400 0.035 Uiso 0.774(10) 1 calc R . P E 1
C82 C 0.9019(5) 0.1216(3) 0.5503(2) 0.0440(13) Uani 0.661(6) 1 d . U P F 1
C83 C 0.8503(4) 0.0804(2) 0.5671(2) 0.0479(13) Uani 0.661(6) 1 d . U P F 1
H83 H 0.868270 0.086723 0.606919 0.058 Uiso 0.661(6) 1 calc R . P F 1
C84 C 0.7742(5) 0.0311(2) 0.5272(3) 0.0502(14) Uani 0.661(6) 1 d . U P F 1
H84 H 0.742401 0.002442 0.538909 0.060 Uiso 0.661(6) 1 calc R . P F 1
C85 C 0.7446(5) 0.0237(3) 0.4699(3) 0.0453(15) Uani 0.661(6) 1 d . U P F 1
H85 H 0.687674 -0.008273 0.443455 0.054 Uiso 0.661(6) 1 calc R . P F 1
C87 C 0.7680(7) 0.0470(4) 0.3837(3) 0.0370(16) Uani 0.661(6) 1 d D . P F 1
H87 H 0.818109 0.075256 0.376457 0.044 Uiso 0.661(6) 1 calc R . P F 1
C88 C 0.7680(3) -0.01676(16) 0.34741(17) 0.0399(10) Uani 0.661(6) 1 d D . P F 1
H88A H 0.833111 -0.022802 0.361380 0.060 Uiso 0.661(6) 1 calc GR . P F 1
H88B H 0.756263 -0.023714 0.306246 0.060 Uiso 0.661(6) 1 calc GR . P F 1
H88C H 0.714708 -0.044882 0.351254 0.060 Uiso 0.661(6) 1 calc GR . P F 1
C89 C 0.6645(5) 0.0556(3) 0.3658(4) 0.0449(17) Uani 0.661(6) 1 d D . P F 1
H89A H 0.615277 0.029247 0.374170 0.067 Uiso 0.661(6) 1 calc GR . P F 1
H89B H 0.645424 0.045660 0.323828 0.067 Uiso 0.661(6) 1 calc GR . P F 1
H89C H 0.666123 0.097337 0.387863 0.067 Uiso 0.661(6) 1 calc GR . P F 1
C90 C 0.9861(4) 0.1749(2) 0.5959(2) 0.0384(11) Uani 0.661(6) 1 d D U P F 1
H90 H 0.995288 0.206427 0.580829 0.046 Uiso 0.661(6) 1 calc R . P F 1
C91 C 1.0868(4) 0.1573(3) 0.6048(2) 0.0511(13) Uani 0.661(6) 1 d D U P F 1
H91A H 1.079407 0.125712 0.618782 0.077 Uiso 0.661(6) 1 calc GR . P F 1
H91B H 1.140602 0.192454 0.633733 0.077 Uiso 0.661(6) 1 calc GR . P F 1
H91C H 1.103387 0.142790 0.567564 0.077 Uiso 0.661(6) 1 calc GR . P F 1
C92 C 0.9637(7) 0.2025(4) 0.6559(4) 0.0539(18) Uani 0.661(6) 1 d D U P F 1
H92A H 0.896766 0.208903 0.649644 0.081 Uiso 0.661(6) 1 calc GR . P F 1
H92B H 1.014010 0.240918 0.680816 0.081 Uiso 0.661(6) 1 calc GR . P F 1
H92C H 0.966298 0.175184 0.674942 0.081 Uiso 0.661(6) 1 calc GR . P F 1
C104 C 0.7437(4) 0.4413(3) 0.61609(17) 0.0330(9) Uani 0.825(7) 1 d D U P G 1
H104 H 0.730358 0.398800 0.610891 0.040 Uiso 0.825(7) 1 calc R . P G 1
C105 C 0.8576(3) 0.4691(2) 0.6404(2) 0.0435(11) Uani 0.825(7) 1 d D U P G 1
H10D H 0.890089 0.450539 0.610567 0.065 Uiso 0.825(7) 1 calc GR . P G 1
H10E H 0.882336 0.462170 0.675075 0.065 Uiso 0.825(7) 1 calc GR . P G 1
H10F H 0.873077 0.512194 0.651175 0.065 Uiso 0.825(7) 1 calc GR . P G 1
C106 C 0.6925(2) 0.47284(14) 0.66142(13) 0.0400(9) Uani 0.825(7) 1 d D U P G 1
H10G H 0.698905 0.513846 0.665219 0.060 Uiso 0.825(7) 1 calc GR . P G 1
H10H H 0.724600 0.473830 0.699291 0.060 Uiso 0.825(7) 1 calc GR . P G 1
H10I H 0.621296 0.451007 0.648779 0.060 Uiso 0.825(7) 1 calc GR . P G 1
C107 C 0.4803(4) 0.3460(2) 0.41678(19) 0.0451(12) Uani 0.854(15) 1 d D U P H 1
H107 H 0.451568 0.321251 0.435928 0.054 Uiso 0.854(15) 1 calc R . P H 1
C108 C 0.5113(4) 0.30503(19) 0.3650(2) 0.0536(13) Uani 0.854(15) 1 d D U P H 1
H10J H 0.540151 0.328614 0.345841 0.080 Uiso 0.854(15) 1 calc GR . P H 1
H10K H 0.452121 0.272993 0.336764 0.080 Uiso 0.854(15) 1 calc GR . P H 1
H10L H 0.561239 0.287486 0.379376 0.080 Uiso 0.854(15) 1 calc GR . P H 1
C109 C 0.3977(4) 0.3711(3) 0.3934(2) 0.0595(12) Uani 0.854(15) 1 d D U P H 1
H10M H 0.380196 0.398665 0.426314 0.089 Uiso 0.854(15) 1 calc GR . P H 1
H10N H 0.338109 0.338024 0.367612 0.089 Uiso 0.854(15) 1 calc GR . P H 1
H10O H 0.422617 0.392498 0.371434 0.089 Uiso 0.854(15) 1 calc GR . P H 1
C169 C 0.4375(5) 0.2571(3) 0.9363(2) 0.0254(11) Uani 0.687(11) 1 d D U P I 1
H169 H 0.508455 0.282636 0.951160 0.031 Uiso 0.687(11) 1 calc R . P I 1
C170 C 0.4166(4) 0.2176(2) 0.87181(19) 0.0334(11) Uani 0.687(11) 1 d D . P I 1
H17C H 0.450636 0.186010 0.867204 0.050 Uiso 0.687(11) 1 calc GR . P I 1
H17D H 0.441524 0.241824 0.852245 0.050 Uiso 0.687(11) 1 calc GR . P I 1
H17E H 0.344103 0.199459 0.854282 0.050 Uiso 0.687(11) 1 calc GR . P I 1
C171 C 0.3680(5) 0.2987(2) 0.94582(19) 0.0390(13) Uani 0.687(11) 1 d D . P I 1
H17F H 0.298357 0.274606 0.934412 0.058 Uiso 0.687(11) 1 calc GR . P I 1
H17G H 0.374040 0.321125 0.921890 0.058 Uiso 0.687(11) 1 calc GR . P I 1
H17H H 0.387454 0.326657 0.987187 0.058 Uiso 0.687(11) 1 calc GR . P I 1
C173 C 0.4815(3) 0.2296(2) 1.16946(16) 0.0433(10) Uani 0.811(11) 1 d . . P B 1
H17I H 0.428261 0.249457 1.166161 0.065 Uiso 0.811(11) 1 calc GR . P B 1
H17J H 0.525585 0.249052 1.209633 0.065 Uiso 0.811(11) 1 calc GR . P B 1
H17K H 0.451391 0.187360 1.159565 0.065 Uiso 0.811(11) 1 calc GR . P B 1
C174 C 0.6228(3) 0.2012(2) 1.13069(16) 0.0395(10) Uani 0.811(11) 1 d . U P B 1
H17L H 0.590192 0.158174 1.114462 0.059 Uiso 0.811(11) 1 calc GR . P B 1
H17M H 0.660451 0.215321 1.171765 0.059 Uiso 0.811(11) 1 calc GR . P B 1
H17N H 0.668851 0.208749 1.108492 0.059 Uiso 0.811(11) 1 calc GR . P B 1
C175 C 0.8120(12) 0.2874(6) -0.0011(8) 0.020(3) Uani 0.185(8) 1 d . U P C 2
H175 H 0.862015 0.317156 -0.002949 0.024 Uiso 0.185(8) 1 calc R . P C 2
C176 C 0.8178(12) 0.2676(8) 0.0446(7) 0.021(3) Uani 0.185(8) 1 d . U P C 2
H176 H 0.872770 0.282056 0.078645 0.025 Uiso 0.185(8) 1 calc R . P C 2
C177 C 0.7321(14) 0.2250(6) 0.0314(8) 0.027(3) Uani 0.185(8) 1 d . U P C 2
H177 H 0.716444 0.204422 0.054576 0.032 Uiso 0.185(8) 1 calc R . P C 2
C178 C 0.6699(11) 0.2164(6) -0.0228(8) 0.020(3) Uani 0.185(8) 1 d . U P C 2
H178 H 0.605117 0.188960 -0.042640 0.024 Uiso 0.185(8) 1 calc R . P C 2
C179 C 0.7205(15) 0.2553(8) -0.0422(6) 0.022(3) Uani 0.185(8) 1 d . U P C 2
H179 H 0.696082 0.259044 -0.077489 0.026 Uiso 0.185(8) 1 calc R . P C 2
C180 C 1.0212(15) 0.2686(9) -0.1700(8) 0.057(5) Uani 0.179(9) 1 d . . P A 2
H18D H 1.049534 0.310681 -0.161564 0.086 Uiso 0.179(9) 1 calc GR . P A 2
H18E H 0.976767 0.247649 -0.210031 0.086 Uiso 0.179(9) 1 calc GR . P A 2
H18F H 1.075630 0.249864 -0.165782 0.086 Uiso 0.179(9) 1 calc GR . P A 2
C181 C 0.8839(17) 0.3030(10) -0.1285(8) 0.047(4) Uani 0.179(9) 1 d . U P A 2
H18G H 0.830922 0.294707 -0.110538 0.070 Uiso 0.179(9) 1 calc GR . P A 2
H18H H 0.853663 0.292932 -0.169807 0.070 Uiso 0.179(9) 1 calc GR . P A 2
H18I H 0.920777 0.345490 -0.108206 0.070 Uiso 0.179(9) 1 calc GR . P A 2
C182 C 1.068(2) 0.2414(10) 0.0652(9) 0.029(6) Uani 0.119(10) 1 d D . P D 2
H182 H 0.996814 0.215911 0.049475 0.034 Uiso 0.119(10) 1 calc R . P D 2
C183 C 1.090(2) 0.2826(13) 0.1292(10) 0.049(8) Uani 0.119(10) 1 d D . P D 2
H18J H 1.161858 0.302063 0.145909 0.074 Uiso 0.119(10) 1 calc GR . P D 2
H18K H 1.067558 0.259283 0.150222 0.074 Uiso 0.119(10) 1 calc GR . P D 2
H18L H 1.053364 0.313140 0.132980 0.074 Uiso 0.119(10) 1 calc GR . P D 2
C184 C 1.139(2) 0.2023(10) 0.0527(11) 0.039(7) Uani 0.119(10) 1 d D . P D 2
H18M H 1.107950 0.167607 0.015035 0.058 Uiso 0.119(10) 1 calc GR . P D 2
H18N H 1.154077 0.188661 0.083771 0.058 Uiso 0.119(10) 1 calc GR . P D 2
H18O H 1.201812 0.225605 0.051378 0.058 Uiso 0.119(10) 1 calc GR . P D 2
C185 C 0.6898(13) 0.2026(8) 0.4585(10) 0.036(4) Uani 0.226(10) 1 d . U P E 2
H185 H 0.645450 0.166234 0.428452 0.043 Uiso 0.226(10) 1 calc R . P E 2
C186 C 0.7186(11) 0.2568(9) 0.4544(8) 0.027(3) Uani 0.226(10) 1 d . U P E 2
H186 H 0.697194 0.264095 0.420837 0.033 Uiso 0.226(10) 1 calc R . P E 2
C187 C 0.7852(13) 0.2991(8) 0.5087(10) 0.034(4) Uani 0.226(10) 1 d . U P E 2
H187 H 0.815181 0.339978 0.518575 0.041 Uiso 0.226(10) 1 calc R . P E 2
C188 C 0.7991(14) 0.2702(11) 0.5451(7) 0.036(4) Uani 0.226(10) 1 d . U P E 2
H188 H 0.842288 0.287020 0.583817 0.043 Uiso 0.226(10) 1 calc R . P E 2
C189 C 0.7376(19) 0.2116(11) 0.5140(11) 0.036(5) Uani 0.226(10) 1 d . U P E 2
H189 H 0.729929 0.182296 0.529134 0.044 Uiso 0.226(10) 1 calc R . P E 2
C192 C 0.7975(7) 0.0175(3) 0.5177(3) 0.084(5) Uani 0.339(6) 1 d . U P F 2
H192 H 0.770745 -0.014150 0.527276 0.101 Uiso 0.339(6) 1 calc R . P F 2
C191 C 0.8774(7) 0.0655(3) 0.5582(2) 0.076(4) Uani 0.339(6) 1 d G U P F 2
H191 H 0.905277 0.066677 0.595440 0.091 Uiso 0.339(6) 1 calc R . P F 2
C190 C 0.9165(4) 0.1117(2) 0.54409(13) 0.068(6) Uani 0.339(6) 1 d G U P F 2
C81 C 0.87565(15) 0.10999(8) 0.48953(9) 0.0350(5) Uani 1 1 d G . . . .
C86 C 0.79574(15) 0.06198(9) 0.44904(9) 0.0391(5) Uani 1 1 d DG . . . .
C193 C 0.7566(4) 0.01571(17) 0.4631(2) 0.060(6) Uani 0.339(6) 1 d G U P F 2
H193 H 0.702027 -0.017100 0.435432 0.072 Uiso 0.339(6) 1 calc R . P F 2
C194 C 0.7489(11) 0.0591(9) 0.3880(5) 0.049(5) Uani 0.339(6) 1 d D . P F 2
H194 H 0.766396 0.102130 0.394750 0.059 Uiso 0.339(6) 1 calc R . P F 2
C195 C 0.7972(7) 0.0309(4) 0.3410(4) 0.058(3) Uani 0.339(6) 1 d D . P F 2
H19D H 0.868867 0.051856 0.353997 0.086 Uiso 0.339(6) 1 calc GR . P F 2
H19E H 0.765159 0.033761 0.305085 0.086 Uiso 0.339(6) 1 calc GR . P F 2
H19F H 0.788855 -0.011324 0.333292 0.086 Uiso 0.339(6) 1 calc GR . P F 2
C196 C 0.6354(12) 0.0387(8) 0.3617(11) 0.060(5) Uani 0.339(6) 1 d D . P F 2
H19G H 0.611430 -0.004751 0.348554 0.090 Uiso 0.339(6) 1 calc GR . P F 2
H19H H 0.618128 0.048750 0.328346 0.090 Uiso 0.339(6) 1 calc GR . P F 2
H19I H 0.603627 0.058807 0.391322 0.090 Uiso 0.339(6) 1 calc GR . P F 2
C197 C 1.0200(11) 0.1573(6) 0.5857(6) 0.062(3) Uani 0.339(6) 1 d D U P F 2
H197 H 1.047025 0.181753 0.565925 0.074 Uiso 0.339(6) 1 calc R . P F 2
C198 C 1.1043(12) 0.1326(7) 0.6094(6) 0.084(5) Uani 0.339(6) 1 d D U P F 2
H19J H 1.079337 0.109994 0.630374 0.126 Uiso 0.339(6) 1 calc GR . P F 2
H19K H 1.162760 0.166001 0.636034 0.126 Uiso 0.339(6) 1 calc GR . P F 2
H19L H 1.123592 0.106145 0.576550 0.126 Uiso 0.339(6) 1 calc GR . P F 2
C199 C 0.9870(14) 0.1980(8) 0.6380(7) 0.066(4) Uani 0.339(6) 1 d D U P F 2
H19M H 0.955802 0.173746 0.655801 0.099 Uiso 0.339(6) 1 calc GR . P F 2
H19N H 0.938645 0.216504 0.623618 0.099 Uiso 0.339(6) 1 calc GR . P F 2
H19O H 1.045989 0.229394 0.667228 0.099 Uiso 0.339(6) 1 calc GR . P F 2
C200 C 0.730(2) 0.4543(11) 0.6214(7) 0.055(8) Uani 0.175(7) 1 d D U P G 2
H200 H 0.680626 0.425685 0.628561 0.066 Uiso 0.175(7) 1 calc R . P G 2
C201 C 0.835(2) 0.4482(11) 0.6416(11) 0.055(6) Uani 0.175(7) 1 d D U P G 2
H20A H 0.835002 0.406151 0.623021 0.082 Uiso 0.175(7) 1 calc GR . P G 2
H20B H 0.855087 0.462105 0.684201 0.082 Uiso 0.175(7) 1 calc GR . P G 2
H20C H 0.883193 0.472468 0.630515 0.082 Uiso 0.175(7) 1 calc GR . P G 2
C202 C 0.7240(15) 0.5181(8) 0.6552(7) 0.060(6) Uani 0.175(7) 1 d D U P G 2
H20D H 0.769423 0.546251 0.646669 0.090 Uiso 0.175(7) 1 calc GR . P G 2
H20E H 0.743738 0.528533 0.697219 0.090 Uiso 0.175(7) 1 calc GR . P G 2
H20F H 0.655083 0.520131 0.643160 0.090 Uiso 0.175(7) 1 calc GR . P G 2
C203 C 0.510(2) 0.3264(16) 0.4032(11) 0.053(7) Uani 0.146(15) 1 d D U P H 2
H203 H 0.502614 0.293572 0.416777 0.063 Uiso 0.146(15) 1 calc R . P H 2
C204 C 0.539(3) 0.3057(17) 0.3448(13) 0.079(9) Uani 0.146(15) 1 d D U P H 2
H20G H 0.545944 0.338093 0.331838 0.118 Uiso 0.146(15) 1 calc GR . P H 2
H20H H 0.487092 0.270364 0.314967 0.118 Uiso 0.146(15) 1 calc GR . P H 2
H20I H 0.603457 0.295802 0.350838 0.118 Uiso 0.146(15) 1 calc GR . P H 2
C205 C 0.4118(19) 0.3466(19) 0.3968(10) 0.058(6) Uani 0.146(15) 1 d D U P H 2
H20J H 0.396103 0.359921 0.434416 0.087 Uiso 0.146(15) 1 calc GR . P H 2
H20K H 0.356363 0.312880 0.367192 0.087 Uiso 0.146(15) 1 calc GR . P H 2
H20L H 0.421208 0.379617 0.384869 0.087 Uiso 0.146(15) 1 calc GR . P H 2
C206 C 0.4095(9) 0.2683(6) 0.9426(5) 0.036(3) Uani 0.313(11) 1 d D U P I 2
H206 H 0.457752 0.308223 0.969376 0.043 Uiso 0.313(11) 1 calc R . P I 2
C207 C 0.4410(9) 0.2456(9) 0.8860(6) 0.049(3) Uani 0.313(11) 1 d D . P I 2
H20M H 0.505391 0.236420 0.893976 0.073 Uiso 0.313(11) 1 calc GR . P I 2
H20N H 0.447814 0.276478 0.871099 0.073 Uiso 0.313(11) 1 calc GR . P I 2
H20O H 0.389805 0.209285 0.856663 0.073 Uiso 0.313(11) 1 calc GR . P I 2
C208 C 0.3043(9) 0.2787(5) 0.9258(5) 0.043(3) Uani 0.313(11) 1 d D . P I 2
H20P H 0.255928 0.240654 0.897760 0.065 Uiso 0.313(11) 1 calc GR . P I 2
H20Q H 0.309010 0.307305 0.908042 0.065 Uiso 0.313(11) 1 calc GR . P I 2
H20R H 0.282079 0.294741 0.960974 0.065 Uiso 0.313(11) 1 calc GR . P I 2
C209 C 0.5020(15) 0.2653(13) 1.1674(7) 0.062(6) Uani 0.189(11) 1 d . . P B 2
H20S H 0.498640 0.302886 1.164407 0.092 Uiso 0.189(11) 1 calc GR . P B 2
H20T H 0.543169 0.274142 1.206484 0.092 Uiso 0.189(11) 1 calc GR . P B 2
H20U H 0.434153 0.241353 1.160661 0.092 Uiso 0.189(11) 1 calc GR . P B 2
C210 C 0.5820(19) 0.1814(8) 1.1321(8) 0.052(4) Uani 0.189(11) 1 d . U P B 2
H21D H 0.527962 0.153266 1.135364 0.079 Uiso 0.189(11) 1 calc GR . P B 2
H21E H 0.639337 0.197013 1.167027 0.079 Uiso 0.189(11) 1 calc GR . P B 2
H21F H 0.602743 0.160809 1.097346 0.079 Uiso 0.189(11) 1 calc GR . P B 2

loop_
_atom_site_aniso_label
_atom_site_aniso_U_11
_atom_site_aniso_U_22
_atom_site_aniso_U_33
_atom_site_aniso_U_23
_atom_site_aniso_U_13
_atom_site_aniso_U_12
Mg1 0.0192(3) 0.0184(3) 0.0190(3) 0.0033(2) 0.0038(2) 0.0047(2)
Mg2 0.0204(3) 0.0270(3) 0.0232(3) 0.0076(3) 0.0050(2) 0.0068(3)
Mg3 0.0203(3) 0.0264(3) 0.0215(3) 0.0078(3) 0.0051(2) 0.0066(2)
Mg4 0.0186(3) 0.0179(3) 0.0185(3) 0.0037(2) 0.0038(2) 0.0045(2)
F1 0.0298(6) 0.0189(5) 0.0212(5) 0.0068(4) 0.0048(4) 0.0101(4)
F2 0.0351(6) 0.0265(6) 0.0243(6) 0.0141(5) 0.0050(5) 0.0105(5)
F3 0.0487(7) 0.0374(7) 0.0168(5) 0.0124(5) 0.0112(5) 0.0186(6)
F4 0.0425(7) 0.0252(6) 0.0197(5) 0.0047(5) 0.0098(5) 0.0166(5)
F5 0.0389(6) 0.0234(5) 0.0206(5) 0.0095(5) 0.0070(5) 0.0156(5)
F6 0.0249(6) 0.0358(6) 0.0169(5) 0.0057(5) 0.0008(4) 0.0118(5)
F7 0.0328(6) 0.0404(7) 0.0152(5) 0.0050(5) 0.0053(5) 0.0122(5)
F8 0.0293(6) 0.0647(9) 0.0259(6) 0.0109(6) 0.0133(5) 0.0182(6)
F9 0.0200(6) 0.0592(8) 0.0264(6) 0.0122(6) 0.0037(5) 0.0099(6)
F10 0.0232(5) 0.0349(6) 0.0160(5) 0.0059(5) 0.0016(4) 0.0073(5)
F11 0.0260(6) 0.0315(6) 0.0254(6) 0.0108(5) -0.0024(5) 0.0052(5)
F12 0.0390(7) 0.0468(7) 0.0293(6) 0.0204(6) 0.0006(5) 0.0182(6)
F13 0.0583(9) 0.0400(7) 0.0403(7) 0.0288(6) 0.0122(7) 0.0198(6)
F14 0.0402(7) 0.0282(6) 0.0344(7) 0.0154(5) 0.0107(5) 0.0054(5)
F15 0.0243(5) 0.0268(6) 0.0238(6) 0.0104(5) 0.0015(4) 0.0047(4)
F16 0.0267(6) 0.0221(5) 0.0307(6) 0.0060(5) 0.0090(5) 0.0089(4)
F17 0.0362(7) 0.0233(6) 0.0401(7) 0.0032(5) 0.0096(6) 0.0006(5)
F18 0.0279(6) 0.0418(7) 0.0456(8) 0.0096(6) 0.0110(6) -0.0031(6)
F19 0.0270(6) 0.0470(8) 0.0485(8) 0.0141(7) 0.0180(6) 0.0142(6)
F20 0.0292(6) 0.0264(6) 0.0303(6) 0.0076(5) 0.0103(5) 0.0140(5)
F21 0.0253(6) 0.0354(6) 0.0169(5) 0.0057(5) 0.0000(4) 0.0109(5)
F22 0.0333(6) 0.0368(6) 0.0150(5) 0.0051(5) 0.0052(5) 0.0102(5)
F23 0.0287(6) 0.0573(8) 0.0257(6) 0.0078(6) 0.0113(5) 0.0126(6)
F24 0.0218(6) 0.0511(8) 0.0263(6) 0.0109(6) 0.0023(5) 0.0076(5)
F25 0.0255(6) 0.0337(6) 0.0160(5) 0.0067(5) 0.0008(4) 0.0064(5)
F26 0.0333(6) 0.0193(5) 0.0209(5) 0.0050(4) 0.0034(5) 0.0111(4)
F27 0.0332(6) 0.0262(6) 0.0248(6) 0.0150(5) 0.0050(5) 0.0105(5)
F28 0.0495(7) 0.0372(7) 0.0175(5) 0.0129(5) 0.0113(5) 0.0193(6)
F29 0.0419(7) 0.0243(6) 0.0199(5) 0.0048(5) 0.0098(5) 0.0166(5)
F30 0.0401(6) 0.0246(5) 0.0209(5) 0.0105(5) 0.0065(5) 0.0174(5)
F31 0.0337(6) 0.0309(6) 0.0299(6) 0.0068(5) 0.0092(5) 0.0172(5)
F32 0.0300(7) 0.0536(8) 0.0512(9) 0.0151(7) 0.0184(6) 0.0173(6)
F33 0.0307(7) 0.0459(8) 0.0473(8) 0.0114(7) 0.0114(6) -0.0022(6)
F34 0.0403(7) 0.0248(6) 0.0376(7) 0.0027(5) 0.0106(6) 0.0011(5)
F35 0.0299(6) 0.0232(5) 0.0304(6) 0.0066(5) 0.0101(5) 0.0102(5)
F36 0.0283(6) 0.0279(6) 0.0243(6) 0.0107(5) 0.0024(5) 0.0071(5)
F37 0.0448(7) 0.0312(6) 0.0383(7) 0.0183(6) 0.0148(6) 0.0109(6)
F38 0.0643(9) 0.0467(8) 0.0429(8) 0.0330(7) 0.0166(7) 0.0278(7)
F39 0.0450(8) 0.0521(8) 0.0290(7) 0.0207(6) 0.0004(6) 0.0248(6)
F40 0.0313(6) 0.0341(6) 0.0266(6) 0.0105(5) -0.0042(5) 0.0085(5)
N1 0.0207(7) 0.0190(7) 0.0174(7) 0.0058(6) 0.0044(6) 0.0036(6)
N2 0.0219(8) 0.0183(7) 0.0176(7) 0.0072(6) 0.0002(6) 0.0042(6)
N3 0.0207(7) 0.0256(8) 0.0173(7) 0.0044(6) 0.0027(6) 0.0055(6)
N4 0.0274(8) 0.0290(9) 0.0246(8) 0.0101(7) 0.0045(7) 0.0088(7)
N5 0.0265(8) 0.0278(8) 0.0227(8) 0.0098(7) 0.0046(7) 0.0077(7)
N6 0.0220(8) 0.0242(8) 0.0181(7) 0.0048(6) 0.0035(6) 0.0054(6)
N7 0.0194(7) 0.0182(7) 0.0165(7) 0.0071(6) 0.0023(6) 0.0037(6)
N8 0.0196(7) 0.0182(7) 0.0196(7) 0.0060(6) 0.0053(6) 0.0030(6)
C6 0.0295(11) 0.0268(10) 0.0400(12) 0.0028(9) 0.0178(9) 0.0054(8)
C7 0.0252(9) 0.0241(9) 0.0186(9) 0.0076(7) 0.0079(7) 0.0072(7)
C8 0.0278(9) 0.0202(9) 0.0187(9) 0.0058(7) 0.0068(7) 0.0092(7)
C9 0.0284(9) 0.0175(8) 0.0173(8) 0.0070(7) 0.0012(7) 0.0076(7)
C10 0.0318(11) 0.0214(9) 0.0310(11) 0.0003(8) -0.0050(9) 0.0100(8)
C11 0.0209(9) 0.0193(9) 0.0228(9) 0.0043(7) 0.0083(7) 0.0045(7)
C12 0.0236(9) 0.0261(10) 0.0246(10) 0.0066(8) 0.0068(8) 0.0033(8)
C13 0.0268(10) 0.0277(10) 0.0318(11) 0.0055(9) 0.0040(8) 0.0003(8)
C14 0.0315(11) 0.0227(10) 0.0469(14) 0.0083(10) 0.0058(10) -0.0009(8)
C15 0.0385(12) 0.0236(10) 0.0464(13) 0.0177(10) 0.0092(10) 0.0032(9)
C16 0.0279(10) 0.0230(9) 0.0303(10) 0.0102(8) 0.0092(8) 0.0056(8)
C17 0.0398(12) 0.0288(10) 0.0279(11) 0.0144(9) 0.0069(9) 0.0043(9)
C23 0.0232(9) 0.0174(8) 0.0206(9) 0.0031(7) -0.0009(7) 0.0053(7)
C24 0.0244(10) 0.0223(9) 0.0259(10) 0.0031(8) 0.0016(8) 0.0045(7)
C25 0.0252(10) 0.0332(11) 0.0392(12) 0.0073(10) 0.0053(9) 0.0031(9)
C26 0.0231(10) 0.0440(13) 0.0482(14) 0.0113(11) -0.0039(10) 0.0093(10)
C27 0.0361(12) 0.0400(12) 0.0367(12) 0.0143(10) -0.0070(10) 0.0122(10)
C28 0.0314(11) 0.0262(10) 0.0245(10) 0.0081(8) -0.0047(8) 0.0070(8)
C29 0.0421(13) 0.0422(13) 0.0314(12) 0.0217(10) -0.0039(10) 0.0084(10)
C30 0.0733(19) 0.0474(15) 0.0509(16) 0.0266(13) 0.0253(14) 0.0314(14)
C31 0.097(2) 0.0320(12) 0.0282(12) 0.0134(10) 0.0138(13) 0.0150(13)
C32 0.0318(11) 0.0289(10) 0.0314(11) 0.0141(9) 0.0008(9) -0.0032(8)
C33 0.078(2) 0.0374(14) 0.0534(17) 0.0193(13) -0.0128(15) 0.0154(14)
C34 0.0671(19) 0.071(2) 0.0550(18) 0.0399(16) 0.0255(15) 0.0104(16)
C35 0.0187(8) 0.0227(9) 0.0169(8) 0.0071(7) 0.0036(7) 0.0067(7)
C36 0.0194(8) 0.0188(8) 0.0199(9) 0.0057(7) 0.0038(7) 0.0066(7)
C37 0.0215(9) 0.0232(9) 0.0217(9) 0.0113(8) 0.0035(7) 0.0083(7)
C38 0.0263(9) 0.0289(10) 0.0162(9) 0.0089(8) 0.0056(7) 0.0091(8)
C39 0.0236(9) 0.0221(9) 0.0184(9) 0.0045(7) 0.0060(7) 0.0090(7)
C40 0.0229(9) 0.0204(8) 0.0203(9) 0.0104(7) 0.0053(7) 0.0073(7)
C41 0.0251(9) 0.0201(8) 0.0179(9) 0.0072(7) 0.0055(7) 0.0089(7)
C42 0.0218(9) 0.0242(9) 0.0196(9) 0.0082(7) 0.0024(7) 0.0080(7)
C43 0.0306(10) 0.0269(9) 0.0150(9) 0.0063(8) 0.0059(7) 0.0079(8)
C44 0.0259(10) 0.0357(11) 0.0241(10) 0.0108(9) 0.0122(8) 0.0133(8)
C45 0.0206(9) 0.0342(10) 0.0234(10) 0.0129(8) 0.0038(7) 0.0074(8)
C46 0.0239(9) 0.0232(9) 0.0170(8) 0.0080(7) 0.0035(7) 0.0051(7)
C47 0.0260(9) 0.0235(9) 0.0148(8) 0.0068(7) 0.0057(7) 0.0110(7)
C48 0.0263(9) 0.0265(9) 0.0175(9) 0.0062(8) 0.0052(7) 0.0093(8)
C49 0.0326(10) 0.0356(11) 0.0180(9) 0.0108(8) 0.0038(8) 0.0172(9)
C50 0.0430(12) 0.0294(10) 0.0223(9) 0.0140(8) 0.0117(9) 0.0179(9)
C51 0.0333(10) 0.0236(9) 0.0219(9) 0.0083(8) 0.0086(8) 0.0081(8)
C52 0.0263(9) 0.0243(9) 0.0163(8) 0.0056(7) 0.0050(7) 0.0103(7)
C53 0.0239(9) 0.0240(9) 0.0166(8) 0.0076(7) 0.0030(7) 0.0090(7)
C54 0.0226(9) 0.0252(9) 0.0196(9) 0.0069(8) 0.0032(7) 0.0081(7)
C55 0.0299(10) 0.0244(10) 0.0242(10) 0.0068(8) 0.0033(8) 0.0039(8)
C56 0.0235(10) 0.0340(11) 0.0267(10) 0.0101(9) 0.0042(8) 0.0007(8)
C57 0.0240(10) 0.0364(11) 0.0269(10) 0.0117(9) 0.0082(8) 0.0112(8)
C58 0.0260(9) 0.0249(9) 0.0220(9) 0.0094(8) 0.0056(7) 0.0088(8)
C64 0.0256(10) 0.0428(12) 0.0350(12) 0.0135(10) 0.0100(9) 0.0110(9)
C65 0.0219(9) 0.0347(10) 0.0167(9) 0.0076(8) 0.0013(7) 0.0092(8)
C66 0.0245(9) 0.0355(11) 0.0190(9) 0.0059(8) 0.0043(7) 0.0139(8)
C67 0.0309(10) 0.0305(10) 0.0188(9) 0.0065(8) 0.0009(8) 0.0126(8)
C68 0.0522(14) 0.0369(12) 0.0348(12) 0.0134(10) 0.0161(11) 0.0241(11)
C69 0.0211(9) 0.0267(10) 0.0233(10) 0.0033(8) 0.0064(7) 0.0047(7)
C70 0.0347(11) 0.0287(10) 0.0301(11) 0.0086(9) 0.0124(9) 0.0081(9)
C71 0.0591(16) 0.0311(12) 0.0377(13) 0.0125(10) 0.0184(12) 0.0140(11)
C72 0.0623(17) 0.0259(11) 0.0451(14) 0.0043(11) 0.0216(13) 0.0098(11)
C73 0.0406(12) 0.0347(12) 0.0273(11) -0.0015(9) 0.0112(9) 0.0044(10)
C74 0.0238(9) 0.0313(10) 0.0257(10) 0.0032(9) 0.0079(8) 0.0051(8)
C75 0.0271(10) 0.0381(11) 0.0216(10) 0.0041(9) 0.0016(8) 0.0039(9)
C76 0.0384(13) 0.0580(16) 0.0242(11) 0.0060(11) -0.0003(9) 0.0176(11)
C77 0.0411(13) 0.0495(14) 0.0241(11) 0.0062(10) 0.0071(9) 0.0074(11)
C78 0.0415(12) 0.0281(10) 0.0284(11) 0.0118(9) 0.0105(9) 0.0109(9)
C79 0.0420(13) 0.0417(13) 0.0379(12) 0.0211(11) 0.0118(10) 0.0121(10)
C80 0.0469(13) 0.0350(12) 0.0306(11) 0.0108(10) 0.0136(10) 0.0096(10)
C93 0.0461(13) 0.0354(11) 0.0330(11) 0.0146(10) 0.0153(10) 0.0204(10)
C94 0.0295(10) 0.0309(10) 0.0177(9) 0.0061(8) 0.0028(8) 0.0126(8)
C95 0.0245(9) 0.0336(10) 0.0195(9) 0.0074(8) 0.0055(7) 0.0130(8)
C96 0.0222(9) 0.0321(10) 0.0179(9) 0.0079(8) 0.0032(7) 0.0076(8)
C97 0.0245(10) 0.0382(11) 0.0347(11) 0.0120(10) 0.0099(9) 0.0101(9)
C98 0.0340(11) 0.0326(11) 0.0344(11) 0.0165(9) 0.0117(9) 0.0127(9)
C99 0.0533(15) 0.0519(15) 0.0425(14) 0.0283(13) 0.0112(12) 0.0135(12)
C100 0.073(2) 0.069(2) 0.0578(19) 0.0441(17) 0.0175(16) 0.0175(17)
C101 0.070(2) 0.0578(18) 0.074(2) 0.0435(18) 0.0283(17) 0.0108(15)
C102 0.0499(15) 0.0385(13) 0.0615(18) 0.0209(13) 0.0206(13) 0.0040(11)
C103 0.0384(12) 0.0297(11) 0.0405(13) 0.0123(10) 0.0176(10) 0.0109(9)
C110 0.0215(9) 0.0263(10) 0.0251(10) 0.0054(8) 0.0072(8) 0.0056(7)
C111 0.0265(10) 0.0317(11) 0.0267(10) 0.0041(9) 0.0101(8) 0.0049(8)
C112 0.0558(15) 0.0328(12) 0.0275(11) -0.0007(10) 0.0157(11) 0.0073(11)
C113 0.083(2) 0.0256(11) 0.0451(15) 0.0055(11) 0.0290(15) 0.0144(12)
C114 0.0689(18) 0.0320(12) 0.0398(14) 0.0123(11) 0.0245(13) 0.0188(12)
C115 0.0336(11) 0.0290(10) 0.0315(11) 0.0083(9) 0.0129(9) 0.0096(9)
C116 0.0403(12) 0.0286(10) 0.0277(11) 0.0104(9) 0.0100(9) 0.0122(9)
C117 0.0423(13) 0.0465(13) 0.0408(13) 0.0260(11) 0.0138(11) 0.0145(11)
C118 0.0441(13) 0.0325(11) 0.0311(11) 0.0106(9) 0.0129(10) 0.0105(10)
C119 0.0265(10) 0.0374(11) 0.0207(10) 0.0030(9) 0.0016(8) 0.0038(9)
C120 0.0425(13) 0.0470(14) 0.0233(11) 0.0045(10) 0.0071(9) 0.0061(11)
C121 0.0359(12) 0.0622(16) 0.0259(11) 0.0060(11) -0.0002(9) 0.0162(12)
C122 0.0262(9) 0.0208(8) 0.0166(8) 0.0077(7) 0.0036(7) 0.0085(7)
C123 0.0226(9) 0.0242(9) 0.0198(9) 0.0082(8) 0.0018(7) 0.0081(7)
C124 0.0308(10) 0.0249(9) 0.0131(8) 0.0058(7) 0.0032(7) 0.0071(8)
C125 0.0276(10) 0.0330(10) 0.0240(10) 0.0118(8) 0.0111(8) 0.0106(8)
C126 0.0218(9) 0.0309(10) 0.0223(9) 0.0105(8) 0.0022(7) 0.0057(8)
C127 0.0262(9) 0.0241(9) 0.0169(9) 0.0075(7) 0.0023(7) 0.0074(7)
C128 0.0208(8) 0.0222(9) 0.0173(8) 0.0062(7) 0.0028(7) 0.0077(7)
C129 0.0206(8) 0.0193(8) 0.0184(9) 0.0051(7) 0.0028(7) 0.0071(7)
C130 0.0222(9) 0.0214(9) 0.0222(9) 0.0117(8) 0.0044(7) 0.0070(7)
C131 0.0243(9) 0.0278(9) 0.0173(9) 0.0094(8) 0.0055(7) 0.0092(7)
C132 0.0251(9) 0.0209(9) 0.0192(9) 0.0046(7) 0.0066(7) 0.0095(7)
C133 0.0222(9) 0.0214(9) 0.0205(9) 0.0107(7) 0.0041(7) 0.0080(7)
C134 0.0250(9) 0.0263(9) 0.0166(8) 0.0082(7) 0.0024(7) 0.0098(8)
C135 0.0292(10) 0.0290(10) 0.0203(9) 0.0073(8) 0.0047(8) 0.0123(8)
C136 0.0251(10) 0.0416(12) 0.0276(10) 0.0106(9) 0.0069(8) 0.0121(9)
C137 0.0255(10) 0.0370(11) 0.0287(11) 0.0114(9) 0.0044(8) 0.0012(9)
C138 0.0332(11) 0.0245(10) 0.0228(10) 0.0056(8) 0.0035(8) 0.0046(8)
C139 0.0248(9) 0.0273(10) 0.0207(9) 0.0077(8) 0.0052(7) 0.0096(8)
C140 0.0293(10) 0.0245(9) 0.0152(8) 0.0058(7) 0.0045(7) 0.0122(8)
C141 0.0292(10) 0.0264(9) 0.0163(8) 0.0071(7) 0.0046(7) 0.0127(8)
C142 0.0392(11) 0.0264(10) 0.0230(10) 0.0097(8) 0.0116(8) 0.0141(9)
C143 0.0493(13) 0.0346(11) 0.0241(10) 0.0179(9) 0.0146(9) 0.0239(10)
C144 0.0379(11) 0.0407(12) 0.0182(9) 0.0115(9) 0.0044(8) 0.0227(10)
C145 0.0305(10) 0.0283(10) 0.0186(9) 0.0072(8) 0.0038(8) 0.0121(8)
C146 0.0270(10) 0.0207(9) 0.0249(10) 0.0026(8) -0.0006(8) 0.0086(8)
C147 0.0268(9) 0.0169(8) 0.0161(8) 0.0082(7) 0.0013(7) 0.0066(7)
C148 0.0282(9) 0.0211(9) 0.0171(8) 0.0056(7) 0.0067(7) 0.0095(7)
C149 0.0247(9) 0.0236(9) 0.0196(9) 0.0080(8) 0.0080(7) 0.0062(7)
C150 0.0296(11) 0.0268(10) 0.0422(13) 0.0033(9) 0.0192(10) 0.0046(8)
C151 0.0226(9) 0.0154(8) 0.0175(8) 0.0023(7) -0.0004(7) 0.0051(7)
C152 0.0238(9) 0.0214(9) 0.0239(9) 0.0047(8) 0.0026(8) 0.0033(7)
C153 0.0231(10) 0.0317(11) 0.0377(12) 0.0074(9) 0.0048(9) 0.0029(8)
C154 0.0203(10) 0.0364(12) 0.0477(14) 0.0097(11) -0.0039(9) 0.0049(9)
C155 0.0351(12) 0.0358(12) 0.0365(12) 0.0142(10) -0.0088(10) 0.0113(10)
C156 0.0309(10) 0.0242(9) 0.0243(10) 0.0089(8) -0.0023(8) 0.0065(8)
C157 0.0377(12) 0.0444(13) 0.0312(11) 0.0233(10) -0.0038(9) 0.0073(10)
C158 0.082(2) 0.0617(18) 0.069(2) 0.0462(17) 0.0437(17) 0.0479(17)
C159 0.0808(19) 0.0330(12) 0.0280(12) 0.0150(10) 0.0141(12) 0.0172(12)
C160 0.0285(10) 0.0300(10) 0.0306(11) 0.0150(9) 0.0019(8) -0.0029(8)
C161 0.087(2) 0.0433(14) 0.0409(14) 0.0231(12) 0.0264(15) 0.0130(14)
C162 0.0620(17) 0.0415(14) 0.0411(14) 0.0210(12) 0.0076(12) 0.0201(12)
C163 0.0200(9) 0.0197(9) 0.0260(9) 0.0057(8) 0.0096(7) 0.0050(7)
C164 0.0240(9) 0.0255(10) 0.0387(12) 0.0144(9) 0.0104(8) 0.0074(8)
C165 0.0311(11) 0.0260(10) 0.0541(15) 0.0215(10) 0.0100(10) 0.0041(9)
C166 0.0290(11) 0.0213(10) 0.0552(15) 0.0084(10) 0.0097(10) 0.0003(8)
C167 0.0293(11) 0.0283(11) 0.0320(11) 0.0017(9) 0.0060(9) -0.0031(9)
C168 0.0286(10) 0.0271(10) 0.0266(10) 0.0062(8) 0.0075(8) -0.0017(8)
C172 0.0344(11) 0.0324(11) 0.0412(13) 0.0221(10) 0.0068(10) 0.0055(9)
B1 0.0229(10) 0.0216(10) 0.0157(9) 0.0060(8) 0.0034(8) 0.0100(8)
B2 0.0256(10) 0.0224(10) 0.0148(9) 0.0052(8) 0.0018(8) 0.0101(8)
C1 0.030(2) 0.0214(15) 0.0229(17) 0.0100(13) 0.0126(16) 0.0126(14)
C2 0.0183(14) 0.0183(13) 0.0220(18) 0.0026(13) 0.0043(13) 0.0074(10)
C3 0.023(2) 0.018(2) 0.0204(16) 0.0042(17) 0.0057(18) 0.0096(17)
C4 0.021(2) 0.0183(13) 0.028(2) 0.0054(16) 0.0101(18) 0.0079(13)
C5 0.0192(16) 0.0270(18) 0.0182(15) 0.0012(14) 0.0019(12) 0.0111(13)
C18 0.053(2) 0.0332(16) 0.0323(16) 0.0174(13) 0.0048(16) 0.0075(15)
C19 0.067(2) 0.048(3) 0.0320(16) 0.0171(15) 0.0220(15) 0.0217(18)
C20 0.0204(18) 0.0307(19) 0.0195(13) 0.0074(13) 0.0023(11) 0.0026(13)
C21 0.0267(16) 0.060(3) 0.0270(18) 0.0205(18) 0.0081(14) 0.0118(17)
C22 0.029(2) 0.0368(15) 0.0345(15) 0.0195(12) 0.0064(14) 0.0112(13)
C59 0.022(2) 0.049(4) 0.0206(15) 0.011(3) 0.0084(15) 0.013(3)
C60 0.037(3) 0.044(3) 0.039(3) 0.028(3) 0.027(2) 0.026(3)
C61 0.0218(14) 0.0295(19) 0.033(2) 0.006(2) 0.0126(15) 0.0085(13)
C62 0.0222(19) 0.037(3) 0.0196(18) 0.010(2) 0.0088(14) 0.0136(18)
C63 0.024(2) 0.0290(19) 0.025(3) -0.001(2) 0.011(2) 0.0069(16)
C82 0.058(3) 0.041(2) 0.037(3) 0.021(2) 0.014(2) 0.013(2)
C83 0.068(3) 0.046(2) 0.039(2) 0.027(2) 0.019(2) 0.015(2)
C84 0.069(3) 0.038(2) 0.055(3) 0.028(2) 0.030(2) 0.008(2)
C85 0.050(3) 0.030(2) 0.051(3) 0.012(2) 0.025(3) 0.001(2)
C87 0.032(3) 0.040(4) 0.027(3) 0.002(2) 0.012(2) 0.005(2)
C88 0.039(2) 0.035(2) 0.0349(19) 0.0026(15) 0.0141(15) 0.0091(15)
C89 0.038(4) 0.043(4) 0.032(2) -0.002(3) 0.002(3) 0.010(3)
C90 0.054(3) 0.038(2) 0.018(2) 0.0131(19) 0.0024(18) 0.0079(19)
C91 0.040(3) 0.076(4) 0.032(2) 0.021(2) 0.0064(19) 0.012(2)
C92 0.074(5) 0.060(3) 0.029(3) 0.015(2) 0.011(2) 0.031(3)
C104 0.0288(18) 0.029(2) 0.0305(16) 0.0027(14) 0.0092(13) 0.0039(14)
C105 0.0324(18) 0.041(3) 0.049(2) 0.016(2) 0.0085(15) 0.0003(17)
C106 0.0414(16) 0.0381(18) 0.0326(15) 0.0056(12) 0.0126(12) 0.0106(13)
C107 0.052(3) 0.058(2) 0.0282(18) 0.0224(17) 0.0081(17) 0.0147(17)
C108 0.068(3) 0.057(2) 0.036(3) 0.021(2) 0.0085(19) 0.0210(19)
C109 0.065(2) 0.089(4) 0.0408(19) 0.037(2) 0.0122(17) 0.041(2)
C169 0.023(3) 0.0249(18) 0.021(2) 0.0043(16) 0.0054(15) 0.0005(16)
C170 0.039(3) 0.028(2) 0.0222(19) 0.0074(17) -0.0016(16) 0.0002(18)
C171 0.050(4) 0.032(2) 0.041(2) 0.0177(18) 0.011(2) 0.023(2)
C173 0.0472(18) 0.052(2) 0.0444(18) 0.0278(17) 0.0205(15) 0.0199(16)
C174 0.0346(19) 0.060(3) 0.0436(17) 0.0388(18) 0.0158(15) 0.0176(17)
C175 0.017(6) 0.017(5) 0.020(7) 0.007(5) -0.001(5) 0.004(4)
C176 0.023(7) 0.022(8) 0.011(5) 0.001(6) -0.002(5) 0.005(5)
C177 0.028(7) 0.017(6) 0.028(7) 0.009(5) -0.002(6) 0.003(6)
C178 0.020(6) 0.016(5) 0.015(7) 0.001(5) -0.001(5) 0.001(4)
C179 0.018(7) 0.023(7) 0.015(5) 0.000(5) 0.002(5) 0.002(5)
C180 0.081(12) 0.039(10) 0.056(10) 0.024(8) 0.024(9) 0.012(8)
C181 0.054(10) 0.068(10) 0.043(8) 0.046(7) 0.021(7) 0.019(7)
C182 0.028(14) 0.008(9) 0.036(13) -0.006(8) 0.014(9) 0.000(8)
C183 0.032(13) 0.032(13) 0.043(15) -0.009(11) -0.009(11) -0.009(11)
C184 0.041(17) 0.032(11) 0.049(13) 0.026(10) 0.002(13) 0.013(12)
C185 0.034(6) 0.034(8) 0.031(8) 0.005(8) 0.014(5) 0.000(6)
C186 0.032(7) 0.033(8) 0.024(6) 0.014(7) 0.016(5) 0.012(6)
C187 0.037(8) 0.031(6) 0.034(10) 0.015(8) 0.006(7) 0.009(6)
C188 0.037(8) 0.053(12) 0.019(6) 0.016(9) 0.006(5) 0.017(8)
C189 0.054(12) 0.037(11) 0.035(11) 0.025(9) 0.028(8) 0.014(8)
C192 0.093(10) 0.078(9) 0.092(10) 0.050(8) 0.035(8) 0.011(7)
C191 0.084(9) 0.076(8) 0.089(9) 0.056(7) 0.022(7) 0.027(6)
C190 0.071(9) 0.063(8) 0.064(9) 0.048(7) -0.011(7) -0.007(6)
C81 0.0390(12) 0.0336(11) 0.0359(12) 0.0169(10) 0.0113(10) 0.0126(9)
C86 0.0424(13) 0.0331(12) 0.0390(13) 0.0097(10) 0.0174(10) 0.0094(10)
C193 0.060(8) 0.043(7) 0.069(9) 0.012(6) 0.028(6) 0.011(5)
C194 0.041(9) 0.041(8) 0.037(5) -0.011(4) 0.027(5) -0.011(6)
C195 0.057(5) 0.056(6) 0.042(5) 0.005(4) 0.013(4) 0.012(4)
C196 0.038(8) 0.063(11) 0.055(8) 0.007(8) 0.004(7) 0.005(7)
C197 0.082(9) 0.069(7) 0.047(6) 0.033(6) 0.028(6) 0.023(6)
C198 0.122(12) 0.115(11) 0.064(7) 0.063(8) 0.037(7) 0.082(10)
C199 0.067(9) 0.067(9) 0.066(15) 0.037(11) 0.003(8) 0.022(6)
C200 0.062(12) 0.026(12) 0.052(11) -0.002(8) 0.016(9) -0.006(8)
C201 0.082(15) 0.042(13) 0.047(10) 0.016(11) 0.041(11) 0.015(12)
C202 0.068(12) 0.057(12) 0.035(8) -0.001(7) 0.013(8) 0.015(9)
C203 0.051(13) 0.075(16) 0.025(12) 0.018(12) 0.010(9) 0.007(11)
C204 0.10(2) 0.12(2) 0.040(14) 0.044(15) 0.032(14) 0.049(18)
C205 0.050(11) 0.096(15) 0.030(9) 0.029(10) 0.000(8) 0.032(11)
C206 0.023(7) 0.051(8) 0.013(4) 0.005(5) 0.003(4) -0.016(5)
C207 0.024(5) 0.085(10) 0.043(7) 0.032(7) 0.014(5) 0.015(6)
C208 0.041(7) 0.046(5) 0.052(6) 0.030(4) 0.013(5) 0.016(5)
C209 0.070(11) 0.087(17) 0.033(8) 0.037(9) 0.007(7) 0.016(11)
C210 0.064(10) 0.048(7) 0.050(7) 0.039(6) 0.002(7) 0.003(7)

loop_
_atom_type_symbol
_atom_type_description
_atom_type_scat_dispersion_real
_atom_type_scat_dispersion_imag
_atom_type_scat_source
C C 0.0181 0.0091 'International Tables Vol C Tables 4.2.6.8 and 6.1.1.4'
H H 0.0000 0.0000 'International Tables Vol C Tables 4.2.6.8 and 6.1.1.4'
B B 0.0090 0.0039 'International Tables Vol C Tables 4.2.6.8 and 6.1.1.4'
F F 0.0727 0.0534 'International Tables Vol C Tables 4.2.6.8 and 6.1.1.4'
Mg Mg 0.1719 0.1771 'International Tables Vol C Tables 4.2.6.8 and 6.1.1.4'
N N 0.0311 0.0180 'International Tables Vol C Tables 4.2.6.8 and 6.1.1.4'

loop_
_exptl_crystal_face_index_h
_exptl_crystal_face_index_k
_exptl_crystal_face_index_l
_exptl_crystal_face_perp_dist
5 -7 11 0.1435
2 12 -15 0.1856
8 6 -3 0.2208
-5 -11 11 0.1850
6 -6 -12 0.1006
-6 6 11 0.0871
-1 -15 10 0.1818
5 -10 -8 0.1403
2 14 -11 0.1882
-5 7 10 0.0938
6 -9 10 0.1334
8 4 -5 0.2137
3 12 -14 0.1844
-6 -9 10 0.1775
-1 3 13 0.1388
0 7 10 0.1721
2 1 -16 0.1386
0 -4 -13 0.1551
-3 -14 4 0.1922
4 -3 -14 0.1099
3 -8 -10 0.1409
-8 8 5 0.1177
8 -1 -11 0.1651
8 -8 -5 0.1431
8 -9 0 0.1509
-8 11 -3 0.1482
8 -8 6 0.1485
-6 12 -10 0.1638
-9 -3 6 0.1926
-6 1 -9 0.2029
-7 -3 -4 0.2147
-3 7 -15 0.1772
3 -2 13 0.1493
4 13 -9 0.2018

loop_
_geom_angle_atom_site_label_1
_geom_angle_atom_site_label_2
_geom_angle_atom_site_label_3
_geom_angle
_geom_angle_site_symmetry_1
_geom_angle_site_symmetry_3
_geom_angle_publ_flag
F2 Mg1 C1 132.62(9) . . ?
F2 Mg1 C2 102.96(11) . . ?
F2 Mg1 C3 76.83(9) . . ?
F2 Mg1 C4 87.89(11) . . ?
F2 Mg1 C5 121.52(12) . . ?
F2 Mg1 C175 116.2(4) . . ?
F2 Mg1 C176 83.8(4) . . ?
F2 Mg1 C178 102.2(5) . . ?
F2 Mg1 C179 129.2(3) . . ?
N1 Mg1 F2 95.97(6) . . ?
N1 Mg1 N2 96.62(7) . . ?
N1 Mg1 C1 105.42(11) . . ?
N1 Mg1 C2 98.03(9) . . ?
N1 Mg1 C3 122.31(12) . . ?
N1 Mg1 C4 154.34(9) . . ?
N1 Mg1 C5 136.66(13) . . ?
N1 Mg1 C175 100.3(3) . . ?
N1 Mg1 C176 110.1(4) . . ?
N1 Mg1 C178 152.3(4) . . ?
N1 Mg1 C179 121.2(5) . . ?
N2 Mg1 F2 97.87(6) . . ?
N2 Mg1 C1 120.33(11) . . ?
N2 Mg1 C2 153.03(11) . . ?
N2 Mg1 C3 140.95(12) . . ?
N2 Mg1 C4 107.99(10) . . ?
N2 Mg1 C5 98.62(9) . . ?
N2 Mg1 C175 139.7(4) . . ?
N2 Mg1 C176 153.0(4) . . ?
N2 Mg1 C178 101.4(3) . . ?
N2 Mg1 C179 109.4(4) . . ?
C2 Mg1 C1 33.37(11) . . ?
C2 Mg1 C5 55.74(11) . . ?
C3 Mg1 C1 55.93(11) . . ?
C3 Mg1 C2 34.13(12) . . ?
C3 Mg1 C4 34.21(13) . . ?
C3 Mg1 C5 56.12(11) . . ?
C4 Mg1 C1 55.89(11) . . ?
C4 Mg1 C2 56.50(11) . . ?
C4 Mg1 C5 33.73(12) . . ?
C5 Mg1 C1 33.33(12) . . ?
C175 Mg1 C176 32.7(5) . . ?
C178 Mg1 C175 52.8(5) . . ?
C178 Mg1 C176 52.4(5) . . ?
C179 Mg1 C175 31.7(5) . . ?
C179 Mg1 C176 53.1(5) . . ?
C179 Mg1 C178 32.2(5) . . ?
F7 Mg2 C59 81.67(10) . . ?
F7 Mg2 C61 123.17(14) . . ?
F7 Mg2 C62 136.45(12) . . ?
F7 Mg2 C63 106.57(15) . . ?
F7 Mg2 C185 85.3(5) . . ?
F7 Mg2 C186 77.9(4) . . ?
F7 Mg2 C187 104.6(5) . . ?
F7 Mg2 C188 134.1(4) . . ?
F7 Mg2 C189 117.7(6) . . ?
N3 Mg2 F7 89.49(6) . . ?
N3 Mg2 N4 95.50(7) . . ?
N3 Mg2 C59 136.02(17) . . ?
N3 Mg2 C61 99.19(10) . . ?
N3 Mg2 C62 122.26(13) . . ?
N3 Mg2 C63 153.79(16) . . ?
N3 Mg2 C185 152.1(5) . . ?
N3 Mg2 C186 119.4(4) . . ?
N3 Mg2 C187 99.7(4) . . ?
N3 Mg2 C188 111.5(6) . . ?
N3 Mg2 C189 146.1(6) . . ?
N4 Mg2 F7 95.31(6) . . ?
N4 Mg2 C59 128.06(17) . . ?
N4 Mg2 C61 138.59(15) . . ?
N4 Mg2 C62 108.81(14) . . ?
N4 Mg2 C63 103.26(18) . . ?
N4 Mg2 C185 112.3(5) . . ?
N4 Mg2 C186 144.1(5) . . ?
N4 Mg2 C187 154.9(4) . . ?
N4 Mg2 C188 121.1(6) . . ?
N4 Mg2 C189 101.3(6) . . ?
C59 Mg2 C61 53.86(13) . . ?
C62 Mg2 C59 54.86(15) . . ?
C62 Mg2 C61 32.54(13) . . ?
C63 Mg2 C59 33.21(19) . . ?
C63 Mg2 C61 54.73(17) . . ?
C63 Mg2 C62 33.81(15) . . ?
C185 Mg2 C186 32.7(5) . . ?
C187 Mg2 C185 55.6(5) . . ?
C187 Mg2 C186 33.5(5) . . ?
C188 Mg2 C185 56.8(7) . . ?
C188 Mg2 C186 56.2(6) . . ?
C188 Mg2 C187 34.2(5) . . ?
C188 Mg2 C189 35.0(7) . . ?
C189 Mg2 C185 32.9(6) . . ?
C189 Mg2 C186 54.6(7) . . ?
C189 Mg2 C187 56.0(7) . . ?
F22 Mg3 C59 134.04(11) . . ?
F22 Mg3 C60 122.46(17) . . ?
F22 Mg3 C61 89.43(14) . . ?
F22 Mg3 C62 79.47(12) . . ?
F22 Mg3 C63 103.51(16) . . ?
F22 Mg3 C186 136.6(4) . . ?
F22 Mg3 C187 107.7(5) . . ?
F22 Mg3 C188 84.3(4) . . ?
F22 Mg3 C189 94.4(6) . . ?
N5 Mg3 F22 95.89(6) . . ?
N5 Mg3 C59 123.32(16) . . ?
N5 Mg3 C60 101.95(12) . . ?
N5 Mg3 C61 112.79(13) . . ?
N5 Mg3 C62 143.85(13) . . ?
N5 Mg3 C63 156.20(18) . . ?
N5 Mg3 C186 109.7(4) . . ?
N5 Mg3 C187 106.2(4) . . ?
N5 Mg3 C188 131.1(6) . . ?
N5 Mg3 C189 158.2(5) . . ?
N6 Mg3 F22 89.21(6) . . ?
N6 Mg3 N5 95.59(7) . . ?
N6 Mg3 C59 107.73(16) . . ?
N6 Mg3 C60 141.23(17) . . ?
N6 Mg3 C61 151.57(12) . . ?
N6 Mg3 C62 119.97(13) . . ?
N6 Mg3 C63 98.30(16) . . ?
N6 Mg3 C186 121.0(5) . . ?
N6 Mg3 C187 150.4(4) . . ?
N6 Mg3 C188 133.3(6) . . ?
N6 Mg3 C189 103.7(5) . . ?
C59 Mg3 C61 55.65(14) . . ?
C59 Mg3 C62 54.90(15) . . ?
C59 Mg3 C63 33.42(19) . . ?
C60 Mg3 C59 34.55(17) . . ?
C60 Mg3 C61 33.32(15) . . ?
C60 Mg3 C62 54.77(15) . . ?
C60 Mg3 C63 55.9(2) . . ?
C61 Mg3 C62 32.28(13) . . ?
C61 Mg3 C63 54.60(17) . . ?
C63 Mg3 C62 32.72(14) . . ?
C186 Mg3 C188 52.5(5) . . ?
C186 Mg3 C189 51.3(6) . . ?
C187 Mg3 C186 32.4(5) . . ?
C187 Mg3 C188 31.7(5) . . ?
C187 Mg3 C189 52.2(6) . . ?
C188 Mg3 C189 31.5(6) . . ?
F27 Mg4 C1 78.80(8) . 1_556 ?
F27 Mg4 C2 104.29(11) . 1_556 ?
F27 Mg4 C3 133.92(9) . 1_556 ?
F27 Mg4 C4 121.57(11) . 1_556 ?
F27 Mg4 C176 126.4(5) . 1_556 ?
F27 Mg4 C177 137.6(4) . 1_556 ?
F27 Mg4 C178 106.8(5) . 1_556 ?
N7 Mg4 F27 94.86(6) . . ?
N7 Mg4 N8 96.81(7) . . ?
N7 Mg4 C1 122.61(12) . 1_556 ?
N7 Mg4 C2 99.13(9) . 1_556 ?
N7 Mg4 C3 106.87(11) . 1_556 ?
N7 Mg4 C4 138.26(12) . 1_556 ?
N7 Mg4 C175 106.4(4) . 1_556 ?
N7 Mg4 C176 97.3(4) . 1_556 ?
N7 Mg4 C177 119.0(4) . 1_556 ?
N7 Mg4 C178 152.3(4) . 1_556 ?
N7 Mg4 C179 139.7(6) . 1_556 ?
N8 Mg4 F27 97.35(6) . . ?
N8 Mg4 C1 140.53(12) . 1_556 ?
N8 Mg4 C2 151.79(10) . 1_556 ?
N8 Mg4 C3 118.99(12) . 1_556 ?
N8 Mg4 C4 97.79(8) . 1_556 ?
N8 Mg4 C175 154.5(4) . 1_556 ?
N8 Mg4 C176 132.3(5) . 1_556 ?
N8 Mg4 C177 102.6(4) . 1_556 ?
N8 Mg4 C178 97.3(4) . 1_556 ?
N8 Mg4 C179 123.4(6) . 1_556 ?
C2 Mg4 C1 33.29(11) 1_556 1_556 ?
C2 Mg4 C4 55.39(10) 1_556 1_556 ?
C3 Mg4 C1 55.20(11) 1_556 1_556 ?
C3 Mg4 C2 33.53(12) 1_556 1_556 ?
C3 Mg4 C4 33.22(12) 1_556 1_556 ?
C4 Mg4 C1 55.12(11) 1_556 1_556 ?
C175 Mg4 F27 91.3(4) 1_556 . ?
C179 Mg4 F27 80.6(4) 1_556 . ?
C37 F2 Mg1 161.08(11) . . ?
C43 F7 Mg2 166.11(13) . . ?
C124 F22 Mg3 161.94(12) . . ?
C130 F27 Mg4 164.64(11) . . ?
C7 N1 Mg1 120.04(13) . . ?
C7 N1 C11 118.03(15) . . ?
C11 N1 Mg1 121.93(12) . . ?
C9 N2 Mg1 119.87(13) . . ?
C9 N2 C23 119.04(15) . . ?
C23 N2 Mg1 120.92(12) . . ?
C65 N3 Mg2 118.38(14) . . ?
C65 N3 C69 118.96(17) . . ?
C69 N3 Mg2 122.45(13) . . ?
C67 N4 Mg2 118.73(15) . . ?
C67 N4 C81 118.87(18) . . ?
C81 N4 Mg2 122.38(14) . . ?
C94 N5 Mg3 118.64(14) . . ?
C94 N5 C98 118.54(17) . . ?
C98 N5 Mg3 122.82(14) . . ?
C96 N6 Mg3 118.36(14) . . ?
C96 N6 C110 119.19(17) . . ?
C110 N6 Mg3 122.13(13) . . ?
C147 N7 Mg4 119.47(12) . . ?
C147 N7 C151 119.10(15) . . ?
C151 N7 Mg4 121.40(12) . . ?
C149 N8 Mg4 119.26(13) . . ?
C149 N8 C163 118.62(16) . . ?
C163 N8 Mg4 122.08(12) . . ?
H6A C6 H6B 109.5 . . ?
H6A C6 H6C 109.5 . . ?
H6B C6 H6C 109.5 . . ?
C7 C6 H6A 109.5 . . ?
C7 C6 H6B 109.5 . . ?
C7 C6 H6C 109.5 . . ?
N1 C7 C6 119.11(17) . . ?
N1 C7 C8 123.90(17) . . ?
C8 C7 C6 116.99(17) . . ?
C7 C8 H8 114.9 . . ?
C9 C8 C7 130.21(18) . . ?
C9 C8 H8 114.9 . . ?
N2 C9 C8 124.53(17) . . ?
N2 C9 C10 120.24(18) . . ?
C8 C9 C10 115.23(17) . . ?
C9 C10 H10A 109.5 . . ?
C9 C10 H10B 109.5 . . ?
C9 C10 H10C 109.5 . . ?
H10A C10 H10B 109.5 . . ?
H10A C10 H10C 109.5 . . ?
H10B C10 H10C 109.5 . . ?
C12 C11 N1 120.41(18) . . ?
C16 C11 N1 117.96(17) . . ?
C16 C11 C12 121.59(18) . . ?
C11 C12 C20 121.9(2) . . ?
C11 C12 C182 120.6(10) . . ?
C13 C12 C11 118.1(2) . . ?
C13 C12 C20 120.1(2) . . ?
C13 C12 C182 117.5(9) . . ?
C12 C13 H13 119.5 . . ?
C14 C13 C12 120.9(2) . . ?
C14 C13 H13 119.5 . . ?
C13 C14 H14 120.0 . . ?
C15 C14 C13 120.1(2) . . ?
C15 C14 H14 120.0 . . ?
C14 C15 H15 119.3 . . ?
C14 C15 C16 121.5(2) . . ?
C16 C15 H15 119.3 . . ?
C11 C16 C17 121.45(18) . . ?
C15 C16 C11 117.8(2) . . ?
C15 C16 C17 120.7(2) . . ?
C16 C17 H17 106.9 . . ?
C16 C17 H17A 109.2 . . ?
C16 C17 C180 109.8(7) . . ?
C16 C17 C181 114.9(7) . . ?
C18 C17 C16 113.4(2) . . ?
C18 C17 H17 106.9 . . ?
C18 C17 C19 109.4(2) . . ?
C19 C17 C16 112.8(2) . . ?
C19 C17 H17 106.9 . . ?
C180 C17 H17A 109.2 . . ?
C181 C17 H17A 109.2 . . ?
C181 C17 C180 104.2(9) . . ?
C24 C23 N2 119.72(17) . . ?
C28 C23 N2 118.89(18) . . ?
C28 C23 C24 121.28(18) . . ?
C23 C24 C32 121.57(18) . . ?
C25 C24 C23 118.2(2) . . ?
C25 C24 C32 120.3(2) . . ?
C24 C25 H25 119.5 . . ?
C26 C25 C24 121.1(2) . . ?
C26 C25 H25 119.5 . . ?
C25 C26 H26 119.8 . . ?
C25 C26 C27 120.3(2) . . ?
C27 C26 H26 119.8 . . ?
C26 C27 H27 119.5 . . ?
C26 C27 C28 121.1(2) . . ?
C28 C27 H27 119.5 . . ?
C23 C28 C29 122.05(19) . . ?
C27 C28 C23 118.1(2) . . ?
C27 C28 C29 119.9(2) . . ?
C28 C29 H29 107.8 . . ?
C28 C29 C30 111.5(2) . . ?
C28 C29 C31 111.8(2) . . ?
C30 C29 H29 107.8 . . ?
C31 C29 H29 107.8 . . ?
C31 C29 C30 109.8(2) . . ?
C29 C30 H30A 109.5 . . ?
C29 C30 H30B 109.5 . . ?
C29 C30 H30C 109.5 . . ?
H30A C30 H30B 109.5 . . ?
H30A C30 H30C 109.5 . . ?
H30B C30 H30C 109.5 . . ?
C29 C31 H31A 109.5 . . ?
C29 C31 H31B 109.5 . . ?
C29 C31 H31C 109.5 . . ?
H31A C31 H31B 109.5 . . ?
H31A C31 H31C 109.5 . . ?
H31B C31 H31C 109.5 . . ?
C24 C32 H32 107.3 . . ?
C24 C32 C34 112.9(2) . . ?
C33 C32 C24 112.1(2) . . ?
C33 C32 H32 107.3 . . ?
C33 C32 C34 109.7(2) . . ?
C34 C32 H32 107.3 . . ?
C32 C33 H33A 109.5 . . ?
C32 C33 H33B 109.5 . . ?
C32 C33 H33C 109.5 . . ?
H33A C33 H33B 109.5 . . ?
H33A C33 H33C 109.5 . . ?
H33B C33 H33C 109.5 . . ?
C32 C34 H34A 109.5 . . ?
C32 C34 H34B 109.5 . . ?
C32 C34 H34C 109.5 . . ?
H34A C34 H34B 109.5 . . ?
H34A C34 H34C 109.5 . . ?
H34B C34 H34C 109.5 . . ?
C36 C35 B1 119.23(16) . . ?
C40 C35 C36 113.00(16) . . ?
C40 C35 B1 126.89(16) . . ?
F1 C36 C35 119.61(16) . . ?
F1 C36 C37 116.30(16) . . ?
C37 C36 C35 124.06(17) . . ?
F2 C37 C36 120.27(17) . . ?
F2 C37 C38 119.43(17) . . ?
C36 C37 C38 120.30(17) . . ?
F3 C38 C37 120.94(17) . . ?
F3 C38 C39 121.03(17) . . ?
C39 C38 C37 118.02(17) . . ?
F4 C39 C38 119.58(17) . . ?
F4 C39 C40 120.46(17) . . ?
C38 C39 C40 119.93(17) . . ?
F5 C40 C35 120.54(16) . . ?
F5 C40 C39 114.81(16) . . ?
C39 C40 C35 124.63(17) . . ?
C42 C41 B1 118.62(16) . . ?
C46 C41 C42 113.93(17) . . ?
C46 C41 B1 127.04(17) . . ?
F6 C42 C41 119.69(17) . . ?
F6 C42 C43 116.71(17) . . ?
C43 C42 C41 123.60(18) . . ?
F7 C43 C42 120.64(17) . . ?
F7 C43 C44 119.18(17) . . ?
C42 C43 C44 120.18(18) . . ?
F8 C44 C43 120.48(18) . . ?
F8 C44 C45 120.88(18) . . ?
C45 C44 C43 118.64(18) . . ?
F9 C45 C44 119.07(18) . . ?
F9 C45 C46 121.11(18) . . ?
C44 C45 C46 119.82(18) . . ?
F10 C46 C41 121.05(17) . . ?
F10 C46 C45 115.19(16) . . ?
C45 C46 C41 123.76(18) . . ?
C48 C47 B1 127.01(17) . . ?
C52 C47 C48 112.91(17) . . ?
C52 C47 B1 119.71(16) . . ?
F11 C48 C47 120.94(18) . . ?
F11 C48 C49 114.91(17) . . ?
C49 C48 C47 124.15(19) . . ?
F12 C49 C48 120.23(19) . . ?
F12 C49 C50 119.83(19) . . ?
C50 C49 C48 119.94(18) . . ?
F13 C50 C49 120.62(19) . . ?
F13 C50 C51 120.7(2) . . ?
C49 C50 C51 118.72(19) . . ?
F14 C51 C50 119.64(19) . . ?
F14 C51 C52 120.92(18) . . ?
C50 C51 C52 119.44(19) . . ?
F15 C52 C47 119.10(17) . . ?
F15 C52 C51 116.08(17) . . ?
C51 C52 C47 124.82(18) . . ?
C54 C53 C58 113.31(18) . . ?
C54 C53 B1 128.25(17) . . ?
C58 C53 B1 118.22(16) . . ?
F16 C54 C53 120.92(17) . . ?
F16 C54 C55 115.09(17) . . ?
C53 C54 C55 123.98(19) . . ?
F17 C55 C54 120.46(19) . . ?
F17 C55 C56 119.49(19) . . ?
C56 C55 C54 120.03(19) . . ?
F18 C56 C55 120.7(2) . . ?
F18 C56 C57 120.46(19) . . ?
C55 C56 C57 118.80(19) . . ?
F19 C57 C56 120.03(19) . . ?
F19 C57 C58 120.96(19) . . ?
C58 C57 C56 119.02(19) . . ?
F20 C58 C53 119.08(17) . . ?
F20 C58 C57 116.09(17) . . ?
C57 C58 C53 124.83(19) . . ?
H64A C64 H64B 109.5 . . ?
H64A C64 H64C 109.5 . . ?
H64B C64 H64C 109.5 . . ?
C65 C64 H64A 109.5 . . ?
C65 C64 H64B 109.5 . . ?
C65 C64 H64C 109.5 . . ?
N3 C65 C64 119.82(19) . . ?
N3 C65 C66 124.51(19) . . ?
C66 C65 C64 115.66(18) . . ?
C65 C66 H66 115.1 . . ?
C67 C66 C65 129.88(19) . . ?
C67 C66 H66 115.1 . . ?
N4 C67 C66 124.09(19) . . ?
N4 C67 C68 120.1(2) . . ?
C66 C67 C68 115.82(19) . . ?
C67 C68 H68A 109.5 . . ?
C67 C68 H68B 109.5 . . ?
C67 C68 H68C 109.5 . . ?
H68A C68 H68B 109.5 . . ?
H68A C68 H68C 109.5 . . ?
H68B C68 H68C 109.5 . . ?
C70 C69 N3 120.56(18) . . ?
C70 C69 C74 121.53(19) . . ?
C74 C69 N3 117.88(19) . . ?
C69 C70 C78 122.61(19) . . ?
C71 C70 C69 117.9(2) . . ?
C71 C70 C78 119.4(2) . . ?
C70 C71 H71 119.5 . . ?
C72 C71 C70 121.0(2) . . ?
C72 C71 H71 119.5 . . ?
C71 C72 H72 119.8 . . ?
C73 C72 C71 120.4(2) . . ?
C73 C72 H72 119.8 . . ?
C72 C73 H73 119.3 . . ?
C72 C73 C74 121.4(2) . . ?
C74 C73 H73 119.3 . . ?
C69 C74 C75 121.33(19) . . ?
C73 C74 C69 117.7(2) . . ?
C73 C74 C75 120.9(2) . . ?
C74 C75 H75 107.4 . . ?
C74 C75 C76 111.72(19) . . ?
C74 C75 C77 113.9(2) . . ?
C76 C75 H75 107.4 . . ?
C76 C75 C77 108.85(19) . . ?
C77 C75 H75 107.4 . . ?
C75 C76 H76A 109.5 . . ?
C75 C76 H76B 109.5 . . ?
C75 C76 H76C 109.5 . . ?
H76A C76 H76B 109.5 . . ?
H76A C76 H76C 109.5 . . ?
H76B C76 H76C 109.5 . . ?
C75 C77 H77A 109.5 . . ?
C75 C77 H77B 109.5 . . ?
C75 C77 H77C 109.5 . . ?
H77A C77 H77B 109.5 . . ?
H77A C77 H77C 109.5 . . ?
H77B C77 H77C 109.5 . . ?
C70 C78 H78 107.7 . . ?
C70 C78 C79 112.02(19) . . ?
C70 C78 C80 111.63(19) . . ?
C79 C78 H78 107.7 . . ?
C80 C78 H78 107.7 . . ?
C80 C78 C79 109.86(19) . . ?
C78 C79 H79A 109.5 . . ?
C78 C79 H79B 109.5 . . ?
C78 C79 H79C 109.5 . . ?
H79A C79 H79B 109.5 . . ?
H79A C79 H79C 109.5 . . ?
H79B C79 H79C 109.5 . . ?
C78 C80 H80A 109.5 . . ?
C78 C80 H80B 109.5 . . ?
C78 C80 H80C 109.5 . . ?
H80A C80 H80B 109.5 . . ?
H80A C80 H80C 109.5 . . ?
H80B C80 H80C 109.5 . . ?
H93A C93 H93B 109.5 . . ?
H93A C93 H93C 109.5 . . ?
H93B C93 H93C 109.5 . . ?
C94 C93 H93A 109.5 . . ?
C94 C93 H93B 109.5 . . ?
C94 C93 H93C 109.5 . . ?
N5 C94 C93 120.4(2) . . ?
N5 C94 C95 124.35(19) . . ?
C95 C94 C93 115.23(19) . . ?
C94 C95 H95 115.0 . . ?
C94 C95 C96 129.93(19) . . ?
C96 C95 H95 115.0 . . ?
N6 C96 C95 124.11(19) . . ?
N6 C96 C97 120.26(19) . . ?
C95 C96 C97 115.62(18) . . ?
C96 C97 H97A 109.5 . . ?
C96 C97 H97B 109.5 . . ?
C96 C97 H97C 109.5 . . ?
H97A C97 H97B 109.5 . . ?
H97A C97 H97C 109.5 . . ?
H97B C97 H97C 109.5 . . ?
C99 C98 N5 119.4(2) . . ?
C103 C98 N5 119.5(2) . . ?
C103 C98 C99 121.0(2) . . ?
C98 C99 C107 122.3(3) . . ?
C98 C99 C203 119.8(9) . . ?
C100 C99 C98 118.4(3) . . ?
C100 C99 C107 119.3(3) . . ?
C100 C99 C203 115.7(8) . . ?
C99 C100 H100 119.3 . . ?
C101 C100 C99 121.4(3) . . ?
C101 C100 H100 119.3 . . ?
C100 C101 H101 120.2 . . ?
C100 C101 C102 119.6(3) . . ?
C102 C101 H101 120.2 . . ?
C101 C102 H102 119.2 . . ?
C101 C102 C103 121.5(3) . . ?
C103 C102 H102 119.2 . . ?
C98 C103 C104 120.7(3) . . ?
C98 C103 C200 122.4(13) . . ?
C102 C103 C98 118.0(2) . . ?
C102 C103 C104 121.4(3) . . ?
C102 C103 C200 117.5(13) . . ?
C111 C110 N6 117.99(19) . . ?
C115 C110 N6 120.38(18) . . ?
C115 C110 C111 121.54(19) . . ?
C110 C111 C119 121.38(19) . . ?
C112 C111 C110 117.9(2) . . ?
C112 C111 C119 120.7(2) . . ?
C111 C112 H112 119.4 . . ?
C113 C112 C111 121.1(2) . . ?
C113 C112 H112 119.4 . . ?
C112 C113 H113 119.7 . . ?
C112 C113 C114 120.6(2) . . ?
C114 C113 H113 119.7 . . ?
C113 C114 H114 119.6 . . ?
C113 C114 C115 120.7(3) . . ?
C115 C114 H114 119.6 . . ?
C110 C115 C116 122.87(19) . . ?
C114 C115 C110 118.1(2) . . ?
C114 C115 C116 119.1(2) . . ?
C115 C116 H116 107.7 . . ?
C115 C116 C117 111.34(19) . . ?
C117 C116 H116 107.7 . . ?
C118 C116 C115 112.11(19) . . ?
C118 C116 H116 107.7 . . ?
C118 C116 C117 110.08(19) . . ?
C116 C117 H11A 109.5 . . ?
C116 C117 H11B 109.5 . . ?
C116 C117 H11C 109.5 . . ?
H11A C117 H11B 109.5 . . ?
H11A C117 H11C 109.5 . . ?
H11B C117 H11C 109.5 . . ?
C116 C118 H11D 109.5 . . ?
C116 C118 H11E 109.5 . . ?
C116 C118 H11F 109.5 . . ?
H11D C118 H11E 109.5 . . ?
H11D C118 H11F 109.5 . . ?
H11E C118 H11F 109.5 . . ?
C111 C119 H119 107.4 . . ?
C111 C119 C120 113.8(2) . . ?
C111 C119 C121 111.3(2) . . ?
C120 C119 H119 107.4 . . ?
C121 C119 H119 107.4 . . ?
C121 C119 C120 109.11(19) . . ?
C119 C120 H12A 109.5 . . ?
C119 C120 H12B 109.5 . . ?
C119 C120 H12C 109.5 . . ?
H12A C120 H12B 109.5 . . ?
H12A C120 H12C 109.5 . . ?
H12B C120 H12C 109.5 . . ?
C119 C121 H12D 109.5 . . ?
C119 C121 H12E 109.5 . . ?
C119 C121 H12F 109.5 . . ?
H12D C121 H12E 109.5 . . ?
H12D C121 H12F 109.5 . . ?
H12E C121 H12F 109.5 . . ?
C123 C122 B2 118.56(16) . . ?
C127 C122 C123 113.61(17) . . ?
C127 C122 B2 127.28(17) . . ?
F21 C123 C122 119.63(17) . . ?
F21 C123 C124 116.88(17) . . ?
C124 C123 C122 123.49(18) . . ?
F22 C124 C123 120.26(17) . . ?
F22 C124 C125 119.21(18) . . ?
C123 C124 C125 120.52(18) . . ?
F23 C125 C124 120.58(18) . . ?
F23 C125 C126 120.93(18) . . ?
C126 C125 C124 118.48(18) . . ?
F24 C126 C125 119.15(18) . . ?
F24 C126 C127 120.98(18) . . ?
C125 C126 C127 119.87(18) . . ?
F25 C127 C122 120.98(17) . . ?
F25 C127 C126 115.05(17) . . ?
C126 C127 C122 123.96(18) . . ?
C129 C128 B2 119.08(16) . . ?
C133 C128 C129 113.30(17) . . ?
C133 C128 B2 127.10(16) . . ?
F26 C129 C128 119.74(16) . . ?
F26 C129 C130 116.18(16) . . ?
C130 C129 C128 124.08(17) . . ?
F27 C130 C129 119.87(16) . . ?
F27 C130 C131 119.82(17) . . ?
C129 C130 C131 120.31(17) . . ?
F28 C131 C130 121.28(17) . . ?
F28 C131 C132 120.76(17) . . ?
C132 C131 C130 117.96(17) . . ?
F29 C132 C131 119.46(17) . . ?
F29 C132 C133 120.46(17) . . ?
C131 C132 C133 120.05(17) . . ?
F30 C133 C128 120.99(16) . . ?
F30 C133 C132 114.74(16) . . ?
C132 C133 C128 124.26(17) . . ?
C135 C134 B2 118.49(17) . . ?
C139 C134 C135 113.13(18) . . ?
C139 C134 B2 128.21(17) . . ?
F31 C135 C134 118.88(19) . . ?
F31 C135 C136 116.03(18) . . ?
C136 C135 C134 125.1(2) . . ?
F32 C136 C135 121.2(2) . . ?
F32 C136 C137 119.9(2) . . ?
C135 C136 C137 118.9(2) . . ?
F33 C137 C136 120.7(2) . . ?
F33 C137 C138 120.4(2) . . ?
C138 C137 C136 118.9(2) . . ?
F34 C138 C137 119.53(19) . . ?
F34 C138 C139 120.58(19) . . ?
C137 C138 C139 119.9(2) . . ?
F35 C139 C134 120.89(18) . . ?
F35 C139 C138 115.04(18) . . ?
C138 C139 C134 124.06(19) . . ?
C141 C140 C145 113.34(18) . . ?
C141 C140 B2 119.62(17) . . ?
C145 C140 B2 126.66(18) . . ?
F36 C141 C140 119.31(17) . . ?
F36 C141 C142 115.99(18) . . ?
C142 C141 C140 124.70(19) . . ?
F37 C142 C141 120.90(19) . . ?
F37 C142 C143 119.80(19) . . ?
C143 C142 C141 119.3(2) . . ?
F38 C143 C142 120.4(2) . . ?
F38 C143 C144 120.8(2) . . ?
C144 C143 C142 118.87(19) . . ?
F39 C144 C143 119.8(2) . . ?
F39 C144 C145 120.4(2) . . ?
C143 C144 C145 119.81(19) . . ?
F40 C145 C140 121.46(18) . . ?
F40 C145 C144 114.59(18) . . ?
C144 C145 C140 123.9(2) . . ?
H14A C146 H14B 109.5 . . ?
H14A C146 H14C 109.5 . . ?
H14B C146 H14C 109.5 . . ?
C147 C146 H14A 109.5 . . ?
C147 C146 H14B 109.5 . . ?
C147 C146 H14C 109.5 . . ?
N7 C147 C146 119.99(17) . . ?
N7 C147 C148 124.30(17) . . ?
C148 C147 C146 115.69(17) . . ?
C147 C148 H148 115.0 . . ?
C147 C148 C149 129.97(17) . . ?
C149 C148 H148 115.0 . . ?
N8 C149 C148 124.66(18) . . ?
N8 C149 C150 119.53(17) . . ?
C148 C149 C150 115.76(17) . . ?
C149 C150 H15D 109.5 . . ?
C149 C150 H15E 109.5 . . ?
C149 C150 H15F 109.5 . . ?
C149 C150 H15A 109.5 . . ?
C149 C150 H15B 109.5 . . ?
C149 C150 H15C 109.5 . . ?
H15D C150 H15E 109.5 . . ?
H15D C150 H15F 109.5 . . ?
H15E C150 H15F 109.5 . . ?
H15A C150 H15B 109.5 . . ?
H15A C150 H15C 109.5 . . ?
H15B C150 H15C 109.5 . . ?
C152 C151 N7 120.14(16) . . ?
C156 C151 N7 118.92(18) . . ?
C156 C151 C152 120.78(18) . . ?
C151 C152 C160 121.61(18) . . ?
C153 C152 C151 118.5(2) . . ?
C153 C152 C160 119.8(2) . . ?
C152 C153 H153 119.5 . . ?
C154 C153 C152 121.0(2) . . ?
C154 C153 H153 119.5 . . ?
C153 C154 H154 119.9 . . ?
C153 C154 C155 120.2(2) . . ?
C155 C154 H154 119.9 . . ?
C154 C155 H155 119.5 . . ?
C154 C155 C156 121.1(2) . . ?
C156 C155 H155 119.5 . . ?
C151 C156 C157 121.54(19) . . ?
C155 C156 C151 118.4(2) . . ?
C155 C156 C157 120.05(19) . . ?
C156 C157 H157 107.9 . . ?
C156 C157 C158 111.5(2) . . ?
C156 C157 C159 112.2(2) . . ?
C158 C157 H157 107.9 . . ?
C158 C157 C159 109.16(19) . . ?
C159 C157 H157 107.9 . . ?
C157 C158 H15G 109.5 . . ?
C157 C158 H15H 109.5 . . ?
C157 C158 H15I 109.5 . . ?
H15G C158 H15H 109.5 . . ?
H15G C158 H15I 109.5 . . ?
H15H C158 H15I 109.5 . . ?
C157 C159 H15J 109.5 . . ?
C157 C159 H15K 109.5 . . ?
C157 C159 H15L 109.5 . . ?
H15J C159 H15K 109.5 . . ?
H15J C159 H15L 109.5 . . ?
H15K C159 H15L 109.5 . . ?
C152 C160 H160 107.4 . . ?
C152 C160 C161 112.6(2) . . ?
C161 C160 H160 107.4 . . ?
C162 C160 C152 113.06(19) . . ?
C162 C160 H160 107.4 . . ?
C162 C160 C161 108.8(2) . . ?
C160 C161 H16A 109.5 . . ?
C160 C161 H16B 109.5 . . ?
C160 C161 H16C 109.5 . . ?
H16A C161 H16B 109.5 . . ?
H16A C161 H16C 109.5 . . ?
H16B C161 H16C 109.5 . . ?
C160 C162 H16D 109.5 . . ?
C160 C162 H16E 109.5 . . ?
C160 C162 H16F 109.5 . . ?
H16D C162 H16E 109.5 . . ?
H16D C162 H16F 109.5 . . ?
H16E C162 H16F 109.5 . . ?
C164 C163 N8 118.96(18) . . ?
C168 C163 N8 119.90(18) . . ?
C168 C163 C164 121.05(18) . . ?
C163 C164 C172 122.37(18) . . ?
C165 C164 C163 118.0(2) . . ?
C165 C164 C172 119.6(2) . . ?
C164 C165 H165 119.2 . . ?
C166 C165 C164 121.6(2) . . ?
C166 C165 H165 119.2 . . ?
C165 C166 H166 120.1 . . ?
C165 C166 C167 119.8(2) . . ?
C167 C166 H166 120.1 . . ?
C166 C167 H167 119.5 . . ?
C166 C167 C168 121.1(2) . . ?
C168 C167 H167 119.5 . . ?
C163 C168 C169 121.0(3) . . ?
C163 C168 C206 119.5(5) . . ?
C167 C168 C163 118.5(2) . . ?
C167 C168 C169 120.2(3) . . ?
C167 C168 C206 119.9(5) . . ?
C164 C172 H172 107.9 . . ?
C164 C172 H17B 105.2 . . ?
C164 C172 C173 112.4(2) . . ?
C164 C172 C210 107.4(7) . . ?
C173 C172 H172 107.9 . . ?
C174 C172 C164 112.1(2) . . ?
C174 C172 H172 107.9 . . ?
C174 C172 C173 108.5(2) . . ?
C209 C172 C164 113.2(7) . . ?
C209 C172 H17B 105.2 . . ?
C209 C172 C210 119.3(11) . . ?
C210 C172 H17B 105.2 . . ?
C41 B1 C35 113.52(15) . . ?
C41 B1 C53 113.62(15) . . ?
C47 B1 C35 114.38(15) . . ?
C47 B1 C41 101.86(15) . . ?
C47 B1 C53 112.81(15) . . ?
C53 B1 C35 101.19(15) . . ?
C122 B2 C140 101.27(15) . . ?
C128 B2 C122 112.97(15) . . ?
C128 B2 C140 113.98(15) . . ?
C134 B2 C122 113.75(15) . . ?
C134 B2 C128 102.03(15) . . ?
C134 B2 C140 113.36(15) . . ?
Mg1 C1 H1 121.4 . . ?
Mg4 C1 Mg1 119.09(13) 1_554 . ?
Mg4 C1 H1 119.5 1_554 . ?
C2 C1 Mg1 71.76(17) . . ?
C2 C1 Mg4 72.78(17) . 1_554 ?
C2 C1 H1 126.0 . . ?
C2 C1 C5 108.1(3) . . ?
C5 C1 Mg1 72.58(16) . . ?
C5 C1 Mg4 73.63(17) . 1_554 ?
C5 C1 H1 126.0 . . ?
Mg1 C2 Mg4 121.31(13) . 1_554 ?
Mg1 C2 H2 119.9 . . ?
Mg4 C2 H2 118.7 1_554 . ?
C1 C2 Mg1 74.87(16) . . ?
C1 C2 Mg4 73.93(18) . 1_554 ?
C1 C2 H2 126.2 . . ?
C1 C2 C3 107.6(3) . . ?
C3 C2 Mg1 70.88(17) . . ?
C3 C2 Mg4 73.08(18) . 1_554 ?
C3 C2 H2 126.2 . . ?
Mg1 C3 Mg4 123.76(14) . 1_554 ?
Mg1 C3 H3 117.7 . . ?
Mg4 C3 H3 118.6 1_554 . ?
C2 C3 Mg1 74.99(17) . . ?
C2 C3 Mg4 73.39(18) . 1_554 ?
C2 C3 H3 125.8 . . ?
C4 C3 Mg1 73.50(18) . . ?
C4 C3 Mg4 74.10(18) . 1_554 ?
C4 C3 C2 108.4(3) . . ?
C4 C3 H3 125.8 . . ?
Mg1 C4 Mg4 122.28(13) . 1_554 ?
Mg1 C4 H4 118.2 . . ?
Mg4 C4 H4 119.4 1_554 . ?
C3 C4 Mg1 72.28(17) . . ?
C3 C4 Mg4 72.68(18) . 1_554 ?
C3 C4 H4 126.0 . . ?
C3 C4 C5 107.9(3) . . ?
C5 C4 Mg1 75.39(16) . . ?
C5 C4 Mg4 73.72(18) . 1_554 ?
C5 C4 H4 126.0 . . ?
Mg1 C5 Mg4 119.60(13) . 1_554 ?
Mg1 C5 H5 120.8 . . ?
Mg4 C5 H5 119.6 1_554 . ?
C1 C5 Mg1 74.08(16) . . ?
C1 C5 Mg4 73.13(17) . 1_554 ?
C1 C5 H5 126.0 . . ?
C4 C5 Mg1 70.88(16) . . ?
C4 C5 Mg4 73.16(18) . 1_554 ?
C4 C5 C1 108.0(3) . . ?
C4 C5 H5 126.0 . . ?
C17 C18 H18A 109.5 . . ?
C17 C18 H18B 109.5 . . ?
C17 C18 H18C 109.5 . . ?
H18A C18 H18B 109.5 . . ?
H18A C18 H18C 109.5 . . ?
H18B C18 H18C 109.5 . . ?
C17 C19 H19A 109.5 . . ?
C17 C19 H19B 109.5 . . ?
C17 C19 H19C 109.5 . . ?
H19A C19 H19B 109.5 . . ?
H19A C19 H19C 109.5 . . ?
H19B C19 H19C 109.5 . . ?
C12 C20 H20 108.1 . . ?
C12 C20 C21 110.3(3) . . ?
C12 C20 C22 113.2(2) . . ?
C21 C20 H20 108.1 . . ?
C21 C20 C22 108.8(2) . . ?
C22 C20 H20 108.1 . . ?
C20 C21 H21A 109.5 . . ?
C20 C21 H21B 109.5 . . ?
C20 C21 H21C 109.5 . . ?
H21A C21 H21B 109.5 . . ?
H21A C21 H21C 109.5 . . ?
H21B C21 H21C 109.5 . . ?
C20 C22 H22A 109.5 . . ?
C20 C22 H22B 109.5 . . ?
C20 C22 H22C 109.5 . . ?
H22A C22 H22B 109.5 . . ?
H22A C22 H22C 109.5 . . ?
H22B C22 H22C 109.5 . . ?
Mg2 C59 H59 118.8 . . ?
Mg3 C59 Mg2 125.00(16) . . ?
Mg3 C59 H59 116.2 . . ?
C60 C59 Mg2 76.2(2) . . ?
C60 C59 Mg3 72.6(2) . . ?
C60 C59 H59 126.0 . . ?
C63 C59 Mg2 70.9(3) . . ?
C63 C59 Mg3 77.3(3) . . ?
C63 C59 H59 126.0 . . ?
C63 C59 C60 108.1(4) . . ?
Mg2 C60 H60 121.5 . . ?
Mg3 C60 Mg2 122.31(18) . . ?
Mg3 C60 H60 116.1 . . ?
C59 C60 Mg2 71.2(2) . . ?
C59 C60 Mg3 72.9(2) . . ?
C59 C60 H60 126.1 . . ?
C61 C60 Mg2 72.9(2) . . ?
C61 C60 Mg3 77.1(2) . . ?
C61 C60 C59 107.7(4) . . ?
C61 C60 H60 126.1 . . ?
Mg2 C61 H61 120.2 . . ?
Mg3 C61 Mg2 119.64(17) . . ?
Mg3 C61 H61 120.1 . . ?
C60 C61 Mg2 75.2(2) . . ?
C60 C61 Mg3 69.6(2) . . ?
C60 C61 H61 125.7 . . ?
C62 C61 Mg2 70.7(2) . . ?
C62 C61 Mg3 76.3(3) . . ?
C62 C61 C60 108.7(5) . . ?
C62 C61 H61 125.7 . . ?
Mg2 C62 Mg3 120.3(2) . . ?
Mg2 C62 H62 117.1 . . ?
Mg3 C62 H62 122.6 . . ?
C61 C62 Mg2 76.8(3) . . ?
C61 C62 Mg3 71.4(2) . . ?
C61 C62 H62 125.9 . . ?
C61 C62 C63 108.1(5) . . ?
C63 C62 Mg2 72.2(3) . . ?
C63 C62 Mg3 71.7(3) . . ?
C63 C62 H62 125.9 . . ?
Mg2 C63 Mg3 123.3(3) . . ?
Mg2 C63 H63 116.0 . . ?
Mg3 C63 H63 120.6 . . ?
C59 C63 Mg2 75.9(3) . . ?
C59 C63 Mg3 69.3(3) . . ?
C59 C63 C62 107.4(5) . . ?
C59 C63 H63 126.3 . . ?
C62 C63 Mg2 74.0(3) . . ?
C62 C63 Mg3 75.6(3) . . ?
C62 C63 H63 126.3 . . ?
C83 C82 C90 119.3(5) . . ?
C83 C82 C81 118.2(5) . . ?
C81 C82 C90 122.4(4) . . ?
C82 C83 H83 119.3 . . ?
C84 C83 C82 121.5(5) . . ?
C84 C83 H83 119.3 . . ?
C83 C84 H84 120.4 . . ?
C83 C84 C85 119.2(4) . . ?
C85 C84 H84 120.4 . . ?
C84 C85 H85 118.8 . . ?
C84 C85 C86 122.5(4) . . ?
C86 C85 H85 118.8 . . ?
C88 C87 H87 108.9 . . ?
C88 C87 C89 110.0(7) . . ?
C88 C87 C86 111.5(5) . . ?
C89 C87 H87 108.9 . . ?
C89 C87 C86 108.6(6) . . ?
C86 C87 H87 108.9 . . ?
C87 C88 H88A 109.5 . . ?
C87 C88 H88B 109.5 . . ?
C87 C88 H88C 109.5 . . ?
H88A C88 H88B 109.5 . . ?
H88A C88 H88C 109.5 . . ?
H88B C88 H88C 109.5 . . ?
C87 C89 H89A 109.5 . . ?
C87 C89 H89B 109.5 . . ?
C87 C89 H89C 109.5 . . ?
H89A C89 H89B 109.5 . . ?
H89A C89 H89C 109.5 . . ?
H89B C89 H89C 109.5 . . ?
C82 C90 H90 107.7 . . ?
C82 C90 C91 110.6(5) . . ?
C82 C90 C92 113.3(6) . . ?
C91 C90 H90 107.7 . . ?
C92 C90 H90 107.7 . . ?
C92 C90 C91 109.6(5) . . ?
C90 C91 H91A 109.5 . . ?
C90 C91 H91B 109.5 . . ?
C90 C91 H91C 109.5 . . ?
H91A C91 H91B 109.5 . . ?
H91A C91 H91C 109.5 . . ?
H91B C91 H91C 109.5 . . ?
C90 C92 H92A 109.5 . . ?
C90 C92 H92B 109.5 . . ?
C90 C92 H92C 109.5 . . ?
H92A C92 H92B 109.5 . . ?
H92A C92 H92C 109.5 . . ?
H92B C92 H92C 109.5 . . ?
C103 C104 H104 107.0 . . ?
C103 C104 C105 113.4(4) . . ?
C103 C104 C106 112.7(3) . . ?
C105 C104 H104 107.0 . . ?
C106 C104 H104 107.0 . . ?
C106 C104 C105 109.4(4) . . ?
C104 C105 H10D 109.5 . . ?
C104 C105 H10E 109.5 . . ?
C104 C105 H10F 109.5 . . ?
H10D C105 H10E 109.5 . . ?
H10D C105 H10F 109.5 . . ?
H10E C105 H10F 109.5 . . ?
C104 C106 H10G 109.5 . . ?
C104 C106 H10H 109.5 . . ?
C104 C106 H10I 109.5 . . ?
H10G C106 H10H 109.5 . . ?
H10G C106 H10I 109.5 . . ?
H10H C106 H10I 109.5 . . ?
C99 C107 H107 108.3 . . ?
C99 C107 C108 108.1(4) . . ?
C99 C107 C109 114.4(4) . . ?
C108 C107 H107 108.3 . . ?
C108 C107 C109 109.2(3) . . ?
C109 C107 H107 108.3 . . ?
C107 C108 H10J 109.5 . . ?
C107 C108 H10K 109.5 . . ?
C107 C108 H10L 109.5 . . ?
H10J C108 H10K 109.5 . . ?
H10J C108 H10L 109.5 . . ?
H10K C108 H10L 109.5 . . ?
C107 C109 H10M 109.5 . . ?
C107 C109 H10N 109.5 . . ?
C107 C109 H10O 109.5 . . ?
H10M C109 H10N 109.5 . . ?
H10M C109 H10O 109.5 . . ?
H10N C109 H10O 109.5 . . ?
C168 C169 H169 108.2 . . ?
C168 C169 C170 114.0(4) . . ?
C168 C169 C171 107.4(3) . . ?
C170 C169 H169 108.2 . . ?
C170 C169 C171 110.8(4) . . ?
C171 C169 H169 108.2 . . ?
C169 C170 H17C 109.5 . . ?
C169 C170 H17D 109.5 . . ?
C169 C170 H17E 109.5 . . ?
H17C C170 H17D 109.5 . . ?
H17C C170 H17E 109.5 . . ?
H17D C170 H17E 109.5 . . ?
C169 C171 H17F 109.5 . . ?
C169 C171 H17G 109.5 . . ?
C169 C171 H17H 109.5 . . ?
H17F C171 H17G 109.5 . . ?
H17F C171 H17H 109.5 . . ?
H17G C171 H17H 109.5 . . ?
C172 C173 H17I 109.5 . . ?
C172 C173 H17J 109.5 . . ?
C172 C173 H17K 109.5 . . ?
H17I C173 H17J 109.5 . . ?
H17I C173 H17K 109.5 . . ?
H17J C173 H17K 109.5 . . ?
C172 C174 H17L 109.5 . . ?
C172 C174 H17M 109.5 . . ?
C172 C174 H17N 109.5 . . ?
H17L C174 H17M 109.5 . . ?
H17L C174 H17N 109.5 . . ?
H17M C174 H17N 109.5 . . ?
Mg1 C175 H175 117.8 . . ?
Mg4 C175 Mg1 124.2(6) 1_554 . ?
Mg4 C175 H175 118.0 1_554 . ?
C176 C175 Mg1 74.3(8) . . ?
C176 C175 H175 126.4 . . ?
C179 C175 Mg1 73.7(8) . . ?
C179 C175 H175 126.4 . . ?
C179 C175 C176 107.3(13) . . ?
Mg1 C176 H176 118.3 . . ?
Mg4 C176 Mg1 120.5(6) 1_554 . ?
Mg4 C176 H176 121.0 1_554 . ?
C175 C176 Mg1 73.0(9) . . ?
C175 C176 H176 125.6 . . ?
C177 C176 Mg1 74.9(10) . . ?
C177 C176 C175 108.8(16) . . ?
C177 C176 H176 125.6 . . ?
Mg1 C177 H177 118.8 . . ?
Mg4 C177 Mg1 118.5(7) 1_554 . ?
Mg4 C177 H177 122.7 1_554 . ?
C176 C177 Mg1 74.3(11) . . ?
C176 C177 H177 126.0 . . ?
C176 C177 C178 107.9(17) . . ?
C178 C177 Mg1 72.8(10) . . ?
C178 C177 H177 126.0 . . ?
Mg1 C178 H178 117.5 . . ?
Mg4 C178 Mg1 121.6(6) 1_554 . ?
Mg4 C178 H178 120.7 1_554 . ?
C177 C178 Mg1 74.9(9) . . ?
C177 C178 H178 126.0 . . ?
C179 C178 Mg1 73.6(8) . . ?
C179 C178 C177 108.0(13) . . ?
C179 C178 H178 126.0 . . ?
Mg1 C179 H179 117.3 . . ?
Mg4 C179 Mg1 124.8(6) 1_554 . ?
Mg4 C179 H179 117.9 1_554 . ?
C175 C179 Mg1 74.6(8) . . ?
C175 C179 C178 108.0(12) . . ?
C175 C179 H179 126.0 . . ?
C178 C179 Mg1 74.2(8) . . ?
C178 C179 H179 126.0 . . ?
C17 C180 H18D 109.5 . . ?
C17 C180 H18E 109.5 . . ?
C17 C180 H18F 109.5 . . ?
H18D C180 H18E 109.5 . . ?
H18D C180 H18F 109.5 . . ?
H18E C180 H18F 109.5 . . ?
C17 C181 H18G 109.5 . . ?
C17 C181 H18H 109.5 . . ?
C17 C181 H18I 109.5 . . ?
H18G C181 H18H 109.5 . . ?
H18G C181 H18I 109.5 . . ?
H18H C181 H18I 109.5 . . ?
C12 C182 H182 110.2 . . ?
C183 C182 C12 117.3(19) . . ?
C183 C182 H182 110.2 . . ?
C183 C182 C184 114(2) . . ?
C184 C182 C12 94.0(13) . . ?
C184 C182 H182 110.2 . . ?
C182 C183 H18J 109.5 . . ?
C182 C183 H18K 109.5 . . ?
C182 C183 H18L 109.5 . . ?
H18J C183 H18K 109.5 . . ?
H18J C183 H18L 109.5 . . ?
H18K C183 H18L 109.5 . . ?
C182 C184 H18M 109.5 . . ?
C182 C184 H18N 109.5 . . ?
C182 C184 H18O 109.5 . . ?
H18M C184 H18N 109.5 . . ?
H18M C184 H18O 109.5 . . ?
H18N C184 H18O 109.5 . . ?
Mg2 C185 Mg3 117.9(7) . . ?
Mg2 C185 H185 121.7 . . ?
Mg3 C185 H185 120.3 . . ?
C186 C185 Mg2 74.5(10) . . ?
C186 C185 Mg3 71.8(10) . . ?
C186 C185 H185 126.5 . . ?
C189 C185 Mg2 69.0(12) . . ?
C189 C185 Mg3 73.1(14) . . ?
C189 C185 H185 126.5 . . ?
C189 C185 C186 107(2) . . ?
Mg2 C186 Mg3 119.5(6) . . ?
Mg2 C186 H186 122.8 . . ?
Mg3 C186 H186 117.5 . . ?
C185 C186 Mg2 72.8(10) . . ?
C185 C186 Mg3 76.9(11) . . ?
C185 C186 H186 125.9 . . ?
C185 C186 C187 108.1(17) . . ?
C187 C186 Mg2 70.2(8) . . ?
C187 C186 Mg3 71.6(9) . . ?
C187 C186 H186 125.9 . . ?
Mg2 C187 Mg3 125.1(7) . . ?
Mg2 C187 H187 120.9 . . ?
Mg3 C187 H187 113.8 . . ?
C186 C187 Mg2 76.3(8) . . ?
C186 C187 Mg3 76.0(9) . . ?
C186 C187 H187 126.1 . . ?
C188 C187 Mg2 68.4(9) . . ?
C188 C187 Mg3 76.5(10) . . ?
C188 C187 C186 107.8(15) . . ?
C188 C187 H187 126.1 . . ?
Mg2 C188 Mg3 127.6(7) . . ?
Mg2 C188 H188 113.7 . . ?
Mg3 C188 H188 118.7 . . ?
C187 C188 Mg2 77.5(10) . . ?
C187 C188 Mg3 71.7(10) . . ?
C187 C188 H188 126.5 . . ?
C187 C188 C189 106.9(17) . . ?
C189 C188 Mg2 74.8(13) . . ?
C189 C188 Mg3 75.0(12) . . ?
C189 C188 H188 126.5 . . ?
Mg2 C189 Mg3 124.0(10) . . ?
Mg2 C189 H189 118.4 . . ?
Mg3 C189 H189 117.1 . . ?
C185 C189 Mg2 78.1(12) . . ?
C185 C189 Mg3 76.3(14) . . ?
C185 C189 C188 110.2(19) . . ?
C185 C189 H189 124.9 . . ?
C188 C189 Mg2 70.2(12) . . ?
C188 C189 Mg3 73.4(13) . . ?
C188 C189 H189 124.9 . . ?
C191 C192 H192 120.0 . . ?
C191 C192 C193 120.0 . . ?
C193 C192 H192 120.0 . . ?
C192 C191 H191 120.0 . . ?
C192 C191 C190 120.0 . . ?
C190 C191 H191 120.0 . . ?
C191 C190 C197 117.3(5) . . ?
C81 C190 C191 120.0 . . ?
C81 C190 C197 121.4(5) . . ?
C82 C81 N4 117.8(3) . . ?
C190 C81 N4 119.1(2) . . ?
C190 C81 C86 120.0 . . ?
C86 C81 N4 120.49(19) . . ?
C86 C81 C82 121.1(3) . . ?
C85 C86 C87 120.2(5) . . ?
C81 C86 C85 117.2(3) . . ?
C81 C86 C87 122.5(4) . . ?
C81 C86 C194 120.9(8) . . ?
C193 C86 C81 120.0 . . ?
C193 C86 C194 119.1(8) . . ?
C192 C193 H193 120.0 . . ?
C86 C193 C192 120.0 . . ?
C86 C193 H193 120.0 . . ?
C86 C194 H194 103.0 . . ?
C195 C194 C86 116.0(10) . . ?
C195 C194 H194 103.0 . . ?
C195 C194 C196 108.9(14) . . ?
C196 C194 C86 120.4(15) . . ?
C196 C194 H194 103.0 . . ?
C194 C195 H19D 109.5 . . ?
C194 C195 H19E 109.5 . . ?
C194 C195 H19F 109.5 . . ?
H19D C195 H19E 109.5 . . ?
H19D C195 H19F 109.5 . . ?
H19E C195 H19F 109.5 . . ?
C194 C196 H19G 109.5 . . ?
C194 C196 H19H 109.5 . . ?
C194 C196 H19I 109.5 . . ?
H19G C196 H19H 109.5 . . ?
H19G C196 H19I 109.5 . . ?
H19H C196 H19I 109.5 . . ?
C190 C197 H197 108.9 . . ?
C198 C197 C190 118.7(10) . . ?
C198 C197 H197 108.9 . . ?
C198 C197 C199 109.5(11) . . ?
C199 C197 C190 101.5(10) . . ?
C199 C197 H197 108.9 . . ?
C197 C198 H19J 109.5 . . ?
C197 C198 H19K 109.5 . . ?
C197 C198 H19L 109.5 . . ?
H19J C198 H19K 109.5 . . ?
H19J C198 H19L 109.5 . . ?
H19K C198 H19L 109.5 . . ?
C197 C199 H19M 109.5 . . ?
C197 C199 H19N 109.5 . . ?
C197 C199 H19O 109.5 . . ?
H19M C199 H19N 109.5 . . ?
H19M C199 H19O 109.5 . . ?
H19N C199 H19O 109.5 . . ?
C103 C200 H200 108.8 . . ?
C103 C200 C201 111.5(19) . . ?
C103 C200 C202 107.8(14) . . ?
C201 C200 H200 108.8 . . ?
C201 C200 C202 111(2) . . ?
C202 C200 H200 108.8 . . ?
C200 C201 H20A 109.5 . . ?
C200 C201 H20B 109.5 . . ?
C200 C201 H20C 109.5 . . ?
H20A C201 H20B 109.5 . . ?
H20A C201 H20C 109.5 . . ?
H20B C201 H20C 109.5 . . ?
C200 C202 H20D 109.5 . . ?
C200 C202 H20E 109.5 . . ?
C200 C202 H20F 109.5 . . ?
H20D C202 H20E 109.5 . . ?
H20D C202 H20F 109.5 . . ?
H20E C202 H20F 109.5 . . ?
C99 C203 H203 110.3 . . ?
C204 C203 C99 122(2) . . ?
C204 C203 H203 110.3 . . ?
C204 C203 C205 111(2) . . ?
C205 C203 C99 91.4(19) . . ?
C205 C203 H203 110.3 . . ?
C203 C204 H20G 109.5 . . ?
C203 C204 H20H 109.5 . . ?
C203 C204 H20I 109.5 . . ?
H20G C204 H20H 109.5 . . ?
H20G C204 H20I 109.5 . . ?
H20H C204 H20I 109.5 . . ?
C203 C205 H20J 109.5 . . ?
C203 C205 H20K 109.5 . . ?
C203 C205 H20L 109.5 . . ?
H20J C205 H20K 109.5 . . ?
H20J C205 H20L 109.5 . . ?
H20K C205 H20L 109.5 . . ?
C168 C206 H206 107.4 . . ?
C207 C206 C168 107.5(9) . . ?
C207 C206 H206 107.4 . . ?
C207 C206 C208 106.4(8) . . ?
C208 C206 C168 120.2(7) . . ?
C208 C206 H206 107.4 . . ?
C206 C207 H20M 109.5 . . ?
C206 C207 H20N 109.5 . . ?
C206 C207 H20O 109.5 . . ?
H20M C207 H20N 109.5 . . ?
H20M C207 H20O 109.5 . . ?
H20N C207 H20O 109.5 . . ?
C206 C208 H20P 109.5 . . ?
C206 C208 H20Q 109.5 . . ?
C206 C208 H20R 109.5 . . ?
H20P C208 H20Q 109.5 . . ?
H20P C208 H20R 109.5 . . ?
H20Q C208 H20R 109.5 . . ?
C172 C209 H20S 109.5 . . ?
C172 C209 H20T 109.5 . . ?
C172 C209 H20U 109.5 . . ?
H20S C209 H20T 109.5 . . ?
H20S C209 H20U 109.5 . . ?
H20T C209 H20U 109.5 . . ?
C172 C210 H21D 109.5 . . ?
C172 C210 H21E 109.5 . . ?
C172 C210 H21F 109.5 . . ?
H21D C210 H21E 109.5 . . ?
H21D C210 H21F 109.5 . . ?
H21E C210 H21F 109.5 . . ?

loop_
_geom_bond_atom_site_label_1
_geom_bond_atom_site_label_2
_geom_bond_distance
_geom_bond_site_symmetry_2
_geom_bond_publ_flag
Mg1 F2 2.3603(13) . ?
Mg1 N1 2.0001(17) . ?
Mg1 N2 2.0090(16) . ?
Mg1 C1 2.487(3) . ?
Mg1 C2 2.447(3) . ?
Mg1 C3 2.393(3) . ?
Mg1 C4 2.409(3) . ?
Mg1 C5 2.467(3) . ?
Mg1 C175 2.528(14) . ?
Mg1 C176 2.544(15) . ?
Mg1 C178 2.524(15) . ?
Mg1 C179 2.517(13) . ?
Mg2 F7 2.2735(13) . ?
Mg2 N3 2.0115(18) . ?
Mg2 N4 2.0180(18) . ?
Mg2 C59 2.504(4) . ?
Mg2 C61 2.541(4) . ?
Mg2 C62 2.463(4) . ?
Mg2 C63 2.440(6) . ?
Mg2 C185 2.463(17) . ?
Mg2 C186 2.485(13) . ?
Mg2 C187 2.405(15) . ?
Mg2 C188 2.291(18) . ?
Mg2 C189 2.35(2) . ?
Mg3 F22 2.2101(13) . ?
Mg3 N5 2.0210(18) . ?
Mg3 N6 2.0118(17) . ?
Mg3 C59 2.401(4) . ?
Mg3 C60 2.397(4) . ?
Mg3 C61 2.492(3) . ?
Mg3 C62 2.554(5) . ?
Mg3 C63 2.504(6) . ?
Mg3 C186 2.552(14) . ?
Mg3 C187 2.496(16) . ?
Mg3 C188 2.556(18) . ?
Mg3 C189 2.58(3) . ?
Mg4 F27 2.3197(12) . ?
Mg4 N7 2.0057(16) . ?
Mg4 N8 2.0076(16) . ?
Mg4 C1 2.481(3) 1_556 ?
Mg4 C2 2.466(3) 1_556 ?
Mg4 C3 2.462(3) 1_556 ?
Mg4 C4 2.480(3) 1_556 ?
Mg4 C175 2.317(14) 1_556 ?
Mg4 C176 2.389(15) 1_556 ?
Mg4 C177 2.431(12) 1_556 ?
Mg4 C178 2.380(13) 1_556 ?
Mg4 C179 2.313(12) 1_556 ?
F1 C36 1.353(2) . ?
F2 C37 1.363(2) . ?
F3 C38 1.330(2) . ?
F4 C39 1.344(2) . ?
F5 C40 1.346(2) . ?
F6 C42 1.346(2) . ?
F7 C43 1.364(2) . ?
F8 C44 1.342(2) . ?
F9 C45 1.342(2) . ?
F10 C46 1.347(2) . ?
F11 C48 1.351(2) . ?
F12 C49 1.351(2) . ?
F13 C50 1.341(2) . ?
F14 C51 1.346(2) . ?
F15 C52 1.355(2) . ?
F16 C54 1.353(2) . ?
F17 C55 1.346(2) . ?
F18 C56 1.340(2) . ?
F19 C57 1.341(2) . ?
F20 C58 1.351(2) . ?
F21 C123 1.344(2) . ?
F22 C124 1.364(2) . ?
F23 C125 1.340(2) . ?
F24 C126 1.339(2) . ?
F25 C127 1.349(2) . ?
F26 C129 1.355(2) . ?
F27 C130 1.364(2) . ?
F28 C131 1.328(2) . ?
F29 C132 1.342(2) . ?
F30 C133 1.346(2) . ?
F31 C135 1.355(2) . ?
F32 C136 1.343(2) . ?
F33 C137 1.342(3) . ?
F34 C138 1.346(2) . ?
F35 C139 1.355(2) . ?
F36 C141 1.352(2) . ?
F37 C142 1.348(3) . ?
F38 C143 1.344(2) . ?
F39 C144 1.347(2) . ?
F40 C145 1.349(3) . ?
N1 C7 1.341(2) . ?
N1 C11 1.439(2) . ?
N2 C9 1.337(3) . ?
N2 C23 1.438(2) . ?
N3 C65 1.334(3) . ?
N3 C69 1.440(3) . ?
N4 C67 1.340(3) . ?
N4 C81 1.437(3) . ?
N5 C94 1.338(3) . ?
N5 C98 1.434(3) . ?
N6 C96 1.336(3) . ?
N6 C110 1.439(3) . ?
N7 C147 1.334(2) . ?
N7 C151 1.440(2) . ?
N8 C149 1.334(2) . ?
N8 C163 1.442(2) . ?
C6 H6A 0.9800 . ?
C6 H6B 0.9800 . ?
C6 H6C 0.9800 . ?
C6 C7 1.512(3) . ?
C7 C8 1.406(3) . ?
C8 H8 0.9500 . ?
C8 C9 1.403(3) . ?
C9 C10 1.514(3) . ?
C10 H10A 0.9800 . ?
C10 H10B 0.9800 . ?
C10 H10C 0.9800 . ?
C11 C12 1.410(3) . ?
C11 C16 1.402(3) . ?
C12 C13 1.400(3) . ?
C12 C20 1.530(4) . ?
C12 C182 1.529(17) . ?
C13 H13 0.9500 . ?
C13 C14 1.384(3) . ?
C14 H14 0.9500 . ?
C14 C15 1.379(4) . ?
C15 H15 0.9500 . ?
C15 C16 1.401(3) . ?
C16 C17 1.526(3) . ?
C17 H17 1.0000 . ?
C17 H17A 1.0000 . ?
C17 C18 1.513(4) . ?
C17 C19 1.513(4) . ?
C17 C180 1.650(18) . ?
C17 C181 1.539(19) . ?
C23 C24 1.412(3) . ?
C23 C28 1.407(3) . ?
C24 C25 1.398(3) . ?
C24 C32 1.522(3) . ?
C25 H25 0.9500 . ?
C25 C26 1.379(4) . ?
C26 H26 0.9500 . ?
C26 C27 1.385(4) . ?
C27 H27 0.9500 . ?
C27 C28 1.398(3) . ?
C28 C29 1.517(3) . ?
C29 H29 1.0000 . ?
C29 C30 1.531(4) . ?
C29 C31 1.528(3) . ?
C30 H30A 0.9800 . ?
C30 H30B 0.9800 . ?
C30 H30C 0.9800 . ?
C31 H31A 0.9800 . ?
C31 H31B 0.9800 . ?
C31 H31C 0.9800 . ?
C32 H32 1.0000 . ?
C32 C33 1.512(3) . ?
C32 C34 1.523(4) . ?
C33 H33A 0.9800 . ?
C33 H33B 0.9800 . ?
C33 H33C 0.9800 . ?
C34 H34A 0.9800 . ?
C34 H34B 0.9800 . ?
C34 H34C 0.9800 . ?
C35 C36 1.395(3) . ?
C35 C40 1.390(3) . ?
C35 B1 1.657(3) . ?
C36 C37 1.375(3) . ?
C37 C38 1.386(3) . ?
C38 C39 1.372(3) . ?
C39 C40 1.381(3) . ?
C41 C42 1.392(3) . ?
C41 C46 1.390(3) . ?
C41 B1 1.655(3) . ?
C42 C43 1.377(3) . ?
C43 C44 1.379(3) . ?
C44 C45 1.371(3) . ?
C45 C46 1.386(3) . ?
C47 C48 1.395(3) . ?
C47 C52 1.389(3) . ?
C47 B1 1.655(3) . ?
C48 C49 1.383(3) . ?
C49 C50 1.373(3) . ?
C50 C51 1.377(3) . ?
C51 C52 1.381(3) . ?
C53 C54 1.385(3) . ?
C53 C58 1.397(3) . ?
C53 B1 1.656(3) . ?
C54 C55 1.386(3) . ?
C55 C56 1.374(3) . ?
C56 C57 1.386(3) . ?
C57 C58 1.378(3) . ?
C64 H64A 0.9800 . ?
C64 H64B 0.9800 . ?
C64 H64C 0.9800 . ?
C64 C65 1.527(3) . ?
C65 C66 1.402(3) . ?
C66 H66 0.9500 . ?
C66 C67 1.395(3) . ?
C67 C68 1.518(3) . ?
C68 H68A 0.9800 . ?
C68 H68B 0.9800 . ?
C68 H68C 0.9800 . ?
C69 C70 1.399(3) . ?
C69 C74 1.415(3) . ?
C70 C71 1.398(3) . ?
C70 C78 1.522(3) . ?
C71 H71 0.9500 . ?
C71 C72 1.390(4) . ?
C72 H72 0.9500 . ?
C72 C73 1.361(4) . ?
C73 H73 0.9500 . ?
C73 C74 1.398(3) . ?
C74 C75 1.512(3) . ?
C75 H75 1.0000 . ?
C75 C76 1.533(3) . ?
C75 C77 1.534(3) . ?
C76 H76A 0.9800 . ?
C76 H76B 0.9800 . ?
C76 H76C 0.9800 . ?
C77 H77A 0.9800 . ?
C77 H77B 0.9800 . ?
C77 H77C 0.9800 . ?
C78 H78 1.0000 . ?
C78 C79 1.529(3) . ?
C78 C80 1.523(3) . ?
C79 H79A 0.9800 . ?
C79 H79B 0.9800 . ?
C79 H79C 0.9800 . ?
C80 H80A 0.9800 . ?
C80 H80B 0.9800 . ?
C80 H80C 0.9800 . ?
C93 H93A 0.9800 . ?
C93 H93B 0.9800 . ?
C93 H93C 0.9800 . ?
C93 C94 1.520(3) . ?
C94 C95 1.397(3) . ?
C95 H95 0.9500 . ?
C95 C96 1.404(3) . ?
C96 C97 1.522(3) . ?
C97 H97A 0.9800 . ?
C97 H97B 0.9800 . ?
C97 H97C 0.9800 . ?
C98 C99 1.408(3) . ?
C98 C103 1.402(3) . ?
C99 C100 1.396(4) . ?
C99 C107 1.525(5) . ?
C99 C203 1.71(3) . ?
C100 H100 0.9500 . ?
C100 C101 1.374(5) . ?
C101 H101 0.9500 . ?
C101 C102 1.383(5) . ?
C102 H102 0.9500 . ?
C102 C103 1.401(4) . ?
C103 C104 1.527(5) . ?
C103 C200 1.528(17) . ?
C110 C111 1.410(3) . ?
C110 C115 1.400(3) . ?
C111 C112 1.397(3) . ?
C111 C119 1.519(3) . ?
C112 H112 0.9500 . ?
C112 C113 1.368(4) . ?
C113 H113 0.9500 . ?
C113 C114 1.385(4) . ?
C114 H114 0.9500 . ?
C114 C115 1.399(3) . ?
C115 C116 1.525(3) . ?
C116 H116 1.0000 . ?
C116 C117 1.529(3) . ?
C116 C118 1.518(3) . ?
C117 H11A 0.9800 . ?
C117 H11B 0.9800 . ?
C117 H11C 0.9800 . ?
C118 H11D 0.9800 . ?
C118 H11E 0.9800 . ?
C118 H11F 0.9800 . ?
C119 H119 1.0000 . ?
C119 C120 1.532(3) . ?
C119 C121 1.528(3) . ?
C120 H12A 0.9800 . ?
C120 H12B 0.9800 . ?
C120 H12C 0.9800 . ?
C121 H12D 0.9800 . ?
C121 H12E 0.9800 . ?
C121 H12F 0.9800 . ?
C122 C123 1.395(3) . ?
C122 C127 1.394(3) . ?
C122 B2 1.654(3) . ?
C123 C124 1.376(3) . ?
C124 C125 1.378(3) . ?
C125 C126 1.369(3) . ?
C126 C127 1.385(3) . ?
C128 C129 1.391(3) . ?
C128 C133 1.390(3) . ?
C128 B2 1.653(3) . ?
C129 C130 1.377(3) . ?
C130 C131 1.382(3) . ?
C131 C132 1.375(3) . ?
C132 C133 1.383(3) . ?
C134 C135 1.394(3) . ?
C134 C139 1.387(3) . ?
C134 B2 1.651(3) . ?
C135 C136 1.376(3) . ?
C136 C137 1.381(3) . ?
C137 C138 1.378(3) . ?
C138 C139 1.383(3) . ?
C140 C141 1.386(3) . ?
C140 C145 1.392(3) . ?
C140 B2 1.662(3) . ?
C141 C142 1.382(3) . ?
C142 C143 1.380(3) . ?
C143 C144 1.372(3) . ?
C144 C145 1.387(3) . ?
C146 H14A 0.9800 . ?
C146 H14B 0.9800 . ?
C146 H14C 0.9800 . ?
C146 C147 1.511(3) . ?
C147 C148 1.404(3) . ?
C148 H148 0.9500 . ?
C148 C149 1.408(3) . ?
C149 C150 1.505(3) . ?
C150 H15D 0.9800 . ?
C150 H15E 0.9800 . ?
C150 H15F 0.9800 . ?
C150 H15A 0.9800 . ?
C150 H15B 0.9800 . ?
C150 H15C 0.9800 . ?
C151 C152 1.408(3) . ?
C151 C156 1.404(3) . ?
C152 C153 1.400(3) . ?
C152 C160 1.518(3) . ?
C153 H153 0.9500 . ?
C153 C154 1.374(3) . ?
C154 H154 0.9500 . ?
C154 C155 1.383(4) . ?
C155 H155 0.9500 . ?
C155 C156 1.399(3) . ?
C156 C157 1.511(3) . ?
C157 H157 1.0000 . ?
C157 C158 1.534(4) . ?
C157 C159 1.536(3) . ?
C158 H15G 0.9800 . ?
C158 H15H 0.9800 . ?
C158 H15I 0.9800 . ?
C159 H15J 0.9800 . ?
C159 H15K 0.9800 . ?
C159 H15L 0.9800 . ?
C160 H160 1.0000 . ?
C160 C161 1.528(4) . ?
C160 C162 1.516(3) . ?
C161 H16A 0.9800 . ?
C161 H16B 0.9800 . ?
C161 H16C 0.9800 . ?
C162 H16D 0.9800 . ?
C162 H16E 0.9800 . ?
C162 H16F 0.9800 . ?
C163 C164 1.405(3) . ?
C163 C168 1.405(3) . ?
C164 C165 1.399(3) . ?
C164 C172 1.527(3) . ?
C165 H165 0.9500 . ?
C165 C166 1.380(4) . ?
C166 H166 0.9500 . ?
C166 C167 1.380(4) . ?
C167 H167 0.9500 . ?
C167 C168 1.398(3) . ?
C168 C169 1.507(5) . ?
C168 C206 1.621(11) . ?
C172 H172 1.0000 . ?
C172 H17B 1.0000 . ?
C172 C173 1.557(4) . ?
C172 C174 1.516(4) . ?
C172 C209 1.357(19) . ?
C172 C210 1.559(17) . ?
C1 H1 0.9500 . ?
C1 C2 1.417(5) . ?
C1 C5 1.421(5) . ?
C2 H2 0.9500 . ?
C2 C3 1.421(5) . ?
C3 H3 0.9500 . ?
C3 C4 1.413(5) . ?
C4 H4 0.9500 . ?
C4 C5 1.416(5) . ?
C5 H5 0.9500 . ?
C18 H18A 0.9800 . ?
C18 H18B 0.9800 . ?
C18 H18C 0.9800 . ?
C19 H19A 0.9800 . ?
C19 H19B 0.9800 . ?
C19 H19C 0.9800 . ?
C20 H20 1.0000 . ?
C20 C21 1.533(4) . ?
C20 C22 1.540(4) . ?
C21 H21A 0.9800 . ?
C21 H21B 0.9800 . ?
C21 H21C 0.9800 . ?
C22 H22A 0.9800 . ?
C22 H22B 0.9800 . ?
C22 H22C 0.9800 . ?
C59 H59 0.9500 . ?
C59 C60 1.424(7) . ?
C59 C63 1.414(8) . ?
C60 H60 0.9500 . ?
C60 C61 1.404(6) . ?
C61 H61 0.9500 . ?
C61 C62 1.404(6) . ?
C62 H62 0.9500 . ?
C62 C63 1.426(6) . ?
C63 H63 0.9500 . ?
C82 C83 1.398(7) . ?
C82 C90 1.517(7) . ?
C82 C81 1.434(6) . ?
C83 H83 0.9500 . ?
C83 C84 1.374(7) . ?
C84 H84 0.9500 . ?
C84 C85 1.381(8) . ?
C85 H85 0.9500 . ?
C85 C86 1.416(6) . ?
C87 H87 1.0000 . ?
C87 C88 1.521(8) . ?
C87 C89 1.524(8) . ?
C87 C86 1.529(6) . ?
C88 H88A 0.9800 . ?
C88 H88B 0.9800 . ?
C88 H88C 0.9800 . ?
C89 H89A 0.9800 . ?
C89 H89B 0.9800 . ?
C89 H89C 0.9800 . ?
C90 H90 1.0000 . ?
C90 C91 1.562(6) . ?
C90 C92 1.557(6) . ?
C91 H91A 0.9800 . ?
C91 H91B 0.9800 . ?
C91 H91C 0.9800 . ?
C92 H92A 0.9800 . ?
C92 H92B 0.9800 . ?
C92 H92C 0.9800 . ?
C104 H104 1.0000 . ?
C104 C105 1.532(5) . ?
C104 C106 1.531(5) . ?
C105 H10D 0.9800 . ?
C105 H10E 0.9800 . ?
C105 H10F 0.9800 . ?
C106 H10G 0.9800 . ?
C106 H10H 0.9800 . ?
C106 H10I 0.9800 . ?
C107 H107 1.0000 . ?
C107 C108 1.544(5) . ?
C107 C109 1.546(5) . ?
C108 H10J 0.9800 . ?
C108 H10K 0.9800 . ?
C108 H10L 0.9800 . ?
C109 H10M 0.9800 . ?
C109 H10N 0.9800 . ?
C109 H10O 0.9800 . ?
C169 H169 1.0000 . ?
C169 C170 1.517(6) . ?
C169 C171 1.541(5) . ?
C170 H17C 0.9800 . ?
C170 H17D 0.9800 . ?
C170 H17E 0.9800 . ?
C171 H17F 0.9800 . ?
C171 H17G 0.9800 . ?
C171 H17H 0.9800 . ?
C173 H17I 0.9800 . ?
C173 H17J 0.9800 . ?
C173 H17K 0.9800 . ?
C174 H17L 0.9800 . ?
C174 H17M 0.9800 . ?
C174 H17N 0.9800 . ?
C175 H175 0.9500 . ?
C175 C176 1.43(2) . ?
C175 C179 1.38(2) . ?
C176 H176 0.9500 . ?
C176 C177 1.35(2) . ?
C177 H177 0.9500 . ?
C177 C178 1.41(2) . ?
C178 H178 0.9500 . ?
C178 C179 1.40(2) . ?
C179 H179 0.9500 . ?
C180 H18D 0.9800 . ?
C180 H18E 0.9800 . ?
C180 H18F 0.9800 . ?
C181 H18G 0.9800 . ?
C181 H18H 0.9800 . ?
C181 H18I 0.9800 . ?
C182 H182 1.0000 . ?
C182 C183 1.515(16) . ?
C182 C184 1.524(15) . ?
C183 H18J 0.9800 . ?
C183 H18K 0.9800 . ?
C183 H18L 0.9800 . ?
C184 H18M 0.9800 . ?
C184 H18N 0.9800 . ?
C184 H18O 0.9800 . ?
C185 H185 0.9500 . ?
C185 C186 1.394(19) . ?
C185 C189 1.37(3) . ?
C186 H186 0.9500 . ?
C186 C187 1.41(2) . ?
C187 H187 0.9500 . ?
C187 C188 1.38(2) . ?
C188 H188 0.9500 . ?
C188 C189 1.40(3) . ?
C189 H189 0.9500 . ?
C192 H192 0.9500 . ?
C192 C191 1.3900 . ?
C192 C193 1.3900 . ?
C191 H191 0.9500 . ?
C191 C190 1.3900 . ?
C190 C81 1.3900 . ?
C190 C197 1.572(14) . ?
C81 C86 1.3900 . ?
C86 C193 1.3900 . ?
C86 C194 1.549(14) . ?
C193 H193 0.9500 . ?
C194 H194 1.0000 . ?
C194 C195 1.509(12) . ?
C194 C196 1.523(13) . ?
C195 H19D 0.9800 . ?
C195 H19E 0.9800 . ?
C195 H19F 0.9800 . ?
C196 H19G 0.9800 . ?
C196 H19H 0.9800 . ?
C196 H19I 0.9800 . ?
C197 H197 1.0000 . ?
C197 C198 1.561(12) . ?
C197 C199 1.566(12) . ?
C198 H19J 0.9800 . ?
C198 H19K 0.9800 . ?
C198 H19L 0.9800 . ?
C199 H19M 0.9800 . ?
C199 H19N 0.9800 . ?
C199 H19O 0.9800 . ?
C200 H200 1.0000 . ?
C200 C201 1.533(16) . ?
C200 C202 1.535(15) . ?
C201 H20A 0.9800 . ?
C201 H20B 0.9800 . ?
C201 H20C 0.9800 . ?
C202 H20D 0.9800 . ?
C202 H20E 0.9800 . ?
C202 H20F 0.9800 . ?
C203 H203 1.0000 . ?
C203 C204 1.556(16) . ?
C203 C205 1.565(16) . ?
C204 H20G 0.9800 . ?
C204 H20H 0.9800 . ?
C204 H20I 0.9800 . ?
C205 H20J 0.9800 . ?
C205 H20K 0.9800 . ?
C205 H20L 0.9800 . ?
C206 H206 1.0000 . ?
C206 C207 1.536(11) . ?
C206 C208 1.562(11) . ?
C207 H20M 0.9800 . ?
C207 H20N 0.9800 . ?
C207 H20O 0.9800 . ?
C208 H20P 0.9800 . ?
C208 H20Q 0.9800 . ?
C208 H20R 0.9800 . ?
C209 H20S 0.9800 . ?
C209 H20T 0.9800 . ?
C209 H20U 0.9800 . ?
C210 H21D 0.9800 . ?
C210 H21E 0.9800 . ?
C210 H21F 0.9800 . ?

loop_
_geom_torsion_atom_site_label_1
_geom_torsion_atom_site_label_2
_geom_torsion_atom_site_label_3
_geom_torsion_atom_site_label_4
_geom_torsion
_geom_torsion_site_symmetry_1
_geom_torsion_site_symmetry_2
_geom_torsion_site_symmetry_3
_geom_torsion_site_symmetry_4
_geom_torsion_publ_flag
Mg1 F2 C37 C36 -170.8(2) . . . . ?
Mg1 F2 C37 C38 9.9(5) . . . . ?
Mg1 N1 C7 C6 -166.94(15) . . . . ?
Mg1 N1 C7 C8 12.5(3) . . . . ?
Mg1 N1 C11 C12 86.7(2) . . . . ?
Mg1 N1 C11 C16 -91.18(19) . . . . ?
Mg1 N2 C9 C8 -7.2(3) . . . . ?
Mg1 N2 C9 C10 172.94(14) . . . . ?
Mg1 N2 C23 C24 -80.8(2) . . . . ?
Mg1 N2 C23 C28 95.47(19) . . . . ?
Mg1 C1 C2 Mg4 -129.65(11) . . . 1_554 ?
Mg1 C1 C2 C3 -63.8(2) . . . . ?
Mg1 C1 C5 Mg4 128.55(10) . . . 1_554 ?
Mg1 C1 C5 C4 63.20(19) . . . . ?
Mg1 C2 C3 Mg4 -132.87(11) . . . 1_554 ?
Mg1 C2 C3 C4 -66.5(2) . . . . ?
Mg1 C3 C4 Mg4 -133.39(12) . . . 1_554 ?
Mg1 C3 C4 C5 -67.6(2) . . . . ?
Mg1 C4 C5 Mg4 -130.63(11) . . . 1_554 ?
Mg1 C4 C5 C1 -65.29(19) . . . . ?
Mg1 C175 C176 Mg4 -132.8(5) . . . 1_554 ?
Mg1 C175 C176 C177 -66.9(11) . . . . ?
Mg1 C175 C179 Mg4 134.9(5) . . . 1_554 ?
Mg1 C175 C179 C178 67.2(10) . . . . ?
Mg1 C176 C177 Mg4 -127.8(5) . . . 1_554 ?
Mg1 C176 C177 C178 -65.6(10) . . . . ?
Mg1 C177 C178 Mg4 -129.5(5) . . . 1_554 ?
Mg1 C177 C178 C179 -66.7(10) . . . . ?
Mg1 C178 C179 Mg4 -133.5(5) . . . 1_554 ?
Mg1 C178 C179 C175 -67.5(10) . . . . ?
Mg2 F7 C43 C42 -96.6(5) . . . . ?
Mg2 F7 C43 C44 83.7(5) . . . . ?
Mg2 N3 C65 C64 165.89(15) . . . . ?
Mg2 N3 C65 C66 -14.8(3) . . . . ?
Mg2 N3 C69 C70 -92.7(2) . . . . ?
Mg2 N3 C69 C74 85.5(2) . . . . ?
Mg2 N4 C67 C66 12.4(3) . . . . ?
Mg2 N4 C67 C68 -167.92(15) . . . . ?
Mg2 N4 C81 C82 -86.2(4) . . . . ?
Mg2 N4 C81 C190 -102.8(3) . . . . ?
Mg2 N4 C81 C86 84.8(2) . . . . ?
Mg2 C59 C60 Mg3 -134.09(14) . . . . ?
Mg2 C59 C60 C61 -64.3(3) . . . . ?
Mg2 C59 C63 Mg3 134.44(16) . . . . ?
Mg2 C59 C63 C62 67.9(4) . . . . ?
Mg2 C60 C61 Mg3 -130.10(13) . . . . ?
Mg2 C60 C61 C62 -63.2(3) . . . . ?
Mg2 C61 C62 Mg3 -128.68(14) . . . . ?
Mg2 C61 C62 C63 -66.0(3) . . . . ?
Mg2 C62 C63 Mg3 -131.6(2) . . . . ?
Mg2 C62 C63 C59 -69.2(4) . . . . ?
Mg2 C185 C186 Mg3 -127.0(4) . . . . ?
Mg2 C185 C186 C187 -61.6(11) . . . . ?
Mg2 C185 C189 Mg3 129.8(6) . . . . ?
Mg2 C185 C189 C188 63.5(16) . . . . ?
Mg2 C186 C187 Mg3 -132.2(5) . . . . ?
Mg2 C186 C187 C188 -61.6(11) . . . . ?
Mg2 C187 C188 Mg3 -137.0(6) . . . . ?
Mg2 C187 C188 C189 -69.6(14) . . . . ?
Mg2 C188 C189 Mg3 -136.6(6) . . . . ?
Mg2 C188 C189 C185 -68.5(17) . . . . ?
Mg3 F22 C124 C123 103.5(4) . . . . ?
Mg3 F22 C124 C125 -77.1(4) . . . . ?
Mg3 N5 C94 C93 172.31(15) . . . . ?
Mg3 N5 C94 C95 -9.9(3) . . . . ?
Mg3 N5 C98 C99 101.0(2) . . . . ?
Mg3 N5 C98 C103 -77.1(2) . . . . ?
Mg3 N6 C96 C95 16.9(3) . . . . ?
Mg3 N6 C96 C97 -163.80(15) . . . . ?
Mg3 N6 C110 C111 -86.7(2) . . . . ?
Mg3 N6 C110 C115 90.1(2) . . . . ?
Mg3 C59 C60 Mg2 134.09(14) . . . . ?
Mg3 C59 C60 C61 69.8(3) . . . . ?
Mg3 C59 C63 Mg2 -134.44(16) . . . . ?
Mg3 C59 C63 C62 -66.6(4) . . . . ?
Mg3 C60 C61 Mg2 130.10(13) . . . . ?
Mg3 C60 C61 C62 66.9(3) . . . . ?
Mg3 C61 C62 Mg2 128.68(14) . . . . ?
Mg3 C61 C62 C63 62.7(4) . . . . ?
Mg3 C62 C63 Mg2 131.6(2) . . . . ?
Mg3 C62 C63 C59 62.4(3) . . . . ?
Mg3 C185 C186 Mg2 127.0(4) . . . . ?
Mg3 C185 C186 C187 65.3(11) . . . . ?
Mg3 C185 C189 Mg2 -129.8(6) . . . . ?
Mg3 C185 C189 C188 -66.3(16) . . . . ?
Mg3 C186 C187 Mg2 132.2(5) . . . . ?
Mg3 C186 C187 C188 70.6(12) . . . . ?
Mg3 C187 C188 Mg2 137.0(6) . . . . ?
Mg3 C187 C188 C189 67.4(14) . . . . ?
Mg3 C188 C189 Mg2 136.6(6) . . . . ?
Mg3 C188 C189 C185 68.1(17) . . . . ?
Mg4 F27 C130 C129 -175.3(3) . . . . ?
Mg4 F27 C130 C131 4.6(5) . . . . ?
Mg4 N7 C147 C146 -166.74(14) . . . . ?
Mg4 N7 C147 C148 11.7(2) . . . . ?
Mg4 N7 C151 C152 81.02(19) . . . . ?
Mg4 N7 C151 C156 -94.60(19) . . . . ?
Mg4 N8 C149 C148 -9.1(3) . . . . ?
Mg4 N8 C149 C150 173.36(16) . . . . ?
Mg4 N8 C163 C164 98.10(19) . . . . ?
Mg4 N8 C163 C168 -78.5(2) . . . . ?
Mg4 C1 C2 Mg1 129.65(11) 1_554 . . . ?
Mg4 C1 C2 C3 65.9(2) 1_554 . . . ?
Mg4 C1 C5 Mg1 -128.55(10) 1_554 . . . ?
Mg4 C1 C5 C4 -65.36(19) 1_554 . . . ?
Mg4 C2 C3 Mg1 132.87(11) 1_554 . . . ?
Mg4 C2 C3 C4 66.4(2) 1_554 . . . ?
Mg4 C3 C4 Mg1 133.39(12) 1_554 . . . ?
Mg4 C3 C4 C5 65.8(2) 1_554 . . . ?
Mg4 C4 C5 Mg1 130.63(11) 1_554 . . . ?
Mg4 C4 C5 C1 65.33(19) 1_554 . . . ?
Mg4 C175 C176 Mg1 132.8(5) 1_554 . . . ?
Mg4 C175 C176 C177 65.8(12) 1_554 . . . ?
Mg4 C175 C179 Mg1 -134.9(5) 1_554 . . . ?
Mg4 C175 C179 C178 -67.6(9) 1_554 . . . ?
Mg4 C176 C177 Mg1 127.8(5) 1_554 . . . ?
Mg4 C176 C177 C178 62.2(11) 1_554 . . . ?
Mg4 C177 C178 Mg1 129.5(5) 1_554 . . . ?
Mg4 C177 C178 C179 62.7(9) 1_554 . . . ?
Mg4 C178 C179 Mg1 133.5(5) 1_554 . . . ?
Mg4 C178 C179 C175 66.0(9) 1_554 . . . ?
F1 C36 C37 F2 0.9(3) . . . . ?
F1 C36 C37 C38 -179.83(16) . . . . ?
F2 C37 C38 F3 1.1(3) . . . . ?
F2 C37 C38 C39 179.77(16) . . . . ?
F3 C38 C39 F4 -1.4(3) . . . . ?
F3 C38 C39 C40 176.60(17) . . . . ?
F4 C39 C40 F5 1.3(3) . . . . ?
F4 C39 C40 C35 179.33(17) . . . . ?
F6 C42 C43 F7 1.0(3) . . . . ?
F6 C42 C43 C44 -179.22(18) . . . . ?
F7 C43 C44 F8 0.9(3) . . . . ?
F7 C43 C44 C45 -179.16(19) . . . . ?
F8 C44 C45 F9 -2.0(3) . . . . ?
F8 C44 C45 C46 178.11(19) . . . . ?
F9 C45 C46 F10 0.0(3) . . . . ?
F9 C45 C46 C41 -179.80(18) . . . . ?
F11 C48 C49 F12 -1.3(3) . . . . ?
F11 C48 C49 C50 178.75(18) . . . . ?
F12 C49 C50 F13 -0.1(3) . . . . ?
F12 C49 C50 C51 179.56(18) . . . . ?
F13 C50 C51 F14 0.0(3) . . . . ?
F13 C50 C51 C52 -179.51(18) . . . . ?
F14 C51 C52 F15 0.3(3) . . . . ?
F14 C51 C52 C47 -179.32(17) . . . . ?
F16 C54 C55 F17 -0.4(3) . . . . ?
F16 C54 C55 C56 -178.85(18) . . . . ?
F17 C55 C56 F18 0.6(3) . . . . ?
F17 C55 C56 C57 -177.90(19) . . . . ?
F18 C56 C57 F19 1.4(3) . . . . ?
F18 C56 C57 C58 -178.35(19) . . . . ?
F19 C57 C58 F20 -0.3(3) . . . . ?
F19 C57 C58 C53 178.69(19) . . . . ?
F21 C123 C124 F22 -2.8(3) . . . . ?
F21 C123 C124 C125 177.75(18) . . . . ?
F22 C124 C125 F23 1.2(3) . . . . ?
F22 C124 C125 C126 -179.57(18) . . . . ?
F23 C125 C126 F24 1.2(3) . . . . ?
F23 C125 C126 C127 -178.93(19) . . . . ?
F24 C126 C127 F25 -1.0(3) . . . . ?
F24 C126 C127 C122 178.40(18) . . . . ?
F26 C129 C130 F27 -1.1(3) . . . . ?
F26 C129 C130 C131 178.99(16) . . . . ?
F27 C130 C131 F28 -0.6(3) . . . . ?
F27 C130 C131 C132 -179.75(17) . . . . ?
F28 C131 C132 F29 0.4(3) . . . . ?
F28 C131 C132 C133 -177.63(17) . . . . ?
F29 C132 C133 F30 -1.2(3) . . . . ?
F29 C132 C133 C128 180.00(17) . . . . ?
F31 C135 C136 F32 -0.1(3) . . . . ?
F31 C135 C136 C137 -179.56(19) . . . . ?
F32 C136 C137 F33 -1.1(3) . . . . ?
F32 C136 C137 C138 -179.6(2) . . . . ?
F33 C137 C138 F34 -0.7(3) . . . . ?
F33 C137 C138 C139 -178.58(19) . . . . ?
F34 C138 C139 F35 -0.2(3) . . . . ?
F34 C138 C139 C134 -178.85(19) . . . . ?
F36 C141 C142 F37 0.0(3) . . . . ?
F36 C141 C142 C143 -179.63(18) . . . . ?
F37 C142 C143 F38 -0.3(3) . . . . ?
F37 C142 C143 C144 179.42(18) . . . . ?
F38 C143 C144 F39 0.3(3) . . . . ?
F38 C143 C144 C145 179.92(19) . . . . ?
F39 C144 C145 F40 1.1(3) . . . . ?
F39 C144 C145 C140 -178.93(18) . . . . ?
N1 C7 C8 C9 7.4(3) . . . . ?
N1 C11 C12 C13 -176.56(18) . . . . ?
N1 C11 C12 C20 5.1(3) . . . . ?
N1 C11 C12 C182 -19.1(11) . . . . ?
N1 C11 C16 C15 178.20(18) . . . . ?
N1 C11 C16 C17 -1.4(3) . . . . ?
N2 C23 C24 C25 177.46(18) . . . . ?
N2 C23 C24 C32 -3.5(3) . . . . ?
N2 C23 C28 C27 -178.12(19) . . . . ?
N2 C23 C28 C29 2.4(3) . . . . ?
N3 C65 C66 C67 -11.0(3) . . . . ?
N3 C69 C70 C71 179.2(2) . . . . ?
N3 C69 C70 C78 -2.6(3) . . . . ?
N3 C69 C74 C73 179.94(19) . . . . ?
N3 C69 C74 C75 1.2(3) . . . . ?
N4 C81 C86 C85 -173.5(4) . . . . ?
N4 C81 C86 C87 11.4(4) . . . . ?
N4 C81 C86 C193 172.3(4) . . . . ?
N4 C81 C86 C194 -7.8(7) . . . . ?
N5 C94 C95 C96 -14.1(3) . . . . ?
N5 C98 C99 C100 -179.1(3) . . . . ?
N5 C98 C99 C107 2.1(5) . . . . ?
N5 C98 C99 C203 -27.7(14) . . . . ?
N5 C98 C103 C102 178.4(2) . . . . ?
N5 C98 C103 C104 -0.9(4) . . . . ?
N5 C98 C103 C200 -18.5(10) . . . . ?
N6 C110 C111 C112 177.60(19) . . . . ?
N6 C110 C111 C119 -3.4(3) . . . . ?
N6 C110 C115 C114 -176.9(2) . . . . ?
N6 C110 C115 C116 3.5(3) . . . . ?
N7 C147 C148 C149 9.0(3) . . . . ?
N7 C151 C152 C153 -176.62(18) . . . . ?
N7 C151 C152 C160 3.4(3) . . . . ?
N7 C151 C156 C155 177.24(18) . . . . ?
N7 C151 C156 C157 -3.4(3) . . . . ?
N8 C163 C164 C165 -177.69(18) . . . . ?
N8 C163 C164 C172 1.3(3) . . . . ?
N8 C163 C168 C167 176.75(18) . . . . ?
N8 C163 C168 C169 2.8(4) . . . . ?
N8 C163 C168 C206 -19.7(6) . . . . ?
C6 C7 C8 C9 -173.2(2) . . . . ?
C7 N1 C11 C12 -93.9(2) . . . . ?
C7 N1 C11 C16 88.3(2) . . . . ?
C7 C8 C9 N2 -10.4(3) . . . . ?
C7 C8 C9 C10 169.4(2) . . . . ?
C9 N2 C23 C24 103.9(2) . . . . ?
C9 N2 C23 C28 -79.8(2) . . . . ?
C11 N1 C7 C6 13.6(3) . . . . ?
C11 N1 C7 C8 -166.92(18) . . . . ?
C11 C12 C13 C14 -2.1(3) . . . . ?
C11 C12 C20 C21 -115.2(3) . . . . ?
C11 C12 C20 C22 122.6(3) . . . . ?
C11 C12 C182 C183 -140(2) . . . . ?
C11 C12 C182 C184 100.4(16) . . . . ?
C11 C16 C17 C18 148.3(3) . . . . ?
C11 C16 C17 C19 -86.6(3) . . . . ?
C11 C16 C17 C180 -124.1(8) . . . . ?
C11 C16 C17 C181 118.8(10) . . . . ?
C12 C11 C16 C15 0.4(3) . . . . ?
C12 C11 C16 C17 -179.25(19) . . . . ?
C12 C13 C14 C15 1.3(4) . . . . ?
C13 C12 C20 C21 66.6(4) . . . . ?
C13 C12 C20 C22 -55.6(4) . . . . ?
C13 C12 C182 C183 18(3) . . . . ?
C13 C12 C182 C184 -102.0(16) . . . . ?
C13 C14 C15 C16 0.4(4) . . . . ?
C14 C15 C16 C11 -1.2(3) . . . . ?
C14 C15 C16 C17 178.4(2) . . . . ?
C15 C16 C17 C18 -31.3(4) . . . . ?
C15 C16 C17 C19 93.8(3) . . . . ?
C15 C16 C17 C180 56.3(8) . . . . ?
C15 C16 C17 C181 -60.8(10) . . . . ?
C16 C11 C12 C13 1.2(3) . . . . ?
C16 C11 C12 C20 -177.1(2) . . . . ?
C16 C11 C12 C182 158.7(11) . . . . ?
C23 N2 C9 C8 168.14(18) . . . . ?
C23 N2 C9 C10 -11.7(3) . . . . ?
C23 C24 C25 C26 0.2(3) . . . . ?
C23 C24 C32 C33 -95.9(3) . . . . ?
C23 C24 C32 C34 139.7(2) . . . . ?
C23 C28 C29 C30 113.1(2) . . . . ?
C23 C28 C29 C31 -123.5(2) . . . . ?
C24 C23 C28 C27 -2.0(3) . . . . ?
C24 C23 C28 C29 178.5(2) . . . . ?
C24 C25 C26 C27 -1.0(4) . . . . ?
C25 C24 C32 C33 83.1(3) . . . . ?
C25 C24 C32 C34 -41.3(3) . . . . ?
C25 C26 C27 C28 0.3(4) . . . . ?
C26 C27 C28 C23 1.1(3) . . . . ?
C26 C27 C28 C29 -179.3(2) . . . . ?
C27 C28 C29 C30 -66.4(3) . . . . ?
C27 C28 C29 C31 57.0(3) . . . . ?
C28 C23 C24 C25 1.3(3) . . . . ?
C28 C23 C24 C32 -179.65(19) . . . . ?
C32 C24 C25 C26 -178.9(2) . . . . ?
C35 C36 C37 F2 -177.31(16) . . . . ?
C35 C36 C37 C38 1.9(3) . . . . ?
C36 C35 C40 F5 178.82(16) . . . . ?
C36 C35 C40 C39 0.9(3) . . . . ?
C36 C35 B1 C41 61.8(2) . . . . ?
C36 C35 B1 C47 178.12(16) . . . . ?
C36 C35 B1 C53 -60.3(2) . . . . ?
C36 C37 C38 F3 -178.16(17) . . . . ?
C36 C37 C38 C39 0.5(3) . . . . ?
C37 C38 C39 F4 179.97(17) . . . . ?
C37 C38 C39 C40 -2.1(3) . . . . ?
C38 C39 C40 F5 -176.66(17) . . . . ?
C38 C39 C40 C35 1.4(3) . . . . ?
C40 C35 C36 F1 179.29(16) . . . . ?
C40 C35 C36 C37 -2.5(3) . . . . ?
C40 C35 B1 C41 -129.72(19) . . . . ?
C40 C35 B1 C47 -13.4(3) . . . . ?
C40 C35 B1 C53 108.2(2) . . . . ?
C41 C42 C43 F7 -178.29(18) . . . . ?
C41 C42 C43 C44 1.5(3) . . . . ?
C42 C41 C46 F10 -177.53(17) . . . . ?
C42 C41 C46 C45 2.2(3) . . . . ?
C42 C41 B1 C35 -172.19(17) . . . . ?
C42 C41 B1 C47 64.4(2) . . . . ?
C42 C41 B1 C53 -57.3(2) . . . . ?
C42 C43 C44 F8 -178.84(19) . . . . ?
C42 C43 C44 C45 1.1(3) . . . . ?
C43 C44 C45 F9 178.08(19) . . . . ?
C43 C44 C45 C46 -1.8(3) . . . . ?
C44 C45 C46 F10 179.87(18) . . . . ?
C44 C45 C46 C41 0.1(3) . . . . ?
C46 C41 C42 F6 177.70(17) . . . . ?
C46 C41 C42 C43 -3.0(3) . . . . ?
C46 C41 B1 C35 15.7(3) . . . . ?
C46 C41 B1 C47 -107.8(2) . . . . ?
C46 C41 B1 C53 130.6(2) . . . . ?
C47 C48 C49 F12 179.02(18) . . . . ?
C47 C48 C49 C50 -1.0(3) . . . . ?
C48 C47 C52 F15 178.95(16) . . . . ?
C48 C47 C52 C51 -1.4(3) . . . . ?
C48 C47 B1 C35 127.98(19) . . . . ?
C48 C47 B1 C41 -109.1(2) . . . . ?
C48 C47 B1 C53 13.0(3) . . . . ?
C48 C49 C50 F13 179.89(18) . . . . ?
C48 C49 C50 C51 -0.5(3) . . . . ?
C49 C50 C51 F14 -179.68(18) . . . . ?
C49 C50 C51 C52 0.8(3) . . . . ?
C50 C51 C52 F15 179.80(17) . . . . ?
C50 C51 C52 C47 0.1(3) . . . . ?
C52 C47 C48 F11 -177.88(16) . . . . ?
C52 C47 C48 C49 1.8(3) . . . . ?
C52 C47 B1 C35 -59.5(2) . . . . ?
C52 C47 B1 C41 63.4(2) . . . . ?
C52 C47 B1 C53 -174.46(16) . . . . ?
C53 C54 C55 F17 178.52(18) . . . . ?
C53 C54 C55 C56 0.1(3) . . . . ?
C54 C53 C58 F20 -178.96(17) . . . . ?
C54 C53 C58 C57 2.0(3) . . . . ?
C54 C53 B1 C35 111.6(2) . . . . ?
C54 C53 B1 C41 -10.4(3) . . . . ?
C54 C53 B1 C47 -125.7(2) . . . . ?
C54 C55 C56 F18 179.01(19) . . . . ?
C54 C55 C56 C57 0.5(3) . . . . ?
C55 C56 C57 F19 179.92(19) . . . . ?
C55 C56 C57 C58 0.1(3) . . . . ?
C56 C57 C58 F20 179.44(18) . . . . ?
C56 C57 C58 C53 -1.5(3) . . . . ?
C58 C53 C54 F16 177.59(17) . . . . ?
C58 C53 C54 C55 -1.3(3) . . . . ?
C58 C53 B1 C35 -62.7(2) . . . . ?
C58 C53 B1 C41 175.28(16) . . . . ?
C58 C53 B1 C47 60.0(2) . . . . ?
C64 C65 C66 C67 168.3(2) . . . . ?
C65 N3 C69 C70 82.0(2) . . . . ?
C65 N3 C69 C74 -99.8(2) . . . . ?
C65 C66 C67 N4 12.4(3) . . . . ?
C65 C66 C67 C68 -167.3(2) . . . . ?
C67 N4 C81 C82 95.3(4) . . . . ?
C67 N4 C81 C190 78.8(3) . . . . ?
C67 N4 C81 C86 -93.6(3) . . . . ?
C69 N3 C65 C64 -9.0(3) . . . . ?
C69 N3 C65 C66 170.30(19) . . . . ?
C69 C70 C71 C72 0.5(4) . . . . ?
C69 C70 C78 C79 106.0(2) . . . . ?
C69 C70 C78 C80 -130.3(2) . . . . ?
C69 C74 C75 C76 76.3(2) . . . . ?
C69 C74 C75 C77 -159.8(2) . . . . ?
C70 C69 C74 C73 -1.9(3) . . . . ?
C70 C69 C74 C75 179.41(19) . . . . ?
C70 C71 C72 C73 -1.3(4) . . . . ?
C71 C70 C78 C79 -75.9(3) . . . . ?
C71 C70 C78 C80 47.8(3) . . . . ?
C71 C72 C73 C74 0.5(4) . . . . ?
C72 C73 C74 C69 1.1(3) . . . . ?
C72 C73 C74 C75 179.8(2) . . . . ?
C73 C74 C75 C76 -102.3(2) . . . . ?
C73 C74 C75 C77 21.5(3) . . . . ?
C74 C69 C70 C71 1.1(3) . . . . ?
C74 C69 C70 C78 179.2(2) . . . . ?
C78 C70 C71 C72 -177.7(2) . . . . ?
C93 C94 C95 C96 163.8(2) . . . . ?
C94 N5 C98 C99 -78.1(3) . . . . ?
C94 N5 C98 C103 103.8(2) . . . . ?
C94 C95 C96 N6 10.0(3) . . . . ?
C94 C95 C96 C97 -169.3(2) . . . . ?
C96 N6 C110 C111 99.9(2) . . . . ?
C96 N6 C110 C115 -83.3(2) . . . . ?
C98 N5 C94 C93 -8.6(3) . . . . ?
C98 N5 C94 C95 169.21(19) . . . . ?
C98 C99 C100 C101 0.5(5) . . . . ?
C98 C99 C107 C108 -112.1(3) . . . . ?
C98 C99 C107 C109 126.1(4) . . . . ?
C98 C99 C203 C204 -127(2) . . . . ?
C98 C99 C203 C205 116.9(14) . . . . ?
C98 C103 C104 C105 151.2(4) . . . . ?
C98 C103 C104 C106 -83.9(5) . . . . ?
C98 C103 C200 C201 123.2(19) . . . . ?
C98 C103 C200 C202 -114.6(18) . . . . ?
C99 C98 C103 C102 0.4(4) . . . . ?
C99 C98 C103 C104 -179.0(3) . . . . ?
C99 C98 C103 C200 163.4(9) . . . . ?
C99 C100 C101 C102 0.6(5) . . . . ?
C100 C99 C107 C108 69.1(5) . . . . ?
C100 C99 C107 C109 -52.8(6) . . . . ?
C100 C99 C203 C204 25(3) . . . . ?
C100 C99 C203 C205 -91.0(19) . . . . ?
C100 C101 C102 C103 -1.2(5) . . . . ?
C101 C102 C103 C98 0.8(4) . . . . ?
C101 C102 C103 C104 -179.9(3) . . . . ?
C101 C102 C103 C200 -163.1(10) . . . . ?
C102 C103 C104 C105 -28.2(6) . . . . ?
C102 C103 C104 C106 96.8(4) . . . . ?
C102 C103 C200 C201 -73.7(19) . . . . ?
C102 C103 C200 C202 49(2) . . . . ?
C103 C98 C99 C100 -1.0(4) . . . . ?
C103 C98 C99 C107 -179.9(3) . . . . ?
C103 C98 C99 C203 150.4(13) . . . . ?
C110 N6 C96 C95 -169.47(19) . . . . ?
C110 N6 C96 C97 9.8(3) . . . . ?
C110 C111 C112 C113 -0.9(4) . . . . ?
C110 C111 C119 C120 159.6(2) . . . . ?
C110 C111 C119 C121 -76.6(3) . . . . ?
C110 C115 C116 C117 -108.3(2) . . . . ?
C110 C115 C116 C118 127.9(2) . . . . ?
C111 C110 C115 C114 -0.3(3) . . . . ?
C111 C110 C115 C116 -179.8(2) . . . . ?
C111 C112 C113 C114 0.3(5) . . . . ?
C112 C111 C119 C120 -21.5(3) . . . . ?
C112 C111 C119 C121 102.3(2) . . . . ?
C112 C113 C114 C115 0.3(5) . . . . ?
C113 C114 C115 C110 -0.3(4) . . . . ?
C113 C114 C115 C116 179.2(3) . . . . ?
C114 C115 C116 C117 72.2(3) . . . . ?
C114 C115 C116 C118 -51.6(3) . . . . ?
C115 C110 C111 C112 0.9(3) . . . . ?
C115 C110 C111 C119 179.81(19) . . . . ?
C119 C111 C112 C113 -179.9(2) . . . . ?
C122 C123 C124 F22 177.31(18) . . . . ?
C122 C123 C124 C125 -2.1(3) . . . . ?
C123 C122 C127 F25 178.77(17) . . . . ?
C123 C122 C127 C126 -0.6(3) . . . . ?
C123 C122 B2 C128 171.59(17) . . . . ?
C123 C122 B2 C134 55.9(2) . . . . ?
C123 C122 B2 C140 -66.1(2) . . . . ?
C123 C124 C125 F23 -179.38(19) . . . . ?
C123 C124 C125 C126 -0.1(3) . . . . ?
C124 C125 C126 F24 -178.03(19) . . . . ?
C124 C125 C126 C127 1.8(3) . . . . ?
C125 C126 C127 F25 179.11(18) . . . . ?
C125 C126 C127 C122 -1.5(3) . . . . ?
C127 C122 C123 F21 -177.46(17) . . . . ?
C127 C122 C123 C124 2.4(3) . . . . ?
C127 C122 B2 C128 -17.4(3) . . . . ?
C127 C122 B2 C134 -133.2(2) . . . . ?
C127 C122 B2 C140 104.9(2) . . . . ?
C128 C129 C130 F27 178.34(17) . . . . ?
C128 C129 C130 C131 -1.6(3) . . . . ?
C129 C128 C133 F30 -178.15(16) . . . . ?
C129 C128 C133 C132 0.6(3) . . . . ?
C129 C128 B2 C122 -61.0(2) . . . . ?
C129 C128 B2 C134 61.5(2) . . . . ?
C129 C128 B2 C140 -175.92(17) . . . . ?
C129 C130 C131 F28 179.29(17) . . . . ?
C129 C130 C131 C132 0.2(3) . . . . ?
C130 C131 C132 F29 179.55(17) . . . . ?
C130 C131 C132 C133 1.5(3) . . . . ?
C131 C132 C133 F30 176.86(17) . . . . ?
C131 C132 C133 C128 -2.0(3) . . . . ?
C133 C128 C129 F26 -179.43(16) . . . . ?
C133 C128 C129 C130 1.1(3) . . . . ?
C133 C128 B2 C122 127.8(2) . . . . ?
C133 C128 B2 C134 -109.6(2) . . . . ?
C133 C128 B2 C140 12.9(3) . . . . ?
C134 C135 C136 F32 -179.14(19) . . . . ?
C134 C135 C136 C137 1.4(3) . . . . ?
C135 C134 C139 F35 -176.62(17) . . . . ?
C135 C134 C139 C138 2.0(3) . . . . ?
C135 C134 B2 C122 -173.96(17) . . . . ?
C135 C134 B2 C128 64.0(2) . . . . ?
C135 C134 B2 C140 -59.0(2) . . . . ?
C135 C136 C137 F33 178.4(2) . . . . ?
C135 C136 C137 C138 -0.2(3) . . . . ?
C136 C137 C138 F34 177.9(2) . . . . ?
C136 C137 C138 C139 0.0(3) . . . . ?
C137 C138 C139 F35 177.70(18) . . . . ?
C137 C138 C139 C134 -1.0(3) . . . . ?
C139 C134 C135 F31 178.79(17) . . . . ?
C139 C134 C135 C136 -2.2(3) . . . . ?
C139 C134 B2 C122 11.3(3) . . . . ?
C139 C134 B2 C128 -110.7(2) . . . . ?
C139 C134 B2 C140 126.3(2) . . . . ?
C140 C141 C142 F37 179.89(18) . . . . ?
C140 C141 C142 C143 0.3(3) . . . . ?
C141 C140 C145 F40 178.05(17) . . . . ?
C141 C140 C145 C144 -2.0(3) . . . . ?
C141 C140 B2 C122 -63.2(2) . . . . ?
C141 C140 B2 C128 58.4(2) . . . . ?
C141 C140 B2 C134 174.57(16) . . . . ?
C141 C142 C143 F38 179.30(18) . . . . ?
C141 C142 C143 C144 -0.9(3) . . . . ?
C142 C143 C144 F39 -179.51(19) . . . . ?
C142 C143 C144 C145 0.2(3) . . . . ?
C143 C144 C145 F40 -178.61(18) . . . . ?
C143 C144 C145 C140 1.4(3) . . . . ?
C145 C140 C141 F36 -178.98(17) . . . . ?
C145 C140 C141 C142 1.1(3) . . . . ?
C145 C140 B2 C122 109.2(2) . . . . ?
C145 C140 B2 C128 -129.2(2) . . . . ?
C145 C140 B2 C134 -13.0(3) . . . . ?
C146 C147 C148 C149 -172.5(2) . . . . ?
C147 N7 C151 C152 -100.6(2) . . . . ?
C147 N7 C151 C156 83.7(2) . . . . ?
C147 C148 C149 N8 -10.5(3) . . . . ?
C147 C148 C149 C150 167.0(2) . . . . ?
C149 N8 C163 C164 -79.8(2) . . . . ?
C149 N8 C163 C168 103.6(2) . . . . ?
C151 N7 C147 C146 14.9(3) . . . . ?
C151 N7 C147 C148 -166.66(17) . . . . ?
C151 C152 C153 C154 -0.2(3) . . . . ?
C151 C152 C160 C161 -126.8(2) . . . . ?
C151 C152 C160 C162 109.4(2) . . . . ?
C151 C156 C157 C158 -101.4(2) . . . . ?
C151 C156 C157 C159 135.8(2) . . . . ?
C152 C151 C156 C155 1.7(3) . . . . ?
C152 C151 C156 C157 -178.97(19) . . . . ?
C152 C153 C154 C155 0.9(4) . . . . ?
C153 C152 C160 C161 53.2(3) . . . . ?
C153 C152 C160 C162 -70.6(3) . . . . ?
C153 C154 C155 C156 -0.3(4) . . . . ?
C154 C155 C156 C151 -1.0(3) . . . . ?
C154 C155 C156 C157 179.6(2) . . . . ?
C155 C156 C157 C158 78.0(3) . . . . ?
C155 C156 C157 C159 -44.8(3) . . . . ?
C156 C151 C152 C153 -1.1(3) . . . . ?
C156 C151 C152 C160 178.95(19) . . . . ?
C160 C152 C153 C154 179.8(2) . . . . ?
C163 N8 C149 C148 168.85(18) . . . . ?
C163 N8 C149 C150 -8.7(3) . . . . ?
C163 C164 C165 C166 1.1(3) . . . . ?
C163 C164 C172 C173 127.8(3) . . . . ?
C163 C164 C172 C174 -109.6(3) . . . . ?
C163 C164 C172 C209 88.9(13) . . . . ?
C163 C164 C172 C210 -137.3(11) . . . . ?
C163 C168 C169 C170 147.9(4) . . . . ?
C163 C168 C169 C171 -89.0(5) . . . . ?
C163 C168 C206 C207 125.5(8) . . . . ?
C163 C168 C206 C208 -112.8(10) . . . . ?
C164 C163 C168 C167 0.2(3) . . . . ?
C164 C163 C168 C169 -173.7(3) . . . . ?
C164 C163 C168 C206 163.8(5) . . . . ?
C164 C165 C166 C167 0.0(4) . . . . ?
C165 C164 C172 C173 -53.3(3) . . . . ?
C165 C164 C172 C174 69.3(3) . . . . ?
C165 C164 C172 C209 -92.1(13) . . . . ?
C165 C164 C172 C210 41.6(11) . . . . ?
C165 C166 C167 C168 -0.9(4) . . . . ?
C166 C167 C168 C163 0.8(3) . . . . ?
C166 C167 C168 C169 174.8(3) . . . . ?
C166 C167 C168 C206 -162.7(6) . . . . ?
C167 C168 C169 C170 -26.0(6) . . . . ?
C167 C168 C169 C171 97.1(5) . . . . ?
C167 C168 C206 C207 -71.1(11) . . . . ?
C167 C168 C206 C208 50.6(13) . . . . ?
C168 C163 C164 C165 -1.2(3) . . . . ?
C168 C163 C164 C172 177.8(2) . . . . ?
C172 C164 C165 C166 -177.9(2) . . . . ?
B1 C35 C36 F1 -10.7(3) . . . . ?
B1 C35 C36 C37 167.47(17) . . . . ?
B1 C35 C40 F5 9.7(3) . . . . ?
B1 C35 C40 C39 -168.20(18) . . . . ?
B1 C41 C42 F6 4.6(3) . . . . ?
B1 C41 C42 C43 -176.14(18) . . . . ?
B1 C41 C46 F10 -5.1(3) . . . . ?
B1 C41 C46 C45 174.68(19) . . . . ?
B1 C47 C48 F11 -4.9(3) . . . . ?
B1 C47 C48 C49 174.75(18) . . . . ?
B1 C47 C52 F15 5.4(3) . . . . ?
B1 C47 C52 C51 -174.92(18) . . . . ?
B1 C53 C54 F16 3.1(3) . . . . ?
B1 C53 C54 C55 -175.82(19) . . . . ?
B1 C53 C58 F20 -3.9(3) . . . . ?
B1 C53 C58 C57 177.15(19) . . . . ?
B2 C122 C123 F21 -5.3(3) . . . . ?
B2 C122 C123 C124 174.56(18) . . . . ?
B2 C122 C127 F25 7.4(3) . . . . ?
B2 C122 C127 C126 -171.96(19) . . . . ?
B2 C128 C129 F26 8.3(3) . . . . ?
B2 C128 C129 C130 -171.17(18) . . . . ?
B2 C128 C133 F30 -6.6(3) . . . . ?
B2 C128 C133 C132 172.20(18) . . . . ?
B2 C134 C135 F31 3.3(3) . . . . ?
B2 C134 C135 C136 -177.74(19) . . . . ?
B2 C134 C139 F35 -1.6(3) . . . . ?
B2 C134 C139 C138 176.96(19) . . . . ?
B2 C140 C141 F36 -5.6(3) . . . . ?
B2 C140 C141 C142 174.51(18) . . . . ?
B2 C140 C145 F40 5.2(3) . . . . ?
B2 C140 C145 C144 -174.78(19) . . . . ?
C1 C2 C3 Mg1 66.4(2) . . . . ?
C1 C2 C3 Mg4 -66.4(2) . . . 1_554 ?
C1 C2 C3 C4 0.0(3) . . . . ?
C2 C1 C5 Mg1 -63.42(19) . . . . ?
C2 C1 C5 Mg4 65.13(19) . . . 1_554 ?
C2 C1 C5 C4 -0.2(3) . . . . ?
C2 C3 C4 Mg1 67.5(2) . . . . ?
C2 C3 C4 Mg4 -65.9(2) . . . 1_554 ?
C2 C3 C4 C5 -0.1(3) . . . . ?
C3 C4 C5 Mg1 65.5(2) . . . . ?
C3 C4 C5 Mg4 -65.1(2) . . . 1_554 ?
C3 C4 C5 C1 0.2(3) . . . . ?
C5 C1 C2 Mg1 63.96(19) . . . . ?
C5 C1 C2 Mg4 -65.70(19) . . . 1_554 ?
C5 C1 C2 C3 0.2(3) . . . . ?
C20 C12 C13 C14 176.3(3) . . . . ?
C59 C60 C61 Mg2 63.1(3) . . . . ?
C59 C60 C61 Mg3 -67.0(3) . . . . ?
C59 C60 C61 C62 -0.1(4) . . . . ?
C60 C59 C63 Mg2 -67.8(3) . . . . ?
C60 C59 C63 Mg3 66.6(3) . . . . ?
C60 C59 C63 C62 0.1(5) . . . . ?
C60 C61 C62 Mg2 66.1(3) . . . . ?
C60 C61 C62 Mg3 -62.6(3) . . . . ?
C60 C61 C62 C63 0.1(5) . . . . ?
C61 C62 C63 Mg2 69.1(3) . . . . ?
C61 C62 C63 Mg3 -62.5(3) . . . . ?
C61 C62 C63 C59 -0.1(6) . . . . ?
C63 C59 C60 Mg2 64.3(3) . . . . ?
C63 C59 C60 Mg3 -69.8(3) . . . . ?
C63 C59 C60 C61 0.0(5) . . . . ?
C82 C83 C84 C85 -3.4(10) . . . . ?
C82 C81 C86 C85 -2.7(7) . . . . ?
C82 C81 C86 C87 -177.8(5) . . . . ?
C83 C82 C90 C91 84.5(8) . . . . ?
C83 C82 C90 C92 -39.0(9) . . . . ?
C83 C82 C81 N4 176.3(5) . . . . ?
C83 C82 C81 C86 5.3(9) . . . . ?
C83 C84 C85 C86 6.2(11) . . . . ?
C84 C85 C86 C87 172.2(6) . . . . ?
C84 C85 C86 C81 -3.0(10) . . . . ?
C88 C87 C86 C85 -51.5(8) . . . . ?
C88 C87 C86 C81 123.4(6) . . . . ?
C89 C87 C86 C85 69.9(8) . . . . ?
C89 C87 C86 C81 -115.2(7) . . . . ?
C90 C82 C83 C84 -179.2(6) . . . . ?
C90 C82 C81 N4 -6.7(8) . . . . ?
C90 C82 C81 C86 -177.7(5) . . . . ?
C107 C99 C100 C101 179.4(4) . . . . ?
C175 C176 C177 Mg1 65.7(11) . . . . ?
C175 C176 C177 Mg4 -62.0(11) . . . 1_554 ?
C175 C176 C177 C178 0.2(18) . . . . ?
C176 C175 C179 Mg1 -67.2(10) . . . . ?
C176 C175 C179 Mg4 67.7(10) . . . 1_554 ?
C176 C175 C179 C178 0.0(15) . . . . ?
C176 C177 C178 Mg1 66.6(11) . . . . ?
C176 C177 C178 Mg4 -62.9(11) . . . 1_554 ?
C176 C177 C178 C179 -0.1(17) . . . . ?
C177 C178 C179 Mg1 67.6(10) . . . . ?
C177 C178 C179 Mg4 -65.9(10) . . . 1_554 ?
C177 C178 C179 C175 0.1(16) . . . . ?
C179 C175 C176 Mg1 66.8(10) . . . . ?
C179 C175 C176 Mg4 -65.9(9) . . . 1_554 ?
C179 C175 C176 C177 -0.1(17) . . . . ?
C182 C12 C13 C14 -160.2(12) . . . . ?
C185 C186 C187 Mg2 63.3(12) . . . . ?
C185 C186 C187 Mg3 -68.9(12) . . . . ?
C185 C186 C187 C188 1.7(19) . . . . ?
C186 C185 C189 Mg2 -65.4(14) . . . . ?
C186 C185 C189 Mg3 64.4(13) . . . . ?
C186 C185 C189 C188 -2(3) . . . . ?
C186 C187 C188 Mg2 66.8(11) . . . . ?
C186 C187 C188 Mg3 -70.2(11) . . . . ?
C186 C187 C188 C189 -3(2) . . . . ?
C187 C188 C189 Mg2 71.5(12) . . . . ?
C187 C188 C189 Mg3 -65.1(12) . . . . ?
C187 C188 C189 C185 3(2) . . . . ?
C189 C185 C186 Mg2 61.7(15) . . . . ?
C189 C185 C186 Mg3 -65.2(15) . . . . ?
C189 C185 C186 C187 0(2) . . . . ?
C192 C191 C190 C81 0.0 . . . . ?
C192 C191 C190 C197 -167.3(7) . . . . ?
C191 C192 C193 C86 0.0 . . . . ?
C191 C190 C81 N4 -172.4(4) . . . . ?
C191 C190 C81 C86 0.0 . . . . ?
C191 C190 C197 C198 41.3(12) . . . . ?
C191 C190 C197 C199 -78.5(10) . . . . ?
C190 C81 C86 C193 0.0 . . . . ?
C190 C81 C86 C194 179.9(7) . . . . ?
C81 N4 C67 C66 -169.11(18) . . . . ?
C81 N4 C67 C68 10.6(3) . . . . ?
C81 C82 C83 C84 -2.1(10) . . . . ?
C81 C82 C90 C91 -92.6(7) . . . . ?
C81 C82 C90 C92 143.9(7) . . . . ?
C81 C190 C197 C198 -125.7(9) . . . . ?
C81 C190 C197 C199 114.4(9) . . . . ?
C81 C86 C193 C192 0.0 . . . . ?
C81 C86 C194 C195 87.6(14) . . . . ?
C81 C86 C194 C196 -137.8(15) . . . . ?
C193 C192 C191 C190 0.0 . . . . ?
C193 C86 C194 C195 -92.6(13) . . . . ?
C193 C86 C194 C196 42.1(17) . . . . ?
C194 C86 C193 C192 -179.9(6) . . . . ?
C197 C190 C81 N4 -5.7(8) . . . . ?
C197 C190 C81 C86 166.7(7) . . . . ?
C203 C99 C100 C101 -152.0(14) . . . . ?

loop_
_exptl_oxdiff_crystal_face_indexfrac_h
_exptl_oxdiff_crystal_face_indexfrac_k
_exptl_oxdiff_crystal_face_indexfrac_l
_exptl_oxdiff_crystal_face_x
_exptl_oxdiff_crystal_face_y
_exptl_oxdiff_crystal_face_z
4.9929 -6.9955 11.0039 0.2315 0.8313 0.3985
2.0028 11.9896 -14.9913 -0.0216 -0.1993 -0.9943
7.9940 5.9938 -2.9871 0.1763 0.8108 -0.6431
-4.9988 -10.9903 10.9887 -0.0423 -0.2654 0.9554
6.0062 -6.0057 -11.9755 0.9561 -0.2081 -0.3914
-6.0056 6.0053 10.9763 -0.9245 0.1574 0.3605
-0.9990 -14.9912 9.9991 0.3739 -0.0488 0.9110
5.0062 -10.0025 -7.9781 0.9792 -0.2249 -0.0774
1.9994 13.9906 -10.9959 -0.2462 0.0649 -0.9453
-5.0061 7.0041 9.9783 -0.8950 0.2346 0.2514
5.9938 -8.9958 10.0077 0.4084 0.8168 0.4016
7.9961 3.9935 -4.9842 0.3377 0.6481 -0.6302
3.0015 11.9896 -13.9904 -0.0061 -0.0511 -1.0041
-5.9984 -8.9908 9.9866 -0.1560 -0.3524 0.8904
-1.0088 3.0049 12.9853 -0.6052 0.6542 0.3309
-0.0093 7.0021 9.9871 -0.6599 0.7218 0.0477
2.0083 0.9923 -15.9835 0.5505 -0.5867 -0.6140
0.0099 -4.0042 -12.9865 0.6073 -0.7823 -0.2527
-2.9944 -13.9931 4.0001 0.4203 -0.5176 0.7694
4.0075 -3.0065 -13.9792 0.7779 -0.4127 -0.4840
3.0078 -8.0030 -9.9812 0.8501 -0.4601 -0.1326
-8.0014 8.0030 4.9767 -0.9273 -0.2809 0.1815
8.0021 -1.0075 -10.9760 0.7730 0.1905 -0.6289
8.0014 -8.0030 -4.9767 0.9273 0.2809 -0.1815
7.9987 -9.0007 0.0197 0.8184 0.5041 0.0106
-7.9977 10.9989 -3.0184 -0.8219 -0.5952 -0.1782
7.9945 -7.9985 6.0140 0.5797 0.8392 0.1589
-5.9951 11.9949 -10.0096 -0.5558 -0.7250 -0.5137
-8.9966 -2.9930 5.9809 -0.4655 -0.6641 0.6645
-5.9909 0.9985 -9.0036 -0.0470 -1.0108 -0.0715
-6.9916 -2.9979 -4.0071 -0.0555 -0.9769 0.2735
-2.9917 6.9931 -14.9969 -0.0111 -0.8395 -0.6037
2.9908 -1.9953 12.9955 -0.1714 0.8910 0.3549
3.9973 12.9909 -8.9935 -0.1662 0.3307 -0.9275
